data_7031722
loop_
_publ_author_name
'Heinl, S.'
'Scheer, M.'

_publ_section_title
;
 Low temperature activation of S8, Sered and \a-Te with [Cp(BIG)Fe(CO)2]
 radicals.
;
_journal_issue 43
_journal_name_full 'Dalton transactions (Cambridge, England : 2003)'
_journal_page_first 16139
_journal_page_last 16142
_journal_paper_doi 10.1039/c4dt01764a
_journal_volume 43
_journal_year 2014
_chemical_compound_source 'see text'
_chemical_formula_moiety '2(C114 H130 Fe2 O4 Te), C H2 Cl2'
_chemical_formula_sum 'C229 H262 Cl2 Fe4 O8 Te2'
_chemical_formula_weight 3691.90
_chemical_name_systematic ?
_space_group_IT_number 29
_symmetry_cell_setting orthorhombic
_symmetry_Int_Tables_number 29
_symmetry_space_group_name_Hall 'P 2c -2ac'
_symmetry_space_group_name_H-M 'P c a 21'
_atom_sites_solution_hydrogens geom
_atom_sites_solution_primary direct
_atom_sites_solution_secondary difmap
_cell_angle_alpha 90
_cell_angle_beta 90
_cell_angle_gamma 90
_cell_formula_units_Z 4
_cell_length_a 25.3317(2)
_cell_length_b 27.1293(2)
_cell_length_c 28.8386(2)
_cell_measurement_reflns_used 48993
_cell_measurement_temperature 123.2(3)
_cell_measurement_theta_max 73.9983
_cell_measurement_theta_min 2.8337
_cell_volume 19818.8(3)
_computing_cell_refinement
;
CrysAlisPro, Agilent Technologies,
Version 1.171.36.21 (release 14-08-2012 CrysAlis171 .NET)
(compiled Sep 14 2012,17:21:16)
;
_computing_data_collection
;
CrysAlisPro, Agilent Technologies,
Version 1.171.36.21 (release 14-08-2012 CrysAlis171 .NET)
(compiled Sep 14 2012,17:21:16)
;
_computing_data_reduction
;
CrysAlisPro, Agilent Technologies,
Version 1.171.36.21 (release 14-08-2012 CrysAlis171 .NET)
(compiled Sep 14 2012,17:21:16)
;
_computing_molecular_graphics 'SXGRAPH (Farrugia, 1999)'
_computing_publication_material 'PLATON (Spek, 2003)'
_computing_structure_refinement 'SHELXL-97 (Sheldrick, 1997)'
_computing_structure_solution 'SIR-97 (Altomare, 1999)'
_diffrn_ambient_temperature 123.2(3)
_diffrn_detector_area_resol_mean 10.5431
_diffrn_measured_fraction_theta_full 0.974
_diffrn_measured_fraction_theta_max 0.974
_diffrn_measurement_device_type 'Xcalibur, Ruby, Gemini ultra'
_diffrn_measurement_method '\w scans'
_diffrn_radiation_monochromator mirror
_diffrn_radiation_probe x-ray
_diffrn_radiation_source 'Enhance Ultra (Cu) X-ray Source'
_diffrn_radiation_type CuK\a
_diffrn_radiation_wavelength 1.54178
_diffrn_reflns_av_R_equivalents 0.0368
_diffrn_reflns_av_unetI/netI 0.0463
_diffrn_reflns_limit_h_max 30
_diffrn_reflns_limit_h_min -28
_diffrn_reflns_limit_k_max 33
_diffrn_reflns_limit_k_min -33
_diffrn_reflns_limit_l_max 31
_diffrn_reflns_limit_l_min -35
_diffrn_reflns_number 107769
_diffrn_reflns_reduction_process
;
;
_diffrn_reflns_theta_full 74.16
_diffrn_reflns_theta_max 74.16
_diffrn_reflns_theta_min 2.84
_exptl_absorpt_coefficient_mu 5.261
_exptl_absorpt_correction_T_max 0.461
_exptl_absorpt_correction_T_min 0.244
_exptl_absorpt_correction_type analytical
_exptl_absorpt_process_details
;
CrysAlisPro, Agilent Technologies,
Version 1.171.36.21 (release 14-08-2012 CrysAlis171 .NET)
(compiled Sep 14 2012,17:21:16)
Analytical numeric absorption correction using a multifaceted crystal
            model based on expressions derived by R.C. Clark & J.S. Reid.
(Clark, R. C. & Reid, J. S. (1995). Acta Cryst. A51, 887-897)
;
_exptl_crystal_colour Black
_exptl_crystal_density_diffrn 1.237
_exptl_crystal_density_method 'Not Measured'
_exptl_crystal_description Block
_exptl_crystal_F_000 7768
_exptl_crystal_size_max 0.4302
_exptl_crystal_size_mid 0.2600
_exptl_crystal_size_min 0.2068
_refine_diff_density_max 0.745
_refine_diff_density_min -1.139
_refine_diff_density_rms 0.069
_refine_ls_abs_structure_details 'Flack H.D. (1983), Acta Cryst. A39, 876-881'
_refine_ls_abs_structure_Flack 0.036(3)
_refine_ls_extinction_method none
_refine_ls_goodness_of_fit_ref 1.036
_refine_ls_hydrogen_treatment constr
_refine_ls_matrix_type full
_refine_ls_number_parameters 2396
_refine_ls_number_reflns 35108
_refine_ls_number_restraints 574
_refine_ls_restrained_S_all 1.066
_refine_ls_R_factor_all 0.0534
_refine_ls_R_factor_gt 0.0461
_refine_ls_shift/su_max 0.040
_refine_ls_shift/su_mean 0.002
_refine_ls_structure_factor_coef Fsqd
_refine_ls_weighting_details 'calc w=1/[\s^2^(Fo^2^)+(0.0835P)^2^]         where P=(Fo^2^+2Fc^2^)/3'
_refine_ls_weighting_scheme calc
_refine_ls_wR_factor_gt 0.1279
_refine_ls_wR_factor_ref 0.1306
_reflns_number_gt 29000
_reflns_number_total 35108
_reflns_threshold_expression >2\s(i)
_cod_data_source_file c4dt01764a2.cif
_cod_data_source_block 5
_cod_depositor_comments
;
The following automatic conversions were performed:

'_symmetry_cell_setting' value 'Orthorhombic' changed to
'orthorhombic' according to
/usr/data/users/saulius/crontab/automatic-downloads/rss-feeds/RSC/lib/dictionaries/cif_core.dic
dictionary named 'cif_core.dic' version 2.4.2 from 2011-04-26.

Automatic conversion script
Id: cif_fix_values 2281 2013-09-26 08:29:07Z andrius 

 Adding full bibliography for 7031718--7031724.cif.
;
_cod_database_code 7031722

loop_
_symmetry_equiv_pos_site_id
_symmetry_equiv_pos_as_xyz
1 x,y,z
2 -x,-y,1/2+z
3 1/2-x,y,1/2+z
4 1/2+x,-y,z

loop_
_atom_site_aniso_label
_atom_site_aniso_U_11
_atom_site_aniso_U_22
_atom_site_aniso_U_33
_atom_site_aniso_U_23
_atom_site_aniso_U_13
_atom_site_aniso_U_12
Te1 0.0259(2) 0.0362(1) 0.0449(2) -0.0095(1) 0.0025(1) -0.0014(1)
Fe1 0.0252(3) 0.0277(3) 0.0375(4) -0.0010(3) 0.0001(3) -0.0032(3)
Fe2 0.0253(3) 0.0272(3) 0.0405(4) -0.0028(3) 0.0023(3) 0.0000(2)
O1 0.051(2) 0.049(2) 0.069(3) 0.017(2) 0.000(2) -0.0177(18)
O2 0.0305(17) 0.0437(18) 0.052(2) -0.0176(16) -0.0013(16) 0.0004(14)
O3 0.0344(18) 0.0293(16) 0.085(3) 0.0019(17) 0.0048(18) 0.0060(13)
O4 0.047(2) 0.046(2) 0.046(2) -0.0005(17) 0.0099(19) 0.0038(16)
C1 0.028(2) 0.030(2) 0.039(3) -0.0016(19) -0.0023(19) -0.0067(16)
C2 0.0160(19) 0.035(2) 0.042(3) -0.0002(19) 0.0052(18) -0.0056(15)
C3 0.031(2) 0.029(2) 0.040(3) 0.0004(19) 0.002(2) -0.0013(16)
C4 0.021(2) 0.031(2) 0.035(2) -0.0009(18) -0.0035(18) -0.0041(16)
C5 0.027(2) 0.0301(19) 0.036(3) -0.0016(17) 0.0009(18) -0.0060(15)
C6 0.035(2) 0.029(2) 0.040(3) -0.0019(19) 0.006(2) -0.0028(18)
C7 0.038(3) 0.037(2) 0.049(3) -0.002(2) 0.010(2) -0.003(2)
C8 0.043(3) 0.051(3) 0.037(3) -0.005(2) 0.003(2) -0.008(2)
C9 0.051(3) 0.042(3) 0.061(4) -0.006(3) 0.024(3) 0.002(2)
C10 0.070(4) 0.054(3) 0.037(3) -0.009(2) 0.005(3) -0.018(3)
C11 0.075(4) 0.049(3) 0.056(4) -0.011(3) 0.030(3) -0.011(3)
C12 0.082(5) 0.084(5) 0.077(5) -0.034(4) 0.044(4) -0.023(4)
C13 0.084(8) 0.100(8) 0.086(8) -0.032(7) 0.016(7) -0.012(6)
C14 0.092(8) 0.100(8) 0.086(8) -0.023(7) 0.005(7) 0.005(7)
C15 0.134(10) 0.122(9) 0.123(9) -0.049(8) -0.003(8) -0.010(8)
C16 0.030(2) 0.032(2) 0.034(3) 0.0016(18) -0.0032(19) -0.0030(17)
C17 0.037(3) 0.036(2) 0.041(3) -0.001(2) 0.001(2) -0.0037(19)
C18 0.030(2) 0.050(3) 0.043(3) 0.011(2) 0.002(2) 0.000(2)
C19 0.046(3) 0.044(3) 0.039(3) 0.001(2) 0.003(2) -0.009(2)
C20 0.044(3) 0.051(3) 0.056(4) 0.009(3) -0.007(3) -0.001(2)
C21 0.054(3) 0.047(3) 0.039(3) 0.005(2) -0.005(2) -0.007(2)
C22 0.061(4) 0.074(4) 0.051(4) 0.018(3) -0.014(3) 0.001(3)
C23 0.063(7) 0.069(7) 0.058(7) 0.017(6) -0.006(6) -0.012(6)
C23B 0.069(7) 0.061(6) 0.063(7) 0.023(5) -0.019(6) -0.016(6)
C24 0.105(9) 0.085(8) 0.080(8) 0.026(7) -0.013(7) -0.005(7)
C24B 0.119(9) 0.051(6) 0.075(8) 0.008(6) 0.004(7) 0.004(6)
C25 0.106(9) 0.104(9) 0.089(8) 0.016(7) -0.028(7) -0.022(7)
C25B 0.181(14) 0.154(14) 0.171(14) 0.014(10) -0.011(10) 0.010(10)
C26 0.054(3) 0.024(2) 0.048(4) 0.001(2) -0.005(2) 0.0017(19)
C27 0.048(3) 0.032(2) 0.054(4) 0.002(2) -0.007(2) -0.014(2)
C28 0.047(3) 0.032(2) 0.047(3) -0.009(2) 0.002(2) -0.003(2)
C29 0.059(3) 0.036(2) 0.072(4) 0.003(3) 0.000(3) 0.000(2)
C30 0.043(3) 0.046(3) 0.066(4) -0.023(3) 0.000(3) 0.005(2)
C31 0.050(3) 0.039(3) 0.083(5) -0.017(3) -0.009(3) 0.006(2)
C32 0.067(4) 0.050(4) 0.115(7) -0.029(4) -0.015(4) 0.013(3)
C33 0.083(5) 0.042(3) 0.073(4) -0.012(3) 0.018(4) -0.006(3)
C34 0.125(7) 0.044(3) 0.079(5) -0.015(3) 0.013(5) 0.004(4)
C35 0.149(9) 0.061(4) 0.094(6) -0.034(4) 0.033(6) -0.034(5)
C36 0.040(3) 0.033(2) 0.039(3) -0.0021(19) 0.003(2) -0.0043(18)
C37 0.043(3) 0.045(3) 0.040(3) 0.001(2) -0.006(2) -0.012(2)
C38 0.081(4) 0.049(3) 0.045(3) 0.007(2) -0.005(3) -0.030(3)
C39 0.103(5) 0.069(4) 0.049(3) -0.003(3) -0.005(3) -0.048(4)
C40 0.137(6) 0.085(5) 0.052(4) 0.020(3) -0.004(4) -0.060(5)
C41 0.120(5) 0.088(4) 0.079(3) 0.009(3) -0.008(3) -0.047(4)
C42 0.150(5) 0.135(5) 0.102(4) 0.023(4) -0.016(4) -0.040(4)
C43 0.150(7) 0.164(8) 0.098(5) 0.013(5) -0.030(5) 0.000(7)
C44 0.133(7) 0.145(7) 0.091(4) 0.021(5) -0.013(5) -0.005(6)
C45 0.186(10) 0.169(8) 0.104(7) 0.013(6) -0.028(7) 0.039(7)
C46 0.025(2) 0.032(2) 0.037(3) 0.0017(18) 0.0036(18) -0.0005(15)
C47 0.040(3) 0.028(2) 0.056(3) 0.001(2) -0.012(2) -0.0046(19)
C48 0.032(2) 0.033(2) 0.045(3) -0.005(2) 0.002(2) -0.0053(16)
C49 0.040(3) 0.037(2) 0.059(3) 0.002(2) -0.015(3) -0.003(2)
C50 0.035(3) 0.029(2) 0.050(3) -0.0017(19) 0.000(2) -0.0052(17)
C51 0.043(3) 0.033(2) 0.047(3) 0.008(2) -0.001(2) -0.002(2)
C52 0.055(3) 0.039(3) 0.057(4) 0.008(2) -0.011(3) 0.007(2)
C53 0.049(4) 0.083(5) 0.095(6) 0.030(4) -0.002(4) 0.011(4)
C54 0.052(5) 0.049(4) 0.100(7) 0.006(4) -0.024(5) 0.008(4)
C55 0.084(7) 0.103(8) 0.148(9) -0.001(7) -0.007(7) 0.013(6)
C56 0.024(2) 0.0263(18) 0.041(3) -0.0009(19) 0.0043(19) 0.0032(15)
C57 0.026(2) 0.0238(19) 0.043(3) -0.0026(18) -0.0062(19) -0.0022(16)
C58 0.023(2) 0.0294(19) 0.042(3) -0.001(2) -0.001(2) -0.0043(15)
C59 0.030(2) 0.0305(19) 0.042(3) -0.004(2) 0.001(2) 0.0018(16)
C60 0.0202(19) 0.034(2) 0.040(3) -0.005(2) 0.0058(19) 0.0119(15)
C61 0.025(2) 0.030(2) 0.045(3) -0.0010(19) 0.0032(19) 0.0029(16)
C62 0.036(2) 0.027(2) 0.054(3) 0.002(2) 0.001(2) 0.0053(17)
C63 0.038(3) 0.039(3) 0.071(4) 0.005(3) 0.016(3) 0.004(2)
C64 0.041(3) 0.027(2) 0.060(3) -0.002(2) 0.005(2) 0.0017(19)
C65 0.048(3) 0.038(3) 0.083(5) 0.006(3) 0.020(3) 0.001(2)
C66 0.043(3) 0.029(2) 0.073(4) -0.001(2) 0.007(3) -0.004(2)
C67 0.060(4) 0.030(2) 0.086(5) 0.006(3) 0.017(3) -0.003(2)
C68 0.076(4) 0.033(3) 0.066(4) 0.000(3) 0.019(3) 0.003(3)
C69 0.089(5) 0.037(3) 0.073(4) 0.012(3) 0.030(4) 0.010(3)
C70 0.162(9) 0.039(3) 0.065(5) 0.010(3) 0.003(5) 0.009(4)
C71 0.030(2) 0.030(2) 0.041(3) 0.0013(19) 0.001(2) -0.0001(17)
C72 0.042(3) 0.038(2) 0.046(3) -0.002(2) 0.000(2) 0.000(2)
C73 0.047(3) 0.038(2) 0.044(3) 0.003(2) -0.001(2) 0.005(2)
C74 0.057(3) 0.057(3) 0.046(3) -0.008(3) -0.005(3) 0.003(3)
C75 0.074(4) 0.049(3) 0.054(4) 0.011(3) -0.003(3) 0.013(3)
C76 0.060(4) 0.070(4) 0.047(3) 0.010(3) -0.003(3) 0.005(3)
C77 0.092(6) 0.140(8) 0.044(4) 0.016(4) 0.004(4) 0.043(6)
C78 0.128(7) 0.185(9) 0.076(6) -0.022(6) -0.052(6) 0.031(7)
C79 0.139(6) 0.179(6) 0.111(5) -0.022(5) -0.014(5) 0.014(5)
C80 0.146(8) 0.171(8) 0.130(7) -0.009(6) -0.011(6) -0.003(7)
C81 0.024(2) 0.029(2) 0.041(3) -0.0017(18) 0.0019(19) -0.0036(16)
C82 0.030(2) 0.029(2) 0.049(3) 0.007(2) 0.000(2) -0.0032(17)
C83 0.024(2) 0.032(2) 0.050(3) 0.001(2) 0.001(2) 0.0005(15)
C84 0.029(2) 0.034(2) 0.052(3) 0.000(2) -0.006(2) 0.0011(18)
C85 0.031(2) 0.0267(19) 0.052(3) -0.0003(19) 0.003(2) 0.0021(17)
C86 0.031(2) 0.033(2) 0.040(3) -0.0050(19) 0.004(2) -0.0026(17)
C87 0.038(3) 0.033(2) 0.055(3) -0.005(2) 0.000(2) -0.0089(19)
C88 0.034(3) 0.031(2) 0.065(4) 0.005(2) -0.007(2) -0.0064(18)
C89 0.044(3) 0.039(3) 0.081(4) 0.011(3) -0.014(3) -0.008(2)
C90 0.037(3) 0.046(3) 0.163(8) 0.016(4) -0.006(4) -0.012(2)
C91 0.029(2) 0.028(2) 0.040(3) 0.0020(18) 0.0009(19) 0.0012(16)
C92 0.033(3) 0.043(3) 0.054(3) 0.005(2) 0.002(2) 0.002(2)
C93 0.035(2) 0.029(2) 0.041(3) -0.0031(19) -0.001(2) 0.0006(17)
C94 0.048(3) 0.051(3) 0.054(3) 0.009(3) -0.005(3) 0.007(2)
C95 0.039(3) 0.030(2) 0.055(3) -0.002(2) 0.010(2) 0.0000(19)
C96 0.054(3) 0.035(2) 0.046(3) 0.008(2) 0.004(2) 0.011(2)
C97 0.064(4) 0.057(3) 0.056(4) 0.012(3) 0.011(3) 0.010(3)
C98 0.060(4) 0.053(3) 0.051(3) 0.007(3) 0.005(3) 0.005(3)
C99 0.086(5) 0.081(5) 0.053(4) 0.016(3) 0.009(4) 0.015(4)
C100 0.149(10) 0.114(7) 0.062(5) -0.001(5) 0.043(6) 0.002(6)
C101 0.028(2) 0.033(2) 0.045(3) -0.004(2) -0.004(2) 0.0021(17)
C102 0.039(3) 0.033(2) 0.045(3) -0.002(2) 0.001(2) 0.0066(19)
C103 0.032(2) 0.036(2) 0.047(3) -0.011(2) 0.002(2) -0.0018(18)
C104 0.066(4) 0.043(3) 0.037(3) -0.004(2) 0.002(3) 0.016(3)
C105 0.044(3) 0.033(2) 0.054(3) -0.008(2) -0.010(3) 0.002(2)
C106 0.055(3) 0.035(2) 0.052(3) -0.006(2) -0.012(3) 0.009(2)
C107 0.101(5) 0.047(3) 0.054(4) -0.015(3) -0.011(4) 0.007(3)
C108 0.119(6) 0.086(5) 0.091(5) -0.014(4) -0.035(5) 0.038(5)
C109 0.085(7) 0.056(6) 0.069(7) -0.012(5) -0.014(6) 0.028(5)
C110 0.107(8) 0.091(7) 0.094(8) -0.028(6) -0.016(7) 0.033(6)
C221 0.039(3) 0.037(2) 0.053(3) 0.000(2) -0.008(2) -0.006(2)
C222 0.025(2) 0.031(2) 0.050(3) -0.008(2) 0.010(2) 0.0033(17)
C223 0.026(2) 0.037(2) 0.052(3) -0.004(2) -0.002(2) -0.0025(17)
C224 0.038(3) 0.033(2) 0.052(3) -0.004(2) -0.004(3) 0.0036(19)
C14B 0.097(10) 0.074(9) 0.074(9) -0.014(8) 0.019(8) 0.001(8)
C15B 0.162(16) 0.144(15) 0.159(15) -0.008(10) 0.014(10) 0.009(10)
C54B 0.095(12) 0.103(12) 0.101(12) -0.004(9) -0.012(9) -0.012(9)
C55B 0.088(11) 0.098(12) 0.101(12) -0.004(9) -0.009(9) -0.015(9)
C80B 0.136(8) 0.165(8) 0.130(7) -0.010(7) -0.002(7) 0.005(7)
C10A 0.106(11) 0.055(8) 0.066(10) -0.011(7) 0.004(8) 0.013(8)
C10B 0.126(13) 0.152(13) 0.122(13) -0.012(9) -0.007(9) 0.009(9)
C13B 0.063(8) 0.045(6) 0.060(8) -0.013(6) 0.031(7) 0.002(6)
Te2 0.0264(2) 0.0371(2) 0.0613(2) -0.0052(2) 0.0004(2) 0.0037(1)
Fe3 0.0224(3) 0.0299(3) 0.0477(4) 0.0058(4) 0.0026(4) 0.0047(2)
Fe4 0.0228(3) 0.0262(3) 0.0449(4) 0.0036(3) 0.0006(3) -0.0005(2)
O5 0.0334(18) 0.0311(16) 0.084(3) 0.0084(17) 0.0066(18) 0.0059(13)
O6 0.038(2) 0.065(2) 0.057(3) 0.018(2) 0.015(2) 0.0070(17)
O7 0.046(2) 0.053(2) 0.081(3) 0.024(2) -0.002(2) -0.0196(18)
O8 0.0316(18) 0.0445(19) 0.056(2) -0.0094(17) -0.0028(17) -0.0022(14)
C15C 0.076(8) 0.048(6) 0.053(7) 0.013(5) 0.006(6) -0.011(6)
C21A 0.116(10) 0.111(10) 0.103(10) -0.002(8) -0.046(8) -0.014(8)
C21B 0.076(8) 0.095(8) 0.071(7) 0.006(7) -0.004(6) -0.010(7)
C21C 0.099(9) 0.097(9) 0.118(10) -0.013(8) 0.016(8) 0.010(8)
C111 0.0145(18) 0.035(2) 0.050(3) 0.009(2) 0.001(2) 0.0024(15)
C112 0.026(2) 0.032(2) 0.048(3) 0.007(2) -0.001(2) 0.0079(16)
C113 0.015(2) 0.034(2) 0.050(3) 0.007(2) 0.0056(19) 0.0084(16)
C114 0.027(2) 0.034(2) 0.047(3) 0.007(2) -0.001(2) 0.0032(16)
C115 0.035(2) 0.035(2) 0.044(3) 0.003(2) 0.001(2) 0.0012(17)
C116 0.033(2) 0.034(2) 0.047(3) 0.005(2) 0.006(2) 0.0071(18)
C117 0.043(3) 0.046(3) 0.056(3) 0.014(3) 0.000(3) -0.001(2)
C118 0.035(3) 0.038(2) 0.052(3) 0.001(2) 0.007(2) 0.0034(19)
C119 0.061(4) 0.044(3) 0.055(4) 0.015(3) -0.001(3) 0.003(2)
C120 0.052(3) 0.038(2) 0.050(3) -0.004(2) 0.013(3) -0.008(2)
C121 0.068(4) 0.034(2) 0.056(4) 0.006(2) 0.008(3) -0.010(2)
C122 0.099(6) 0.058(4) 0.052(4) 0.015(3) 0.001(4) -0.016(4)
C123 0.131(7) 0.090(5) 0.083(5) 0.025(4) 0.018(5) 0.002(5)
C124 0.116(8) 0.104(7) 0.068(5) 0.000(5) 0.005(5) -0.007(6)
C125 0.149(13) 0.29(2) 0.106(10) 0.018(12) -0.033(9) -0.038(14)
C126 0.028(2) 0.034(2) 0.048(3) 0.003(2) 0.005(2) 0.0039(18)
C127 0.034(3) 0.031(2) 0.052(3) 0.006(2) -0.002(2) 0.0043(19)
C128 0.029(2) 0.037(2) 0.048(3) 0.010(2) 0.002(2) 0.0061(16)
C129 0.029(2) 0.043(2) 0.051(3) 0.003(2) -0.005(2) 0.0004(19)
C130 0.030(2) 0.034(2) 0.051(3) 0.008(2) 0.002(2) 0.0043(17)
C131 0.032(2) 0.036(2) 0.057(3) 0.000(2) 0.006(2) 0.0038(19)
C132 0.046(3) 0.036(2) 0.058(3) -0.002(2) -0.003(3) 0.002(2)
C133 0.037(3) 0.032(2) 0.071(4) 0.001(2) -0.007(3) 0.0017(19)
C134 0.043(3) 0.039(3) 0.088(5) 0.003(3) -0.018(3) -0.004(2)
C135 0.050(4) 0.050(4) 0.181(10) -0.003(5) -0.001(5) -0.004(3)
C136 0.032(2) 0.029(2) 0.040(3) 0.0041(18) 0.004(2) 0.0022(17)
C137 0.041(3) 0.032(2) 0.050(3) -0.001(2) 0.001(2) 0.0107(19)
C138 0.038(3) 0.032(2) 0.057(3) 0.001(2) 0.002(2) 0.0078(19)
C139 0.052(3) 0.039(2) 0.052(3) 0.003(2) -0.007(3) 0.017(2)
C140 0.059(3) 0.041(3) 0.050(3) -0.003(2) 0.002(3) 0.011(2)
C141 0.056(3) 0.043(3) 0.048(3) -0.001(2) -0.002(3) 0.010(2)
C142 0.089(5) 0.064(4) 0.057(4) -0.007(3) -0.013(4) 0.033(4)
C143 0.067(5) 0.111(6) 0.061(5) 0.012(4) 0.011(4) 0.019(4)
C144 0.076(5) 0.085(5) 0.064(4) 0.008(4) -0.005(4) 0.002(4)
C145 0.086(6) 0.106(7) 0.110(7) 0.010(6) -0.004(5) -0.002(5)
C146 0.030(2) 0.033(2) 0.047(3) 0.002(2) 0.000(2) 0.0028(18)
C147 0.037(3) 0.039(3) 0.071(4) 0.012(3) 0.016(3) 0.008(2)
C148 0.027(2) 0.038(2) 0.051(3) 0.000(2) 0.003(2) 0.0023(17)
C149 0.045(3) 0.040(3) 0.071(4) 0.011(3) 0.016(3) 0.001(2)
C150 0.038(3) 0.033(2) 0.055(3) -0.004(2) -0.001(2) 0.0067(19)
C151 0.032(3) 0.036(2) 0.058(3) 0.004(2) -0.004(2) 0.0021(19)
C152 0.041(3) 0.033(2) 0.069(4) 0.006(2) -0.001(3) 0.000(2)
C153 0.057(4) 0.042(3) 0.063(4) 0.008(3) -0.010(3) -0.008(2)
C154 0.077(4) 0.048(3) 0.068(4) 0.018(3) -0.010(3) -0.003(3)
C155 0.069(8) 0.058(7) 0.067(8) 0.005(6) 0.003(7) 0.014(6)
C156 0.031(2) 0.039(2) 0.045(3) 0.002(2) -0.001(2) 0.0082(18)
C157 0.045(3) 0.040(3) 0.054(3) 0.004(2) -0.007(3) 0.013(2)
C158 0.058(3) 0.043(3) 0.047(3) 0.007(2) 0.009(3) 0.018(2)
C159 0.061(4) 0.040(3) 0.063(4) -0.006(3) -0.021(3) 0.015(3)
C160 0.084(5) 0.055(3) 0.047(4) 0.004(3) 0.008(3) 0.017(3)
C161 0.078(4) 0.058(4) 0.046(4) -0.005(3) -0.014(3) 0.021(3)
C162 0.171(10) 0.071(5) 0.059(5) -0.012(4) -0.026(5) 0.029(6)
C163 0.135(7) 0.075(5) 0.075(5) -0.012(4) -0.032(5) 0.001(5)
C164 0.139(7) 0.099(6) 0.083(5) -0.025(5) -0.023(5) 0.008(5)
C165 0.171(9) 0.120(7) 0.127(7) -0.042(6) -0.029(7) -0.015(7)
C166 0.0223(19) 0.0236(18) 0.046(3) 0.002(2) 0.002(2) -0.0056(14)
C167 0.0213(19) 0.0285(18) 0.047(3) 0.006(2) -0.005(2) -0.0057(14)
C168 0.0210(19) 0.0301(19) 0.045(3) -0.002(2) 0.002(2) -0.0028(14)
C169 0.0220(19) 0.0266(18) 0.044(3) 0.0034(19) 0.002(2) 0.0010(15)
C170 0.027(2) 0.028(2) 0.043(3) 0.0036(19) 0.007(2) 0.0018(16)
C171 0.016(2) 0.032(2) 0.048(3) -0.0013(19) -0.0038(18) 0.0053(15)
C172 0.039(3) 0.038(2) 0.051(3) 0.005(2) 0.013(2) 0.0111(19)
C173 0.029(2) 0.038(2) 0.052(3) 0.003(2) 0.003(2) 0.0042(19)
C174 0.070(4) 0.028(2) 0.066(4) 0.003(2) -0.009(3) -0.002(2)
C175 0.037(3) 0.048(3) 0.058(4) -0.010(3) -0.003(3) 0.011(2)
C176 0.063(4) 0.038(3) 0.066(4) -0.008(3) -0.008(3) 0.021(2)
C177 0.073(4) 0.043(3) 0.090(5) -0.010(3) -0.007(4) 0.025(3)
C178 0.098(6) 0.055(4) 0.105(7) -0.017(4) -0.003(5) 0.018(4)
C179 0.103(9) 0.034(5) 0.062(7) 0.007(5) 0.040(6) -0.005(5)
C180 0.105(9) 0.043(5) 0.099(9) -0.018(5) 0.052(8) -0.022(5)
C181 0.044(3) 0.029(2) 0.042(3) 0.0032(19) -0.006(2) -0.0086(19)
C182 0.051(3) 0.042(3) 0.072(4) 0.015(3) -0.018(3) -0.007(2)
C183 0.064(4) 0.037(3) 0.041(3) 0.003(2) -0.005(3) -0.017(2)
C184 0.071(5) 0.055(4) 0.086(5) 0.026(4) -0.032(4) -0.005(3)
C185 0.113(6) 0.052(3) 0.035(3) 0.003(3) 0.001(3) -0.035(4)
C186 0.107(6) 0.050(3) 0.067(4) 0.009(3) -0.046(4) -0.009(4)
C187 0.157(6) 0.107(5) 0.083(5) 0.041(4) -0.017(4) -0.003(5)
C188 0.153(6) 0.134(5) 0.119(5) 0.042(4) -0.003(4) 0.001(4)
C189 0.126(6) 0.131(6) 0.108(6) 0.041(5) -0.009(5) 0.005(4)
C190 0.136(6) 0.131(6) 0.131(6) 0.026(5) 0.000(6) -0.002(5)
C191 0.028(2) 0.030(2) 0.039(3) 0.0019(18) 0.0041(19) -0.0057(17)
C192 0.042(3) 0.040(3) 0.046(3) -0.001(2) 0.002(2) -0.009(2)
C193 0.043(3) 0.036(2) 0.042(3) 0.002(2) 0.005(2) -0.001(2)
C194 0.055(3) 0.056(3) 0.045(3) -0.006(3) 0.004(3) -0.012(3)
C195 0.041(3) 0.041(3) 0.058(4) -0.001(2) 0.014(3) 0.000(2)
C196 0.055(3) 0.049(3) 0.052(3) -0.011(3) 0.015(3) -0.010(2)
C197 0.100(6) 0.107(7) 0.070(5) -0.033(5) 0.030(5) 0.005(5)
C198 0.112(6) 0.139(7) 0.121(7) -0.030(6) 0.030(5) -0.014(6)
C199 0.123(6) 0.164(6) 0.112(6) -0.031(5) 0.022(5) -0.002(5)
C200 0.128(7) 0.173(8) 0.121(6) -0.038(6) 0.012(6) -0.014(6)
C201 0.025(2) 0.028(2) 0.043(3) 0.0011(18) 0.0039(19) -0.0016(16)
C202 0.025(2) 0.0290(19) 0.049(3) -0.001(2) -0.002(2) -0.0027(15)
C203 0.030(2) 0.030(2) 0.050(3) -0.004(2) -0.008(2) 0.0036(17)
C204 0.030(2) 0.0269(19) 0.052(3) 0.0004(19) 0.002(2) -0.0061(17)
C205 0.039(3) 0.039(2) 0.052(3) 0.001(2) -0.011(2) 0.004(2)
C206 0.028(2) 0.032(2) 0.050(3) 0.003(2) 0.001(2) 0.0041(17)
C207 0.038(3) 0.034(2) 0.067(4) 0.007(2) -0.004(3) 0.007(2)
C208 0.040(3) 0.035(2) 0.065(4) -0.001(2) -0.009(3) 0.007(2)
C209 0.039(3) 0.044(3) 0.093(5) -0.007(3) -0.009(3) 0.011(2)
C210 0.028(3) 0.063(4) 0.169(9) -0.030(5) -0.008(4) 0.012(3)
C211 0.021(2) 0.030(2) 0.042(3) -0.0016(18) -0.0003(18) 0.0026(15)
C212 0.047(3) 0.040(3) 0.044(3) 0.002(2) 0.002(2) -0.006(2)
C213 0.039(3) 0.031(2) 0.048(3) 0.003(2) -0.003(2) -0.0030(19)
C214 0.066(4) 0.054(3) 0.047(3) 0.010(3) 0.008(3) -0.005(3)
C215 0.059(3) 0.043(3) 0.056(4) -0.009(3) -0.012(3) -0.001(2)
C216 0.071(4) 0.056(3) 0.045(3) 0.000(3) -0.004(3) -0.002(3)
C217 0.107(6) 0.100(6) 0.053(4) 0.007(4) -0.014(4) -0.016(4)
C218 0.114(8) 0.101(7) 0.074(7) -0.025(7) -0.029(6) -0.002(7)
C219 0.099(8) 0.090(7) 0.038(6) -0.004(6) 0.002(6) -0.010(6)
C220 0.25(2) 0.24(2) 0.24(2) -0.014(10) 0.004(10) 0.002(10)
C225 0.023(2) 0.039(2) 0.054(3) 0.003(2) 0.001(2) -0.0053(17)
C226 0.021(2) 0.039(2) 0.064(4) 0.002(2) -0.003(2) 0.0062(18)
C227 0.031(3) 0.042(3) 0.054(3) 0.006(2) -0.006(2) -0.0017(19)
C228 0.025(2) 0.030(2) 0.055(3) 0.000(2) 0.004(2) 0.0046(17)
C17B 0.15(3) 0.052(12) 0.091(18) 0.020(12) 0.011(17) -0.018(14)
C18A 0.131(6) 0.127(6) 0.117(6) 0.033(5) -0.006(5) -0.004(5)
C17A 0.17(3) 0.033(10) 0.078(17) -0.006(11) 0.022(18) 0.022(13)
C19B 0.123(7) 0.154(7) 0.120(7) -0.031(6) 0.017(6) -0.008(6)
C18B 0.135(8) 0.131(7) 0.125(7) 0.019(6) -0.012(7) 0.001(7)
Cl1 0.153(2) 0.1372(18) 0.1228(18) -0.0090(15) -0.0222(19) 0.008(2)
Cl2 0.153(2) 0.1372(18) 0.1228(18) -0.0090(15) -0.0222(19) 0.008(2)
C229 0.115(7) 0.120(7) 0.110(7) 0.005(5) -0.004(5) 0.001(5)
Cl3 0.153(2) 0.1372(18) 0.1228(18) -0.0090(15) -0.0222(19) 0.008(2)
Cl4 0.153(2) 0.1372(18) 0.1228(18) -0.0090(15) -0.0222(19) 0.008(2)
C230 0.048(5) 0.045(4) 0.040(5) 0.001(4) -0.011(4) 0.006(4)

loop_
_atom_site_label
_atom_site_type_symbol
_atom_site_thermal_displace_type
_atom_site_fract_x
_atom_site_fract_y
_atom_site_fract_z
_atom_site_occupancy
_atom_site_U_iso_or_equiv
_atom_site_calc_flag
_atom_site_refinement_flags
_atom_site_disorder_assembly
_atom_site_disorder_group
Te1 Te Uani 1.10950(1) 0.77993(1) 0.68687(4) 1.000 0.0357(1) d . . .
Fe1 Fe Uani 1.01980(3) 0.82358(2) 0.70625(5) 1.000 0.0301(2) d . . .
Fe2 Fe Uani 1.19305(3) 0.80543(2) 0.73448(5) 1.000 0.0310(2) d . . .
O1 O Uani 1.05320(17) 0.90311(15) 0.64527(17) 1.000 0.0563(14) d . . .
O2 O Uani 1.07072(13) 0.87316(13) 0.78392(14) 1.000 0.0421(11) d . . .
O3 O Uani 1.16009(14) 0.90678(12) 0.71825(16) 1.000 0.0496(13) d . . .
O4 O Uani 1.13285(16) 0.78883(14) 0.81968(15) 1.000 0.0463(12) d . . .
C1 C Uani 0.94673(18) 0.81680(16) 0.74111(18) 1.000 0.0323(14) d . . .
C2 C Uani 0.97272(16) 0.76888(16) 0.74118(18) 1.000 0.0310(14) d . . .
C3 C Uani 0.97924(18) 0.75379(15) 0.69348(18) 1.000 0.0333(14) d . . .
C4 C Uani 0.95832(17) 0.79208(15) 0.66426(17) 1.000 0.0290(12) d . . .
C5 C Uani 0.93812(17) 0.83069(15) 0.69404(17) 1.000 0.0310(14) d . . .
C6 C Uani 0.92535(19) 0.84219(16) 0.78279(18) 1.000 0.0347(14) d . . .
C7 C Uani 0.8733(2) 0.85893(18) 0.7825(2) 1.000 0.0413(16) d . . .
C8 C Uani 0.9546(2) 0.8474(2) 0.82370(19) 1.000 0.0437(17) d . . .
C9 C Uani 0.8516(2) 0.8802(2) 0.8223(2) 1.000 0.0513(19) d . . .
C10 C Uani 0.9313(3) 0.8698(2) 0.8625(2) 1.000 0.0537(19) d . . .
C11 C Uani 0.8793(3) 0.8858(2) 0.8616(2) 1.000 0.060(2) d D B .
C12 C Uani 0.8553(3) 0.9091(3) 0.9044(3) 1.000 0.081(3) d D . .
C13 C Uani 0.8777(6) 0.9577(5) 0.9192(6) 0.600 0.090(5) d DUP B 1
C14 C Uani 0.8540(7) 0.9808(6) 0.9633(5) 0.600 0.093(5) d DUP B 1
C15 C Uani 0.8633(8) 1.0374(6) 0.9648(7) 0.600 0.126(5) d DUP B 1
C16 C Uani 0.98391(18) 0.73849(16) 0.78235(17) 1.000 0.0320(14) d . . .
C17 C Uani 0.9448(2) 0.73154(17) 0.81584(19) 1.000 0.0380(16) d . . .
C18 C Uani 1.0326(2) 0.71500(19) 0.7889(2) 1.000 0.0410(16) d . . .
C19 C Uani 0.9539(2) 0.70114(19) 0.85388(19) 1.000 0.0430(17) d . . .
C20 C Uani 1.0415(2) 0.6851(2) 0.8272(2) 1.000 0.0503(19) d . . .
C21 C Uani 1.0022(2) 0.6774(2) 0.86045(19) 1.000 0.0467(17) d D . .
C22 C Uani 1.0118(3) 0.6446(2) 0.9011(2) 1.000 0.062(2) d D . .
C23 C Uani 0.9849(6) 0.5983(5) 0.9016(5) 0.500 0.063(4) d DUP . 1
C23B C Uani 1.0133(6) 0.5877(4) 0.8859(5) 0.500 0.064(4) d DUP . 2
C24 C Uani 0.9967(8) 0.5686(6) 0.9443(6) 0.500 0.090(5) d DUP . 1
C24B C Uani 1.0262(7) 0.5496(5) 0.9229(6) 0.500 0.082(4) d DUP . 2
C25 C Uani 0.9694(8) 0.5242(6) 0.9441(7) 0.500 0.100(5) d DUP . 1
C25B C Uani 1.0820(9) 0.5528(11) 0.9353(11) 0.500 0.169(8) d DUP . 2
C26 C Uani 0.9979(2) 0.70575(16) 0.67613(19) 1.000 0.0420(18) d . . .
C27 C Uani 0.9819(2) 0.66227(17) 0.6991(2) 1.000 0.0447(18) d . . .
C28 C Uani 1.0269(2) 0.70088(18) 0.6363(2) 1.000 0.0420(16) d . . .
C29 C Uani 0.9964(2) 0.61607(19) 0.6824(3) 1.000 0.0557(18) d . . .
C30 C Uani 1.0420(2) 0.6545(2) 0.6201(2) 1.000 0.0517(19) d . . .
C31 C Uani 1.0279(2) 0.6120(2) 0.6427(3) 1.000 0.057(2) d . . .
C32 C Uani 1.0441(3) 0.5613(2) 0.6258(3) 1.000 0.077(3) d . . .
C33 C Uani 1.0004(3) 0.5330(2) 0.6015(3) 1.000 0.066(2) d . . .
C34 C Uani 1.0178(4) 0.4813(3) 0.5859(3) 1.000 0.083(3) d . . .
C35 C Uani 0.9739(4) 0.4549(3) 0.5595(3) 1.000 0.101(4) d . . .
C36 C Uani 0.94862(16) 0.78930(17) 0.61385(19) 1.000 0.0373(16) d DU . .
C37 C Uani 0.92465(18) 0.74663(19) 0.59610(19) 1.000 0.0427(17) d DU . .
C38 C Uani 0.9623(2) 0.8262(2) 0.5830(2) 1.000 0.0583(19) d DU . .
C39 C Uani 0.9143(2) 0.7417(2) 0.5498(2) 1.000 0.074(2) d DU . .
C40 C Uani 0.9516(3) 0.8209(3) 0.5364(3) 1.000 0.091(3) d DU . .
C41 C Uani 0.9280(3) 0.7786(3) 0.5173(3) 1.000 0.096(2) d DU . .
C42 C Uani 0.9200(4) 0.7732(4) 0.4693(3) 1.000 0.129(3) d DU . .
C43 C Uani 0.8710(5) 0.7641(5) 0.4481(3) 1.000 0.137(4) d DU . .
C44 C Uani 0.8725(5) 0.7597(4) 0.3995(3) 1.000 0.123(4) d DU . .
C45 C Uani 0.8925(6) 0.7168(5) 0.3784(5) 1.000 0.153(5) d DU . .
C46 C Uani 0.90603(17) 0.87243(16) 0.67730(17) 1.000 0.0313(14) d . . .
C47 C Uani 0.8610(2) 0.86164(17) 0.6507(2) 1.000 0.0413(16) d . . .
C48 C Uani 0.91627(18) 0.92175(15) 0.6869(2) 1.000 0.0367(14) d . . .
C49 C Uani 0.8282(2) 0.89858(18) 0.6353(2) 1.000 0.0453(16) d . . .
C50 C Uani 0.88288(19) 0.95827(16) 0.67157(18) 1.000 0.0380(16) d . . .
C51 C Uani 0.8377(2) 0.94739(17) 0.64529(19) 1.000 0.0410(16) d . . .
C52 C Uani 0.8013(2) 0.9879(2) 0.6283(2) 1.000 0.0503(19) d . . .
C53 C Uani 0.7442(3) 0.9825(3) 0.6447(3) 1.000 0.076(3) d . . .
C54 C Uani 0.7047(4) 1.0160(3) 0.6225(4) 0.700 0.067(3) d UP . 1
C55 C Uani 0.6497(6) 1.0016(6) 0.6317(6) 0.700 0.112(5) d UP . 1
C56 C Uani 1.24065(16) 0.74073(15) 0.73788(18) 1.000 0.0304(13) d . . .
C57 C Uani 1.26359(18) 0.78043(15) 0.76596(18) 1.000 0.0309(14) d . . .
C58 C Uani 1.27555(17) 0.82080(15) 0.73623(19) 1.000 0.0315(14) d . . .
C59 C Uani 1.25880(18) 0.80747(15) 0.6896(2) 1.000 0.0342(14) d . . .
C60 C Uani 1.24043(16) 0.75738(15) 0.69098(19) 1.000 0.0314(14) d . . .
C61 C Uani 1.23292(18) 0.68943(16) 0.75344(18) 1.000 0.0333(14) d . . .
C62 C Uani 1.26881(19) 0.65410(16) 0.7391(2) 1.000 0.0390(14) d . . .
C63 C Uani 1.1920(2) 0.6744(2) 0.7832(2) 1.000 0.0493(19) d . . .
C64 C Uani 1.2652(2) 0.60538(17) 0.7542(2) 1.000 0.0427(16) d . . .
C65 C Uani 1.1876(2) 0.6263(2) 0.7972(3) 1.000 0.056(2) d . . .
C66 C Uani 1.2245(2) 0.59047(18) 0.7839(2) 1.000 0.0483(18) d . . .
C67 C Uani 1.2226(3) 0.53801(19) 0.8028(3) 1.000 0.059(2) d . . .
C68 C Uani 1.2664(3) 0.5271(2) 0.8366(2) 1.000 0.058(2) d . . .
C69 C Uani 1.2645(3) 0.4737(2) 0.8553(3) 1.000 0.066(2) d . . .
C70 C Uani 1.3108(4) 0.4627(2) 0.8887(3) 1.000 0.089(4) d . . .
C71 C Uani 1.27497(18) 0.77774(16) 0.81645(18) 1.000 0.0337(14) d . . .
C72 C Uani 1.2584(2) 0.81342(18) 0.8473(2) 1.000 0.0420(16) d . . .
C73 C Uani 1.3071(2) 0.73952(19) 0.8330(2) 1.000 0.0430(16) d . . .
C74 C Uani 1.2718(2) 0.8108(2) 0.8937(2) 1.000 0.0533(17) d . . .
C75 C Uani 1.3213(3) 0.7378(2) 0.8787(2) 1.000 0.059(2) d . . .
C76 C Uani 1.3022(3) 0.7724(2) 0.9112(2) 1.000 0.059(2) d D . .
C77 C Uani 1.3164(3) 0.7698(4) 0.9601(3) 1.000 0.092(4) d D . .
C78 C Uani 1.3628(5) 0.7982(5) 0.9738(3) 1.000 0.130(4) d DU . .
C79 C Uani 1.3709(6) 0.7927(6) 1.0268(4) 1.000 0.143(3) d DU . .
C80 C Uani 1.4207(7) 0.8105(10) 1.0408(6) 0.600 0.149(4) d DUP . 1
C81 C Uani 1.30550(18) 0.86494(16) 0.75015(18) 1.000 0.0313(14) d . . .
C82 C Uani 1.35168(19) 0.85718(17) 0.77664(19) 1.000 0.0360(14) d . . .
C83 C Uani 1.29437(17) 0.91329(16) 0.7365(2) 1.000 0.0353(14) d . . .
C84 C Uani 1.38428(19) 0.89595(17) 0.7890(2) 1.000 0.0383(14) d . . .
C85 C Uani 1.32717(19) 0.95187(16) 0.74936(18) 1.000 0.0366(14) d . . .
C86 C Uani 1.37284(19) 0.94373(17) 0.77538(18) 1.000 0.0347(14) d . . .
C87 C Uani 1.4107(2) 0.98536(18) 0.7881(2) 1.000 0.0420(16) d . . .
C88 C Uani 1.4643(2) 0.97962(17) 0.7648(2) 1.000 0.0433(18) d . . .
C89 C Uani 1.5054(2) 1.0167(2) 0.7805(3) 1.000 0.0547(19) d . . .
C90 C Uani 1.5575(2) 1.0091(2) 0.7536(3) 1.000 0.082(3) d . . .
C91 C Uani 1.26844(18) 0.83732(16) 0.64685(18) 1.000 0.0323(14) d . . .
C92 C Uani 1.2290(2) 0.84527(19) 0.6140(2) 1.000 0.0433(17) d . . .
C93 C Uani 1.31857(19) 0.85558(16) 0.63835(19) 1.000 0.0350(14) d . . .
C94 C Uani 1.2406(2) 0.8703(2) 0.5737(2) 1.000 0.0510(17) d . . .
C95 C Uani 1.3303(2) 0.88064(17) 0.5976(2) 1.000 0.0413(16) d . . .
C96 C Uani 1.2919(2) 0.88841(18) 0.5646(2) 1.000 0.0450(16) d . . .
C97 C Uani 1.3045(3) 0.9153(2) 0.5203(2) 1.000 0.059(2) d . . .
C98 C Uani 1.3373(3) 0.8850(2) 0.4864(2) 1.000 0.0547(19) d . . .
C99 C Uani 1.3527(3) 0.9104(3) 0.4416(2) 1.000 0.073(3) d . . .
C100 C Uani 1.3837(4) 0.8818(4) 0.4100(3) 1.000 0.108(4) d . . .
C101 C Uani 1.22852(18) 0.72496(17) 0.65061(19) 1.000 0.0353(14) d . . .
C102 C Uani 1.2570(2) 0.72822(17) 0.61009(19) 1.000 0.0390(16) d . . .
C103 C Uani 1.18970(19) 0.68810(18) 0.6534(2) 1.000 0.0383(14) d . . .
C104 C Uani 1.2468(3) 0.6968(2) 0.5730(2) 1.000 0.0487(19) d . . .
C105 C Uani 1.1813(2) 0.65560(18) 0.6172(2) 1.000 0.0437(16) d . . .
C106 C Uani 1.2085(2) 0.66041(19) 0.5760(2) 1.000 0.0473(16) d D . .
C107 C Uani 1.1979(3) 0.6254(2) 0.5358(2) 1.000 0.067(2) d D . .
C108 C Uani 1.2357(4) 0.5839(3) 0.5301(3) 1.000 0.099(3) d DU . .
C109 C Uani 1.2257(6) 0.5470(5) 0.4915(5) 0.600 0.070(4) d DUP . 1
C110 C Uani 1.2690(6) 0.5074(5) 0.4867(5) 0.600 0.097(4) d DUP . 1
C221 C Uani 1.0411(2) 0.87095(18) 0.6685(2) 1.000 0.0430(16) d . . .
C222 C Uani 1.05131(18) 0.85250(16) 0.75319(19) 1.000 0.0353(14) d . . .
C223 C Uani 1.17272(18) 0.86664(17) 0.7249(2) 1.000 0.0383(14) d . . .
C224 C Uani 1.1544(2) 0.79560(18) 0.7856(2) 1.000 0.0410(16) d . . .
C14B C Uani 0.8385(10) 0.9950(7) 0.9447(7) 0.400 0.082(5) d DUP B 2
C15B C Uani 0.8328(15) 1.0511(8) 0.9316(13) 0.400 0.155(9) d DUP B 2
C54B C Uani 0.7102(13) 0.9554(13) 0.6302(12) 0.300 0.100(7) d UP . 2
C55B C Uani 0.6539(12) 0.9657(12) 0.6585(12) 0.300 0.096(7) d UP . 2
C80B C Uani 1.3954(14) 0.8360(9) 1.0449(7) 0.400 0.144(4) d DUP . 2
C10A C Uani 1.2042(9) 0.5424(7) 0.5035(8) 0.400 0.076(6) d DUP . 2
C10B C Uani 1.1568(10) 0.5105(11) 0.5076(11) 0.400 0.133(8) d DUP . 2
C13B C Uani 0.8581(8) 0.9661(4) 0.9016(6) 0.400 0.056(4) d DUP B 2
Te2 Te Uani 0.61223(1) 0.72389(1) 0.73239(4) 1.000 0.0416(1) d . . .
Fe3 Fe Uani 0.52832(3) 0.69722(2) 0.68588(5) 1.000 0.0333(2) d . . .
Fe4 Fe Uani 0.70125(3) 0.67820(2) 0.71490(5) 1.000 0.0313(2) d . . .
O5 O Uani 0.56242(14) 0.59575(12) 0.69954(16) 1.000 0.0495(13) d . . .
O6 O Uani 0.58665(15) 0.71480(16) 0.60079(16) 1.000 0.0533(14) d . . .
O7 O Uani 0.66347(16) 0.59823(15) 0.77402(17) 1.000 0.0600(14) d . . .
O8 O Uani 0.65275(14) 0.63195(13) 0.63488(15) 1.000 0.0440(11) d . . .
C15C C Uani 0.5219(5) 1.0394(4) 0.5437(4) 0.500 0.059(4) d P . 2
C21A C Uani 0.8304(9) 0.6736(7) 0.9708(7) 0.500 0.110(6) d DUP . 2
C21B C Uani 0.8538(6) 0.6634(6) 1.0161(5) 0.500 0.081(4) d DUP . 2
C21C C Uani 0.9033(7) 0.6313(7) 1.0230(8) 0.500 0.105(5) d DUP . 2
C111 C Uani 0.46177(15) 0.69464(16) 0.7319(2) 1.000 0.0332(13) d . . .
C112 C Uani 0.44689(17) 0.68142(15) 0.6851(2) 1.000 0.0353(14) d . . .
C113 C Uani 0.45752(16) 0.72224(16) 0.65541(19) 1.000 0.0330(14) d . . .
C114 C Uani 0.48014(17) 0.76101(16) 0.6836(2) 1.000 0.0360(14) d . . .
C115 C Uani 0.48076(19) 0.74459(16) 0.7314(2) 1.000 0.0380(14) d . . .
C116 C Uani 0.45482(19) 0.66437(17) 0.77368(19) 1.000 0.0380(14) d . . .
C117 C Uani 0.4957(2) 0.6557(2) 0.8054(2) 1.000 0.0483(17) d . . .
C118 C Uani 0.4038(2) 0.64660(18) 0.7847(2) 1.000 0.0417(16) d . . .
C119 C Uani 0.4848(3) 0.6306(2) 0.8465(2) 1.000 0.053(2) d . . .
C120 C Uani 0.3953(2) 0.62232(19) 0.8252(2) 1.000 0.0467(16) d . . .
C121 C Uani 0.4356(3) 0.61359(19) 0.8573(2) 1.000 0.053(2) d . . .
C122 C Uani 0.4258(3) 0.5853(2) 0.9019(2) 1.000 0.070(3) d . . .
C123 C Uani 0.4021(4) 0.6143(4) 0.9384(3) 1.000 0.101(3) d U . .
C124 C Uani 0.4325(4) 0.6588(4) 0.9569(3) 1.000 0.096(4) d . . .
C125 C Uani 0.4789(6) 0.6450(7) 0.9843(5) 1.000 0.182(9) d . . .
C126 C Uani 0.41626(19) 0.63739(17) 0.67090(19) 1.000 0.0367(14) d . . .
C127 C Uani 0.3705(2) 0.64438(18) 0.6448(2) 1.000 0.0390(16) d . . .
C128 C Uani 0.42852(18) 0.58942(16) 0.6847(2) 1.000 0.0380(14) d . . .
C129 C Uani 0.3383(2) 0.60524(18) 0.6325(2) 1.000 0.0410(14) d . . .
C130 C Uani 0.39609(19) 0.54990(17) 0.67163(18) 1.000 0.0383(14) d . . .
C131 C Uani 0.3503(2) 0.55701(18) 0.6456(2) 1.000 0.0417(14) d . . .
C132 C Uani 0.3144(2) 0.51490(19) 0.6313(2) 1.000 0.0467(16) d . . .
C133 C Uani 0.2598(2) 0.51905(18) 0.6522(2) 1.000 0.0467(18) d . . .
C134 C Uani 0.2198(2) 0.4810(2) 0.6351(3) 1.000 0.057(2) d . . .
C135 C Uani 0.1666(3) 0.4866(3) 0.6596(4) 1.000 0.094(4) d . . .
C136 C Uani 0.44465(19) 0.72615(16) 0.60631(18) 1.000 0.0337(14) d . . .
C137 C Uani 0.4115(2) 0.76421(18) 0.5910(2) 1.000 0.0410(16) d . . .
C138 C Uani 0.4602(2) 0.69089(18) 0.5732(2) 1.000 0.0423(16) d . . .
C139 C Uani 0.3948(2) 0.76660(19) 0.5456(2) 1.000 0.0477(16) d . . .
C140 C Uani 0.4427(2) 0.6934(2) 0.5282(2) 1.000 0.0500(17) d . . .
C141 C Uani 0.4088(2) 0.7311(2) 0.5131(2) 1.000 0.0490(17) d . . .
C142 C Uani 0.3857(3) 0.7309(3) 0.4642(3) 1.000 0.070(3) d . . .
C143 C Uani 0.3423(3) 0.6905(4) 0.4582(3) 1.000 0.080(3) d . . .
C144 C Uani 0.3174(3) 0.6880(3) 0.4115(3) 1.000 0.075(3) d . . .
C145 C Uani 0.2750(4) 0.6503(4) 0.4110(4) 1.000 0.101(4) d . . .
C146 C Uani 0.48953(19) 0.81242(17) 0.66785(19) 1.000 0.0367(14) d . . .
C147 C Uani 0.5305(2) 0.82727(19) 0.6395(2) 1.000 0.0490(19) d . . .
C148 C Uani 0.45373(18) 0.84857(17) 0.6820(2) 1.000 0.0387(14) d . . .
C149 C Uani 0.5338(2) 0.8759(2) 0.6245(2) 1.000 0.0520(19) d . . .
C150 C Uani 0.4573(2) 0.89641(18) 0.6669(2) 1.000 0.0420(16) d . . .
C151 C Uani 0.4974(2) 0.91088(18) 0.6377(2) 1.000 0.0420(16) d . . .
C152 C Uani 0.5006(2) 0.96337(18) 0.6201(2) 1.000 0.0477(18) d . . .
C153 C Uani 0.4613(3) 0.9747(2) 0.5816(2) 1.000 0.054(2) d . . .
C154 C Uani 0.4649(3) 1.0272(2) 0.5632(3) 1.000 0.064(2) d . . .
C155 C Uani 0.4142(6) 1.0418(5) 0.5364(5) 0.500 0.065(4) d P . 1
C156 C Uani 0.49185(19) 0.77608(18) 0.7718(2) 1.000 0.0383(14) d . . .
C157 C Uani 0.5301(2) 0.81382(19) 0.7704(2) 1.000 0.0463(17) d . . .
C158 C Uani 0.4607(3) 0.7716(2) 0.8118(2) 1.000 0.0493(17) d . . .
C159 C Uani 0.5367(3) 0.8449(2) 0.8089(2) 1.000 0.055(2) d . . .
C160 C Uani 0.4685(3) 0.8035(2) 0.8494(2) 1.000 0.062(2) d . . .
C161 C Uani 0.5068(3) 0.8403(2) 0.8481(2) 1.000 0.061(2) d D . .
C162 C Uani 0.5132(5) 0.8730(3) 0.8897(3) 1.000 0.100(4) d D . .
C163 C Uani 0.5149(4) 0.9240(3) 0.8829(3) 1.000 0.095(3) d DU . .
C164 C Uani 0.5245(5) 0.9546(4) 0.9240(3) 1.000 0.107(3) d DU . .
C165 C Uani 0.5291(5) 1.0077(4) 0.9199(4) 1.000 0.139(4) d DU . .
C166 C Uani 0.74242(16) 0.74688(14) 0.72988(19) 1.000 0.0306(13) d . . .
C167 C Uani 0.75002(16) 0.73219(14) 0.68225(19) 1.000 0.0323(13) d . . .
C168 C Uani 0.77621(16) 0.68460(15) 0.6833(2) 1.000 0.0320(13) d . . .
C169 C Uani 0.78193(16) 0.66978(14) 0.73061(19) 1.000 0.0309(13) d . . .
C170 C Uani 0.76053(18) 0.70858(15) 0.75923(18) 1.000 0.0327(14) d . . .
C171 C Uani 0.72465(17) 0.79628(16) 0.74617(18) 1.000 0.0320(14) d . . .
C172 C Uani 0.7420(2) 0.83842(17) 0.7240(2) 1.000 0.0427(16) d . . .
C173 C Uani 0.69355(19) 0.80118(19) 0.7860(2) 1.000 0.0397(14) d . . .
C174 C Uani 0.7287(3) 0.88454(19) 0.7406(2) 1.000 0.055(2) d . . .
C175 C Uani 0.6812(2) 0.8483(2) 0.8028(2) 1.000 0.0477(19) d . . .
C176 C Uani 0.6973(3) 0.8904(2) 0.7796(2) 1.000 0.056(2) d . . .
C177 C Uani 0.6839(3) 0.9419(2) 0.7970(3) 1.000 0.069(2) d D . .
C178 C Uani 0.7254(4) 0.9658(3) 0.8246(3) 1.000 0.086(3) d D . .
C179 C Uani 0.7173(5) 1.0210(4) 0.8370(4) 0.650 0.066(4) d DP . 1
C180 C Uani 0.7590(5) 1.0437(4) 0.8649(4) 0.650 0.082(5) d DP . 1
C181 C Uani 0.7406(2) 0.76203(17) 0.64011(19) 1.000 0.0383(16) d . . .
C182 C Uani 0.6934(3) 0.7869(2) 0.6323(3) 1.000 0.0550(19) d . . .
C183 C Uani 0.7803(3) 0.76643(19) 0.6074(2) 1.000 0.0473(19) d . . .
C184 C Uani 0.6869(3) 0.8157(3) 0.5930(3) 1.000 0.071(3) d . . .
C185 C Uani 0.7724(3) 0.7949(2) 0.5672(2) 1.000 0.067(2) d . . .
C186 C Uani 0.7248(4) 0.8201(2) 0.5595(3) 1.000 0.075(3) d DU . .
C187 C Uani 0.7129(5) 0.8500(4) 0.5170(3) 1.000 0.116(3) d DU . .
C188 C Uani 0.7592(5) 0.8694(5) 0.4928(4) 1.000 0.135(3) d DU . .
C189 C Uani 0.7858(7) 0.9065(6) 0.5138(6) 0.650 0.122(3) d DUP . 1
C190 C Uani 0.8214(7) 0.9326(7) 0.4809(7) 0.650 0.133(3) d DUP . 1
C191 C Uani 0.79886(18) 0.65775(16) 0.64288(18) 1.000 0.0323(14) d . . .
C192 C Uani 0.7721(2) 0.65198(19) 0.6007(2) 1.000 0.0427(17) d . . .
C193 C Uani 0.8511(2) 0.64109(18) 0.6450(2) 1.000 0.0403(16) d . . .
C194 C Uani 0.7969(2) 0.6301(2) 0.5630(2) 1.000 0.0520(17) d . . .
C195 C Uani 0.8756(2) 0.6205(2) 0.6072(2) 1.000 0.0467(19) d . . .
C196 C Uani 0.8491(2) 0.6140(2) 0.5654(2) 1.000 0.0520(17) d . . .
C197 C Uani 0.8790(4) 0.5915(4) 0.5248(3) 1.000 0.092(3) d D . .
C198 C Uani 0.8607(5) 0.5980(5) 0.4765(3) 1.000 0.124(4) d DU . .
C199 C Uani 0.8973(6) 0.5717(7) 0.4432(4) 0.800 0.133(3) d DUP . 1
C200 C Uani 0.8766(5) 0.5739(5) 0.3941(4) 1.000 0.141(4) d DU . .
C201 C Uani 0.81277(18) 0.62703(16) 0.74809(18) 1.000 0.0320(14) d . . .
C202 C Uani 0.80380(17) 0.57841(15) 0.7343(2) 1.000 0.0343(14) d . . .
C203 C Uani 0.85575(19) 0.63659(17) 0.77655(19) 1.000 0.0367(14) d . . .
C204 C Uani 0.83830(18) 0.54103(16) 0.74885(18) 1.000 0.0363(14) d . . .
C205 C Uani 0.8888(2) 0.59930(18) 0.7905(2) 1.000 0.0433(16) d . . .
C206 C Uani 0.88068(18) 0.55028(16) 0.77585(19) 1.000 0.0367(14) d . . .
C207 C Uani 0.9192(2) 0.51071(18) 0.7909(2) 1.000 0.0463(18) d . . .
C208 C Uani 0.9742(2) 0.51934(18) 0.7721(2) 1.000 0.0467(18) d . . .
C209 C Uani 1.0173(2) 0.4856(2) 0.7919(3) 1.000 0.059(2) d . . .
C210 C Uani 1.0718(2) 0.4989(3) 0.7772(4) 1.000 0.087(3) d . . .
C211 C Uani 0.76689(17) 0.71053(16) 0.81089(18) 1.000 0.0310(14) d . . .
C212 C Uani 0.7484(2) 0.67329(19) 0.8400(2) 1.000 0.0437(17) d . . .
C213 C Uani 0.7946(2) 0.74953(17) 0.83100(19) 1.000 0.0393(16) d . . .
C214 C Uani 0.7565(3) 0.6757(2) 0.8873(2) 1.000 0.0557(19) d . . .
C215 C Uani 0.8033(2) 0.7510(2) 0.8784(2) 1.000 0.0527(19) d . . .
C216 C Uani 0.7825(3) 0.7145(2) 0.9074(2) 1.000 0.0573(19) d DU . .
C217 C Uani 0.7914(4) 0.7163(3) 0.9601(3) 1.000 0.087(3) d DU . .
C218 C Uani 0.8418(6) 0.7139(6) 0.9815(6) 0.500 0.096(4) d DUP . 1
C219 C Uani 0.8622(7) 0.6632(6) 0.9713(5) 0.500 0.076(4) d DUP . 1
C220 C Uani 0.8435(17) 0.6185(11) 1.0001(15) 0.500 0.243(12) d DUP . 1
C225 C Uani 0.54997(18) 0.63629(17) 0.6940(2) 1.000 0.0387(14) d . . .
C226 C Uani 0.56469(18) 0.70714(18) 0.6349(2) 1.000 0.0413(16) d . . .
C227 C Uani 0.6779(2) 0.63124(19) 0.7507(2) 1.000 0.0423(17) d . . .
C228 C Uani 0.67078(18) 0.65097(16) 0.6665(2) 1.000 0.0367(14) d . . .
C17B C Uani 0.6979(12) 1.0516(7) 0.8270(9) 0.350 0.098(12) d DP . 2
C18A C Uani 0.7766(11) 0.9073(10) 0.4643(11) 0.350 0.125(3) d DUP . 2
C17A C Uani 0.6981(14) 1.0074(7) 0.8550(8) 0.350 0.094(12) d DP . 2
C19B C Uani 0.862(3) 0.5556(9) 0.4422(7) 0.200 0.132(4) d DUP . 2
C18B C Uani 0.8245(11) 0.9033(13) 0.4366(11) 0.350 0.130(4) d DUP . 2
Cl1 Cl Uani 0.9565(3) 0.8654(2) 1.0026(2) 0.600 0.1377(11) d DUP . 1
Cl2 Cl Uani 0.9521(3) 0.7724(2) 0.9610(2) 0.600 0.1377(11) d DUP . 1
C229 C Uani 0.9148(7) 0.8089(4) 1.0058(6) 0.600 0.115(4) d DUP . 1
Cl3 Cl Uani 1.0016(4) 0.8626(3) 0.9964(3) 0.400 0.1377(11) d DUP . 2
Cl4 Cl Uani 0.9791(4) 0.7747(3) 0.9503(3) 0.400 0.1377(11) d DUP . 2
C230 C Uani 0.9687(5) 0.8021(4) 1.0094(4) 0.400 0.044(3) d DUP . 2
H10E H Uiso 1.19770 0.64440 0.50730 1.000 0.0810 c R . .
H10F H Uiso 1.22280 0.56470 0.46240 0.600 0.0840 c RP . 1
H10G H Uiso 1.19220 0.53080 0.49710 0.600 0.0840 c RP . 1
H11A H Uiso 1.26030 0.48560 0.46160 0.600 0.1460 c RP . 1
H10B H Uiso 1.36450 0.85260 0.40160 1.000 0.1630 c R . .
H10C H Uiso 1.41630 0.87260 0.42460 1.000 0.1630 c R . .
H10D H Uiso 1.16280 0.61160 0.53970 1.000 0.0810 c R . .
H7 H Uiso 0.85300 0.85590 0.75580 1.000 0.0500 c R . .
H8 H Uiso 0.98930 0.83610 0.82520 1.000 0.0520 c R . .
H9 H Uiso 0.81670 0.89090 0.82150 1.000 0.0620 c R . .
H10 H Uiso 0.95110 0.87410 0.88930 1.000 0.0640 c R . .
H10A H Uiso 1.39100 0.90080 0.38280 1.000 0.1630 c R . .
H15C H Uiso 0.90050 1.04410 0.96400 0.600 0.1900 c RP B 1
H17 H Uiso 0.91250 0.74740 0.81270 1.000 0.0450 c R . .
H18 H Uiso 1.05940 0.71950 0.76730 1.000 0.0490 c R . .
H19 H Uiso 0.92710 0.69650 0.87550 1.000 0.0520 c R . .
H20 H Uiso 1.07420 0.66990 0.83080 1.000 0.0600 c R . .
H23A H Uiso 0.99500 0.57950 0.87450 0.500 0.0760 c RP . 1
H23B H Uiso 0.94710 0.60410 0.89990 0.500 0.0760 c RP . 1
H23C H Uiso 0.97910 0.57950 0.87290 0.500 0.0770 c RP . 2
H23D H Uiso 1.03900 0.58430 0.86120 0.500 0.0770 c RP . 2
H24A H Uiso 1.03430 0.56200 0.94580 0.500 0.1080 c RP . 1
H24B H Uiso 0.98700 0.58730 0.97160 0.500 0.1080 c RP . 1
H24C H Uiso 1.00460 0.55540 0.95020 0.500 0.0980 c RP . 2
H24D H Uiso 1.01830 0.51680 0.91140 0.500 0.0980 c RP . 2
H25A H Uiso 0.97610 0.50680 0.97240 0.500 0.1500 c RP . 1
H25B H Uiso 0.98080 0.50460 0.91820 0.500 0.1500 c RP . 1
H25C H Uiso 0.93220 0.53060 0.94130 0.500 0.1500 c RP . 1
H25D H Uiso 1.08950 0.53010 0.96000 0.500 0.2530 c RP . 2
H25E H Uiso 1.09000 0.58580 0.94530 0.500 0.2530 c RP . 2
H25F H Uiso 1.10320 0.54480 0.90880 0.500 0.2530 c RP . 2
H27 H Uiso 0.96140 0.66450 0.72580 1.000 0.0540 c R . .
H28 H Uiso 1.03660 0.72890 0.61990 1.000 0.0500 c R . .
H29 H Uiso 0.98510 0.58780 0.69770 1.000 0.0670 c R . .
H30 H Uiso 1.06210 0.65240 0.59320 1.000 0.0620 c R . .
H30A H Uiso 0.81780 0.91340 0.89900 0.600 0.0970 c RP A 1
H30B H Uiso 0.85910 0.88610 0.93000 0.600 0.0970 c RP A 1
H30E H Uiso 0.73320 0.94880 0.63940 0.700 0.0910 c RP . 1
H30F H Uiso 0.74340 0.98820 0.67790 0.700 0.0910 c RP . 1
H30I H Uiso 1.34340 0.81070 1.04290 0.600 0.1720 c RP . 1
H30J H Uiso 1.36780 0.75820 1.03520 0.600 0.1720 c RP . 1
H30M H Uiso 1.23690 0.56580 0.55910 0.600 0.1190 c RP . 1
H30N H Uiso 1.27060 0.59790 0.52530 0.600 0.1190 c RP . 1
H32A H Uiso 1.07350 0.56480 0.60460 1.000 0.0930 c R . .
H32B H Uiso 1.05620 0.54210 0.65210 1.000 0.0930 c R . .
H32W H Uiso 1.04940 0.63810 0.90280 0.500 0.0740 c RP . 1
H32X H Uiso 1.00210 0.66250 0.92890 0.500 0.0740 c RP . 1
H32Y H Uiso 0.98410 0.64940 0.92380 0.500 0.0740 d RP . 2
H32Z H Uiso 1.04520 0.65330 0.91540 0.500 0.0740 d RP . 2
H33A H Uiso 0.98890 0.55150 0.57460 1.000 0.0790 c R . .
H33B H Uiso 0.97060 0.52980 0.62240 1.000 0.0790 c R . .
H34A H Uiso 1.04870 0.48410 0.56620 1.000 0.0990 c R . .
H34B H Uiso 1.02760 0.46200 0.61290 1.000 0.0990 c R . .
H35A H Uiso 0.98530 0.42220 0.55160 1.000 0.1520 c R . .
H35B H Uiso 0.96580 0.47280 0.53170 1.000 0.1520 c R . .
H35C H Uiso 0.94300 0.45300 0.57870 1.000 0.1520 c R . .
H37 H Uiso 0.91570 0.72120 0.61620 1.000 0.0510 c R . .
H38 H Uiso 0.97870 0.85460 0.59370 1.000 0.0700 c R . .
H39 H Uiso 0.89760 0.71320 0.53930 1.000 0.0880 c R . .
H40 H Uiso 0.96050 0.84660 0.51660 1.000 0.1090 c R . .
H42A H Uiso 0.93350 0.80310 0.45510 1.000 0.1550 c R . .
H42B H Uiso 0.94320 0.74680 0.45940 1.000 0.1550 c R . .
H43A H Uiso 0.84700 0.79060 0.45610 1.000 0.1650 c R . .
H43B H Uiso 0.85650 0.73390 0.46090 1.000 0.1650 c R . .
H44A H Uiso 0.83670 0.76410 0.38830 1.000 0.1480 c R . .
H44B H Uiso 0.89300 0.78720 0.38780 1.000 0.1480 c R . .
H45A H Uiso 0.88960 0.71970 0.34530 1.000 0.2300 c R . .
H45B H Uiso 0.87260 0.68870 0.38880 1.000 0.2300 c R . .
H45C H Uiso 0.92890 0.71270 0.38680 1.000 0.2300 c R . .
H47 H Uiso 0.85330 0.82900 0.64330 1.000 0.0500 c R . .
H48 H Uiso 0.94610 0.93020 0.70390 1.000 0.0440 c R . .
H49 H Uiso 0.79880 0.89030 0.61770 1.000 0.0540 c R . .
H50 H Uiso 0.89040 0.99090 0.67880 1.000 0.0460 c R . .
H52A H Uiso 0.80180 0.98810 0.59460 1.000 0.0610 c R . .
H52B H Uiso 0.81490 1.01940 0.63880 1.000 0.0610 c R . .
H54A H Uiso 0.71030 1.04930 0.63370 0.700 0.0800 c RP . 1
H54B H Uiso 0.71060 1.01610 0.58920 0.700 0.0800 c RP . 1
H55A H Uiso 0.62630 1.02390 0.61600 0.700 0.1680 c RP . 1
H55B H Uiso 0.64310 1.00300 0.66450 0.700 0.1680 c RP . 1
H55C H Uiso 0.64380 0.96870 0.62070 0.700 0.1680 c RP . 1
H62 H Uiso 1.29590 0.66300 0.71890 1.000 0.0470 c R . .
H63 H Uiso 1.16750 0.69750 0.79360 1.000 0.0590 c R . .
H64 H Uiso 1.29010 0.58250 0.74440 1.000 0.0520 c R . .
H65 H Uiso 1.15940 0.61720 0.81590 1.000 0.0680 c R . .
H67A H Uiso 1.18890 0.53280 0.81800 1.000 0.0710 c R . .
H67B H Uiso 1.22480 0.51500 0.77710 1.000 0.0710 c R . .
H68A H Uiso 1.26400 0.54980 0.86250 1.000 0.0700 c R . .
H68B H Uiso 1.30010 0.53250 0.82150 1.000 0.0700 c R . .
H69A H Uiso 1.26590 0.45090 0.82940 1.000 0.0790 c R . .
H69B H Uiso 1.23140 0.46850 0.87140 1.000 0.0790 c R . .
H70A H Uiso 1.30790 0.42950 0.89990 1.000 0.1330 c R . .
H70B H Uiso 1.30950 0.48520 0.91440 1.000 0.1330 c R . .
H70C H Uiso 1.34360 0.46670 0.87260 1.000 0.1330 c R . .
H72 H Uiso 1.23790 0.83960 0.83680 1.000 0.0500 c R . .
H73 H Uiso 1.31890 0.71520 0.81280 1.000 0.0520 c R . .
H74 H Uiso 1.26020 0.83530 0.91380 1.000 0.0640 c R . .
H75 H Uiso 1.34420 0.71320 0.88860 1.000 0.0710 c R . .
H77A H Uiso 1.28650 0.78120 0.97830 1.000 0.1100 c R . .
H77B H Uiso 1.32240 0.73560 0.96820 1.000 0.1100 c R . .
H78A H Uiso 1.35780 0.83260 0.96590 1.000 0.1560 c R . .
H78B H Uiso 1.39360 0.78610 0.95740 1.000 0.1560 c R . .
H80A H Uiso 1.42570 0.80380 1.07320 0.600 0.2240 c RP . 1
H80B H Uiso 1.42230 0.84540 1.03560 0.600 0.2240 c RP . 1
H80C H Uiso 1.44790 0.79450 1.02330 0.600 0.2240 c RP . 1
H82 H Uiso 1.36030 0.82540 0.78600 1.000 0.0430 c R . .
H83 H Uiso 1.26460 0.91970 0.71860 1.000 0.0420 c R . .
H84 H Uiso 1.41430 0.88980 0.80670 1.000 0.0460 c R . .
H85 H Uiso 1.31860 0.98380 0.74050 1.000 0.0440 c R . .
H87A H Uiso 1.39520 1.01660 0.77900 1.000 0.0510 c R . .
H87B H Uiso 1.41550 0.98590 0.82150 1.000 0.0510 c R . .
H88A H Uiso 1.47750 0.94670 0.77090 1.000 0.0520 c R . .
H88B H Uiso 1.45960 0.98280 0.73150 1.000 0.0520 c R . .
H89A H Uiso 1.51180 1.01290 0.81340 1.000 0.0660 c R . .
H89B H Uiso 1.49250 1.04990 0.77520 1.000 0.0660 c R . .
H90A H Uiso 1.58310 1.03280 0.76380 1.000 0.1230 c R . .
H90B H Uiso 1.55130 1.01330 0.72100 1.000 0.1230 c R . .
H90C H Uiso 1.57060 0.97640 0.75920 1.000 0.1230 c R . .
H92 H Uiso 1.19490 0.83370 0.61930 1.000 0.0520 c R . .
H93 H Uiso 1.34490 0.85100 0.66040 1.000 0.0420 c R . .
H94 H Uiso 1.21400 0.87540 0.55200 1.000 0.0610 c R . .
H95 H Uiso 1.36430 0.89230 0.59260 1.000 0.0490 c R . .
H97A H Uiso 1.32370 0.94520 0.52780 1.000 0.0710 c R . .
H97B H Uiso 1.27180 0.92480 0.50540 1.000 0.0710 c R . .
H98A H Uiso 1.36930 0.87450 0.50200 1.000 0.0650 c R . .
H98B H Uiso 1.31750 0.85550 0.47860 1.000 0.0650 c R . .
H99A H Uiso 1.32070 0.92070 0.42580 1.000 0.0880 c R . .
H99B H Uiso 1.37230 0.94000 0.44930 1.000 0.0880 c R . .
H102 H Uiso 1.28340 0.75180 0.60740 1.000 0.0460 c R . .
H103 H Uiso 1.16930 0.68550 0.68010 1.000 0.0460 c R . .
H104 H Uiso 1.26610 0.70020 0.54580 1.000 0.0590 c R . .
H105 H Uiso 1.15700 0.63020 0.62070 1.000 0.0520 c R . .
H11B H Uiso 1.27130 0.48890 0.51500 0.600 0.1460 c RP . 1
H11C H Uiso 1.30230 0.52300 0.48060 0.600 0.1460 c RP . 1
H13A H Uiso 0.87320 0.98090 0.89390 0.600 0.1080 c RP B 1
H13B H Uiso 0.91530 0.95360 0.92400 0.600 0.1080 c RP B 1
H14A H Uiso 0.87000 0.96570 0.99030 0.600 0.1110 c RP B 1
H14B H Uiso 0.81640 0.97410 0.96420 0.600 0.1110 c RP B 1
H15A H Uiso 0.84860 1.05060 0.99290 0.600 0.1900 c RP B 1
H15B H Uiso 0.84660 1.05260 0.93850 0.600 0.1900 c RP B 1
H10H H Uiso 1.19830 0.55790 0.47370 0.400 0.0910 c RP . 2
H10I H Uiso 1.23170 0.51820 0.49790 0.400 0.0910 c RP . 2
H10J H Uiso 1.15400 0.49010 0.48050 0.400 0.2000 c RP . 2
H10K H Uiso 1.12590 0.53070 0.51030 0.400 0.2000 c RP . 2
H10L H Uiso 1.16000 0.49000 0.53460 0.400 0.2000 c RP . 2
H13C H Uiso 0.89450 0.97540 0.89590 0.400 0.0680 c RP B 2
H13D H Uiso 0.83760 0.97670 0.87500 0.400 0.0680 c RP B 2
H14C H Uiso 0.86340 0.99130 0.96990 0.400 0.0980 c RP B 2
H14D H Uiso 0.80460 0.98210 0.95470 0.400 0.0980 c RP B 2
H15D H Uiso 0.82060 1.06920 0.95810 0.400 0.2320 c RP B 2
H15E H Uiso 0.80800 1.05450 0.90670 0.400 0.2320 c RP B 2
H15F H Uiso 0.86650 1.06370 0.92200 0.400 0.2320 c RP B 2
H30C H Uiso 0.87380 0.89760 0.93180 0.400 0.0970 d RP A 2
H30D H Uiso 0.81860 0.89910 0.90710 0.400 0.0970 d RP A 2
H30G H Uiso 0.74630 0.97500 0.67760 0.300 0.0910 d RP . 2
H30H H Uiso 0.72900 1.01530 0.64260 0.300 0.0910 d RP . 2
H30K H Uiso 1.33780 0.78830 1.04320 0.400 0.1720 d RP . 2
H30L H Uiso 1.39560 0.76640 1.03390 0.400 0.1720 d RP . 2
H30O H Uiso 1.24720 0.57170 0.56010 0.400 0.1190 d RP . 2
H30P H Uiso 1.26650 0.59350 0.51230 0.400 0.1190 d RP . 2
H54C H Uiso 0.72090 0.92140 0.63450 0.300 0.1190 c RP . 2
H54D H Uiso 0.70510 0.96110 0.59730 0.300 0.1190 c RP . 2
H55D H Uiso 0.62750 0.94300 0.64790 0.300 0.1430 c RP . 2
H55E H Uiso 0.64230 0.99880 0.65260 0.300 0.1430 c RP . 2
H55F H Uiso 0.65940 0.96130 0.69110 0.300 0.1430 c RP . 2
H80D H Uiso 1.40140 0.83190 1.07750 0.400 0.2150 c RP . 2
H80E H Uiso 1.37280 0.86390 1.03990 0.400 0.2150 c RP . 2
H80F H Uiso 1.42850 0.84130 1.02950 0.400 0.2150 c RP . 2
H12B H Uiso 0.45920 0.57230 0.91300 1.000 0.0840 c R . .
H12A H Uiso 0.40300 0.55750 0.89520 1.000 0.0840 c R . .
H12H H Uiso 0.50220 0.62530 0.96560 1.000 0.2740 c R . .
H12I H Uiso 0.46790 0.62630 1.01090 1.000 0.2740 c R . .
H13E H Uiso 0.23340 0.44810 0.64060 1.000 0.0680 c R . .
H13F H Uiso 0.21480 0.48490 0.60190 1.000 0.0680 c R . .
H13G H Uiso 0.14240 0.46230 0.64800 1.000 0.1410 c R . .
H13H H Uiso 0.15270 0.51890 0.65380 1.000 0.1410 c R . .
H13I H Uiso 0.17130 0.48210 0.69230 1.000 0.1410 c R . .
H13W H Uiso 0.31150 0.51440 0.59780 1.000 0.0560 c R . .
H13X H Uiso 0.33020 0.48400 0.64100 1.000 0.0560 c R . .
H13Y H Uiso 0.24610 0.55170 0.64550 1.000 0.0560 c R . .
H12C H Uiso 0.39530 0.59240 0.96430 1.000 0.1220 c R . .
H12D H Uiso 0.36820 0.62590 0.92730 1.000 0.1220 c R . .
H12E H Uiso 0.44380 0.67900 0.93090 1.000 0.1150 c R . .
H12F H Uiso 0.40910 0.67860 0.97590 1.000 0.1150 c R . .
H12G H Uiso 0.49700 0.67420 0.99430 1.000 0.2740 c R . .
H14I H Uiso 0.25920 0.64900 0.38080 1.000 0.1510 c R . .
H14J H Uiso 0.24860 0.65880 0.43350 1.000 0.1510 c R . .
H14K H Uiso 0.28970 0.61860 0.41850 1.000 0.1510 c R . .
H14R H Uiso 0.41380 0.72500 0.44200 1.000 0.0840 c R . .
H14S H Uiso 0.37060 0.76290 0.45760 1.000 0.0840 c R . .
H15H H Uiso 0.41730 1.07520 0.52570 0.500 0.0970 c RP . 1
H15I H Uiso 0.38420 1.03910 0.55650 0.500 0.0970 c RP . 1
H15J H Uiso 0.40970 1.02030 0.51030 0.500 0.0970 c RP . 1
H15K H Uiso 0.52280 1.07290 0.53300 0.500 0.0880 c RP . 2
H15L H Uiso 0.52980 1.01760 0.51830 0.500 0.0880 c RP . 2
H15M H Uiso 0.54760 1.03490 0.56780 0.500 0.0880 c RP . 2
H15W H Uiso 0.53600 0.96950 0.60880 1.000 0.0570 c R . .
H15X H Uiso 0.49430 0.98570 0.64580 1.000 0.0570 c R . .
H15Y H Uiso 0.46730 0.95200 0.55610 1.000 0.0650 c R . .
H15Z H Uiso 0.42590 0.96910 0.59310 1.000 0.0650 c R . .
H16A H Uiso 0.48430 0.86600 0.91080 1.000 0.1200 c R . .
H16B H Uiso 0.54550 0.86350 0.90530 1.000 0.1200 c R . .
H16C H Uiso 0.49620 0.94800 0.94580 1.000 0.1280 c R . .
H16D H Uiso 0.55690 0.94270 0.93820 1.000 0.1280 c R . .
H16E H Uiso 0.53550 1.02180 0.94990 1.000 0.2100 c R . .
H16F H Uiso 0.49700 1.02100 0.90740 1.000 0.2100 c R . .
H16G H Uiso 0.55800 1.01570 0.89960 1.000 0.2100 c R . .
H16R H Uiso 0.48150 0.93420 0.86930 1.000 0.1140 c R . .
H16S H Uiso 0.54230 0.93110 0.86030 1.000 0.1140 c R . .
H17A H Uiso 0.67610 0.96270 0.77050 1.000 0.0820 c R . .
H17B H Uiso 0.65220 0.93990 0.81570 1.000 0.0820 c R . .
H17C H Uiso 0.71390 1.03950 0.80840 0.650 0.0800 c RP . 1
H17D H Uiso 0.68420 1.02410 0.85370 0.650 0.0800 c RP . 1
H18A H Uiso 0.75050 1.07770 0.87030 0.650 0.1230 c RP . 1
H18B H Uiso 0.79190 1.04150 0.84860 0.650 0.1230 c RP . 1
H18C H Uiso 0.76180 1.02670 0.89400 0.650 0.1230 c RP . 1
H18V H Uiso 0.69300 0.82960 0.49550 1.000 0.1390 c R . .
H18W H Uiso 0.69050 0.87740 0.52580 1.000 0.1390 c R . .
H18X H Uiso 0.80640 0.89320 0.53920 0.650 0.1460 c RP . 1
H18Y H Uiso 0.76070 0.92980 0.52660 0.650 0.1460 c RP . 1
H19A H Uiso 0.91480 0.60400 0.52620 1.000 0.1110 c R . .
H19B H Uiso 0.88100 0.55630 0.53040 1.000 0.1110 c R . .
H19C H Uiso 0.93190 0.58680 0.44440 0.800 0.1590 c RP . 1
H19D H Uiso 0.90090 0.53750 0.45250 0.800 0.1590 c RP . 1
H19V H Uiso 0.83910 0.95900 0.49680 0.650 0.1990 c RP . 1
H19W H Uiso 0.80100 0.94580 0.45570 0.650 0.1990 c RP . 1
H19X H Uiso 0.84710 0.90990 0.46900 0.650 0.1990 c RP . 1
H20A H Uiso 0.92070 0.50980 0.82450 1.000 0.0560 c R . .
H20B H Uiso 0.90660 0.47890 0.78030 1.000 0.0560 c R . .
H20C H Uiso 0.98400 0.55330 0.77820 1.000 0.0560 c R . .
H20D H Uiso 0.97330 0.51510 0.73870 1.000 0.0560 c R . .
H20E H Uiso 1.01560 0.48660 0.82550 1.000 0.0700 c R . .
H20F H Uiso 1.01020 0.45200 0.78230 1.000 0.0700 c R . .
H21A H Uiso 1.09650 0.47650 0.79100 1.000 0.1310 c R . .
H21B H Uiso 1.07960 0.53190 0.78700 1.000 0.1310 c R . .
H21C H Uiso 1.07440 0.49690 0.74400 1.000 0.1310 c R . .
H21D H Uiso 0.83880 0.71910 1.01470 0.500 0.1160 c RP . 1
H21E H Uiso 0.86520 0.73880 0.96870 0.500 0.1160 c RP . 1
H21F H Uiso 0.90030 0.66450 0.97370 0.500 0.0910 c RP . 1
H21G H Uiso 0.85400 0.65620 0.93910 0.500 0.0910 c RP . 1
H21H H Uiso 0.81260 0.64350 0.96160 0.500 0.1320 c RP . 2
H21I H Uiso 0.85980 0.67770 0.94960 0.500 0.1320 c RP . 2
H21J H Uiso 0.82610 0.64860 1.03480 0.500 0.0970 c RP . 2
H21K H Uiso 0.86150 0.69510 1.03000 0.500 0.0970 c RP . 2
H21L H Uiso 0.91130 0.62900 1.05550 0.500 0.1570 c RP . 2
H21M H Uiso 0.93260 0.64600 1.00710 0.500 0.1570 c RP . 2
H21N H Uiso 0.89700 0.59890 1.01090 0.500 0.1570 c RP . 2
H22X H Uiso 0.86020 0.58910 0.98870 0.500 0.3650 c RP . 1
H22Y H Uiso 0.80590 0.61520 0.99740 0.500 0.3650 c RP . 1
H22Z H Uiso 0.85280 0.62330 1.03200 0.500 0.3650 c RP . 1
H30Q H Uiso 0.49520 1.03000 0.54280 0.500 0.0770 c RP . 1
H30R H Uiso 0.47000 1.04980 0.58900 0.500 0.0770 c RP . 1
H30S H Uiso 0.45640 1.05020 0.58790 0.500 0.0770 d RP . 2
H30T H Uiso 0.43910 1.03160 0.53870 0.500 0.0770 d RP . 2
H30U H Uiso 0.75840 0.96290 0.80770 0.650 0.1030 c RP . 1
H30V H Uiso 0.72930 0.94760 0.85330 0.650 0.1030 c RP . 1
H31A H Uiso 0.85960 0.63280 0.46900 0.800 0.1490 c RP . 1
H31B H Uiso 0.82520 0.58490 0.47340 0.800 0.1490 c RP . 1
H31E H Uiso 0.77530 0.74670 0.97080 0.500 0.1040 c RP S 1
H31F H Uiso 0.77080 0.68960 0.97320 0.500 0.1040 c RP S 1
H31G H Uiso 0.75860 0.71160 0.97680 0.500 0.1040 d RP S 2
H31H H Uiso 0.80670 0.74770 0.96910 0.500 0.1040 d RP S 2
H31I H Uiso 0.90060 0.55700 0.37380 0.800 0.2110 c RP . 1
H31J H Uiso 0.87350 0.60770 0.38460 0.800 0.2110 c RP . 1
H31K H Uiso 0.84260 0.55840 0.39270 0.800 0.2110 c RP . 1
H32E H Uiso 0.78370 0.84240 0.48790 0.650 0.1630 c RP . 1
H32F H Uiso 0.74800 0.88080 0.46250 0.650 0.1630 c RP . 1
H117 H Uiso 0.52980 0.66660 0.79910 1.000 0.0580 c R . .
H118 H Uiso 0.37600 0.65150 0.76410 1.000 0.0500 c R . .
H119 H Uiso 0.51210 0.62530 0.86750 1.000 0.0640 c R . .
H120 H Uiso 0.36140 0.61110 0.83190 1.000 0.0560 c R . .
H127 H Uiso 0.36140 0.67610 0.63540 1.000 0.0470 c R . .
H128 H Uiso 0.45830 0.58360 0.70270 1.000 0.0460 c R . .
H129 H Uiso 0.30810 0.61120 0.61500 1.000 0.0490 c R . .
H130 H Uiso 0.40540 0.51810 0.68050 1.000 0.0460 c R . .
H137 H Uiso 0.40050 0.78830 0.61190 1.000 0.0490 c R . .
H138 H Uiso 0.48270 0.66550 0.58190 1.000 0.0500 c R . .
H139 H Uiso 0.37350 0.79280 0.53630 1.000 0.0570 c R . .
H140 H Uiso 0.45370 0.66960 0.50710 1.000 0.0600 c R . .
H147 H Uiso 0.55600 0.80460 0.63030 1.000 0.0590 c R . .
H148 H Uiso 0.42670 0.84000 0.70230 1.000 0.0460 c R . .
H149 H Uiso 0.56130 0.88510 0.60500 1.000 0.0630 c R . .
H150 H Uiso 0.43240 0.91940 0.67650 1.000 0.0500 c R . .
H157 H Uiso 0.55090 0.81810 0.74410 1.000 0.0560 c R . .
H158 H Uiso 0.43470 0.74740 0.81330 1.000 0.0590 c R . .
H159 H Uiso 0.56220 0.86960 0.80760 1.000 0.0660 c R . .
H160 H Uiso 0.44770 0.80000 0.87580 1.000 0.0740 c R . .
H172 H Uiso 0.76290 0.83570 0.69760 1.000 0.0510 c R . .
H173 H Uiso 0.68110 0.77330 0.80120 1.000 0.0480 c R . .
H174 H Uiso 0.74120 0.91240 0.72530 1.000 0.0660 c R . .
H175 H Uiso 0.66190 0.85140 0.83010 1.000 0.0570 c R . .
H182 H Uiso 0.66590 0.78420 0.65360 1.000 0.0660 c R . .
H183 H Uiso 0.81230 0.75050 0.61200 1.000 0.0570 c R . .
H184 H Uiso 0.65540 0.83290 0.58930 1.000 0.0850 c R . .
H185 H Uiso 0.79920 0.79700 0.54530 1.000 0.0800 c R . .
H192 H Uiso 0.73740 0.66290 0.59790 1.000 0.0510 c R . .
H193 H Uiso 0.86970 0.64400 0.67270 1.000 0.0490 c R . .
H194 H Uiso 0.77830 0.62620 0.53540 1.000 0.0620 c R . .
H195 H Uiso 0.91070 0.61060 0.60960 1.000 0.0560 c R . .
H202 H Uiso 0.77510 0.57080 0.71550 1.000 0.0410 c R . .
H203 H Uiso 0.86220 0.66870 0.78630 1.000 0.0440 c R . .
H204 H Uiso 0.83170 0.50880 0.73960 1.000 0.0440 c R . .
H205 H Uiso 0.91710 0.60650 0.80980 1.000 0.0520 c R . .
H212 H Uiso 0.73030 0.64660 0.82740 1.000 0.0530 c R . .
H213 H Uiso 0.80740 0.77480 0.81230 1.000 0.0470 c R . .
H214 H Uiso 0.74390 0.65030 0.90600 1.000 0.0670 c R . .
H215 H Uiso 0.82310 0.77650 0.89110 1.000 0.0630 c R . .
H13Z H Uiso 0.26280 0.51610 0.68560 1.000 0.0560 c R . .
H14E H Uiso 0.35790 0.65870 0.46510 1.000 0.0950 c R . .
H14F H Uiso 0.31480 0.69640 0.48090 1.000 0.0950 c R . .
H14G H Uiso 0.30280 0.71990 0.40350 1.000 0.0900 c R . .
H14H H Uiso 0.34400 0.67970 0.38850 1.000 0.0900 c R . .
H17E H Uiso 0.66230 0.99790 0.86290 0.350 0.1140 c RP . 2
H17F H Uiso 0.71770 1.01270 0.88340 0.350 0.1140 c RP . 2
H17G H Uiso 0.68240 1.07810 0.84430 0.350 0.1460 c RP . 2
H17H H Uiso 0.67780 1.04600 0.79930 0.350 0.1460 c RP . 2
H17I H Uiso 0.73350 1.06010 0.81880 0.350 0.1460 c RP . 2
H18D H Uiso 0.74810 0.91450 0.44300 0.350 0.1500 c RP . 2
H18E H Uiso 0.82850 0.93240 0.41800 0.350 0.1960 c RP . 2
H18F H Uiso 0.82210 0.87500 0.41680 0.350 0.1960 c RP . 2
H18G H Uiso 0.85440 0.89990 0.45680 0.350 0.1960 c RP . 2
H18Z H Uiso 0.78080 0.93620 0.48380 0.350 0.1500 c RP . 2
H19E H Uiso 0.82760 0.53990 0.44110 0.200 0.1590 c RP . 2
H19F H Uiso 0.88750 0.53120 0.45230 0.200 0.1590 c RP . 2
H30W H Uiso 0.75190 0.98020 0.80440 0.350 0.1030 d RP . 2
H30X H Uiso 0.74240 0.94190 0.84460 0.350 0.1030 d RP . 2
H31C H Uiso 0.88090 0.62490 0.46340 0.200 0.1490 d RP . 2
H31D H Uiso 0.82430 0.60890 0.47800 0.200 0.1490 d RP . 2
H31L H Uiso 0.87490 0.54690 0.37260 0.200 0.2110 d RP . 2
H31M H Uiso 0.91160 0.58740 0.39430 0.200 0.2110 d RP . 2
H31N H Uiso 0.85200 0.59900 0.38490 0.200 0.2110 d RP . 2
H32G H Uiso 0.78480 0.87060 0.51780 0.350 0.1630 d RP . 2
H32H H Uiso 0.76960 0.84110 0.47440 0.350 0.1630 d RP . 2
H22A H Uiso 0.87850 0.81500 0.99680 0.600 0.1380 c RP . 1
H22B H Uiso 0.91580 0.79360 1.03620 0.600 0.1380 c RP . 1
H23E H Uiso 0.98670 0.78370 1.03360 0.400 0.0530 c RP . 2
H23F H Uiso 0.93170 0.80580 1.01710 0.400 0.0530 c RP . 2

loop_
_atom_type_symbol
_atom_type_description
_atom_type_scat_dispersion_real
_atom_type_scat_dispersion_imag
_atom_type_scat_source
C C 0.0181 0.0091 ' International Tables Vol C Tables 4.2.6.8 and 6.1.1.4'
H H 0.0000 0.0000 ' International Tables Vol C Tables 4.2.6.8 and 6.1.1.4'
Cl Cl 0.3639 0.7018 ' International Tables Vol C Tables 4.2.6.8 and 6.1.1.4'
Fe Fe -1.1336 3.1974 ' International Tables Vol C Tables 4.2.6.8 and 6.1.1.4'
O O 0.0492 0.0322 ' International Tables Vol C Tables 4.2.6.8 and 6.1.1.4'
Te Te -0.1759 6.3531 ' International Tables Vol C Tables 4.2.6.8 and 6.1.1.4'

loop_
_geom_angle_atom_site_label_1
_geom_angle_atom_site_label_2
_geom_angle_atom_site_label_3
_geom_angle
_geom_angle_publ_flag
Fe1 Te1 Fe2 118.02(4) yes
Fe3 Te2 Fe4 118.00(4) yes
Te1 Fe1 C2 105.56(11) yes
Te1 Fe1 C3 88.87(12) yes
Te1 Fe1 C4 109.15(12) yes
Te1 Fe1 C5 148.90(13) yes
Te1 Fe1 C221 86.14(17) yes
Te1 Fe1 C222 88.41(15) yes
C1 Fe1 C2 39.91(16) yes
C1 Fe1 C3 66.00(18) yes
C1 Fe1 C4 66.36(18) yes
C1 Fe1 C5 39.47(19) yes
C1 Fe1 C221 128.5(2) yes
C1 Fe1 C222 94.0(2) yes
C2 Fe1 C3 38.89(19) yes
C2 Fe1 C4 65.70(18) yes
C2 Fe1 C5 66.27(17) yes
C2 Fe1 C221 163.2(2) yes
C2 Fe1 C222 101.5(2) yes
C3 Fe1 C4 38.75(17) yes
C3 Fe1 C5 65.77(16) yes
C3 Fe1 C221 132.0(2) yes
C3 Fe1 C222 136.9(2) yes
C4 Fe1 C5 39.75(17) yes
C4 Fe1 C221 99.4(2) yes
C4 Fe1 C222 160.2(2) yes
C5 Fe1 C221 97.5(2) yes
C5 Fe1 C222 122.3(2) yes
C221 Fe1 C222 90.6(2) yes
Te1 Fe1 C1 145.14(13) yes
Te1 Fe2 C57 145.45(12) yes
Te1 Fe2 C58 149.02(16) yes
Te1 Fe2 C56 105.31(12) yes
Te1 Fe2 C60 89.15(13) yes
Te1 Fe2 C223 86.01(16) yes
Te1 Fe2 C224 87.15(17) yes
C56 Fe2 C57 40.42(17) yes
C56 Fe2 C58 66.76(16) yes
C56 Fe2 C59 66.63(17) yes
C56 Fe2 C60 38.69(19) yes
C56 Fe2 C223 161.7(2) yes
C56 Fe2 C224 98.6(2) yes
C57 Fe2 C58 39.16(18) yes
C57 Fe2 C59 66.7(2) yes
C57 Fe2 C60 65.71(19) yes
C57 Fe2 C223 128.1(2) yes
C57 Fe2 C224 93.5(2) yes
C58 Fe2 C59 40.1(2) yes
C58 Fe2 C60 65.74(17) yes
C58 Fe2 C223 96.09(19) yes
C58 Fe2 C224 123.1(2) yes
C59 Fe2 C60 39.19(16) yes
C59 Fe2 C223 96.3(2) yes
C59 Fe2 C224 160.2(2) yes
C60 Fe2 C223 129.6(2) yes
C60 Fe2 C224 133.5(2) yes
C223 Fe2 C224 96.3(2) yes
Te1 Fe2 C59 108.88(16) yes
C115 Fe3 C225 129.9(2) yes
C115 Fe3 C226 134.3(2) yes
C114 Fe3 C226 98.7(2) yes
C111 Fe3 C226 159.2(2) yes
C112 Fe3 C113 39.52(18) yes
C225 Fe3 C226 95.3(2) yes
Te2 Fe3 C111 109.28(15) yes
Te2 Fe3 C112 149.03(17) yes
Te2 Fe3 C113 144.65(12) yes
Te2 Fe3 C114 104.96(13) yes
Te2 Fe3 C115 88.71(14) yes
Te2 Fe3 C225 86.46(16) yes
Te2 Fe3 C226 87.74(17) yes
C111 Fe3 C112 39.8(2) yes
C111 Fe3 C113 66.44(19) yes
C111 Fe3 C114 66.01(18) yes
C111 Fe3 C115 38.65(17) yes
C111 Fe3 C225 97.6(2) yes
C113 Fe3 C115 66.1(2) yes
C113 Fe3 C225 128.6(2) yes
C112 Fe3 C114 66.54(16) yes
C112 Fe3 C115 65.70(18) yes
C112 Fe3 C225 96.64(19) yes
C112 Fe3 C226 122.4(2) yes
C113 Fe3 C114 40.04(18) yes
C114 Fe3 C115 39.2(2) yes
C114 Fe3 C225 162.2(2) yes
C113 Fe3 C226 92.8(2) yes
Te2 Fe4 C166 88.24(11) yes
Te2 Fe4 C167 104.96(11) yes
C227 Fe4 C228 90.8(2) yes
C166 Fe4 C228 136.7(2) yes
C167 Fe4 C168 39.96(16) yes
C167 Fe4 C169 66.90(17) yes
C167 Fe4 C170 65.97(19) yes
C167 Fe4 C227 163.5(2) yes
Te2 Fe4 C168 144.77(12) yes
Te2 Fe4 C169 147.62(14) yes
Te2 Fe4 C170 107.87(13) yes
Te2 Fe4 C227 86.54(17) yes
Te2 Fe4 C228 88.50(15) yes
C166 Fe4 C167 39.1(2) yes
C166 Fe4 C168 65.49(17) yes
C166 Fe4 C169 65.51(15) yes
C166 Fe4 C170 38.31(17) yes
C166 Fe4 C227 132.1(2) yes
C168 Fe4 C170 66.1(2) yes
C168 Fe4 C227 128.3(2) yes
C168 Fe4 C228 95.0(2) yes
C169 Fe4 C170 39.76(17) yes
C169 Fe4 C227 97.0(2) yes
C167 Fe4 C228 101.1(2) yes
C168 Fe4 C169 39.6(2) yes
C170 Fe4 C228 161.0(2) yes
C169 Fe4 C228 123.5(2) yes
C170 Fe4 C227 99.6(2) yes
Fe1 C1 C6 131.5(3) yes
C5 C1 C6 126.3(4) no
C2 C1 C5 107.8(4) no
C2 C1 C6 125.2(4) no
Fe1 C1 C5 70.0(3) yes
Fe1 C1 C2 71.5(3) yes
Fe1 C2 C1 68.6(3) yes
Fe1 C2 C3 71.7(3) yes
Fe1 C2 C16 131.0(3) yes
C1 C2 C3 107.7(4) no
C1 C2 C16 126.0(4) no
C3 C2 C16 125.9(4) no
Fe1 C3 C2 69.4(2) yes
Fe1 C3 C26 132.3(3) yes
C2 C3 C4 108.1(4) no
C2 C3 C26 127.6(4) no
C4 C3 C26 123.9(5) no
Fe1 C3 C4 69.3(2) yes
Fe1 C4 C5 68.6(2) yes
Fe1 C4 C36 134.1(3) yes
Fe1 C4 C3 72.0(3) yes
C3 C4 C5 107.8(4) no
C3 C4 C36 127.0(4) no
C5 C4 C36 124.2(4) no
Fe1 C5 C1 70.5(3) yes
Fe1 C5 C4 71.7(2) yes
Fe1 C5 C46 131.8(3) yes
C1 C5 C4 108.6(4) no
C4 C5 C46 123.8(4) no
C1 C5 C46 126.8(4) no
C7 C6 C8 118.2(5) no
C1 C6 C8 122.3(4) no
C1 C6 C7 119.4(5) no
C6 C7 C9 120.1(5) no
C6 C8 C10 119.5(5) no
C7 C9 C11 122.3(5) no
C8 C10 C11 121.3(6) no
C10B C10A C108 142(2) no
C9 C11 C12 121.7(6) no
C10 C11 C12 119.8(6) no
C9 C11 C10 118.5(5) no
C11 C12 C13B 110.8(9) no
C11 C12 C13 116.6(8) no
C12 C13 C14 116.5(12) no
C12 C13B C14B 116.6(13) no
C13 C14 C15 111.5(13) no
C13B C14B C15B 109.0(19) no
C2 C16 C18 122.2(4) no
C17 C16 C18 118.0(5) no
C2 C16 C17 119.8(4) no
C16 C17 C19 120.5(5) no
C16 C18 C20 121.1(5) no
C17 C19 C21 121.7(5) no
C18 C20 C21 121.1(5) no
C19 C21 C20 117.5(5) no
C19 C21 C22 121.7(5) no
C20 C21 C22 120.8(5) no
C21 C22 C23 117.0(8) no
C21 C22 C23B 111.3(7) no
C23B C23 C24 94.7(16) no
C22 C23 C23B 83.9(13) no
C22 C23 C24 112.6(12) no
C22 C23B C24B 117.8(11) no
C22 C23B C23 62.3(11) no
C23 C23B C24B 92.1(15) no
C23 C24 C24B 85.8(15) no
C23 C24 C25 111.3(16) no
C24B C24 C25 86.0(15) no
C23B C24B C25 110.1(13) no
C23B C24B C24 85.9(14) no
C23B C24B C25B 109.8(17) no
C24 C24B C25 54.2(13) no
C25 C24B C25B 138.7(18) no
C24 C24B C25B 120(2) no
C27 C26 C28 117.8(4) no
C3 C26 C28 122.8(4) no
C3 C26 C27 119.2(5) no
C26 C27 C29 120.9(5) no
C26 C28 C30 121.0(5) no
C27 C29 C31 120.3(5) no
C28 C30 C31 121.8(5) no
C29 C31 C30 118.1(5) no
C29 C31 C32 119.3(6) no
C30 C31 C32 122.6(7) no
C31 C32 C33 114.2(6) no
C32 C33 C34 112.8(6) no
C33 C34 C35 111.4(7) no
C37 C36 C38 118.1(5) no
C4 C36 C38 123.7(4) no
C4 C36 C37 118.2(4) no
C36 C37 C39 121.3(5) no
C36 C38 C40 120.2(6) no
C37 C39 C41 122.1(6) no
C38 C40 C41 123.4(7) no
C39 C41 C42 122.9(8) no
C39 C41 C40 115.0(7) no
C40 C41 C42 122.1(8) no
C41 C42 C43 125.0(9) no
C42 C43 C44 115.1(10) no
C43 C44 C45 120.7(11) no
C5 C46 C48 124.8(4) no
C5 C46 C47 117.8(4) no
C47 C46 C48 117.4(4) no
C46 C47 C49 121.0(4) no
C46 C48 C50 121.0(4) no
C47 C49 C51 121.9(5) no
C48 C50 C51 121.6(4) no
C50 C51 C52 121.2(4) no
C49 C51 C50 117.2(4) no
C49 C51 C52 121.6(5) no
C51 C52 C53 114.0(5) no
C52 C53 C54B 128.8(18) no
C52 C53 C54 116.3(7) no
C53 C54 C55 113.3(9) no
C53 C54B C55B 110(3) no
Fe2 C56 C57 69.2(2) yes
C60 C56 C61 125.9(4) no
C57 C56 C61 125.2(4) no
Fe2 C56 C61 135.7(3) yes
Fe2 C56 C60 72.1(2) yes
C57 C56 C60 107.0(4) no
Fe2 C57 C56 70.4(2) yes
C56 C57 C71 125.6(4) no
Fe2 C57 C58 71.0(3) yes
C58 C57 C71 125.9(4) no
C56 C57 C58 108.5(4) no
Fe2 C57 C71 126.9(3) yes
C57 C58 C81 124.8(5) no
C59 C58 C81 127.1(4) no
C57 C58 C59 107.7(4) no
Fe2 C58 C59 69.1(3) yes
Fe2 C58 C81 132.1(3) yes
Fe2 C58 C57 69.8(3) yes
Fe2 C59 C58 70.7(3) yes
C60 C59 C91 126.0(5) no
Fe2 C59 C91 130.5(3) yes
Fe2 C59 C60 72.7(3) yes
C58 C59 C91 125.4(4) no
C58 C59 C60 107.7(4) no
C56 C60 C59 108.9(4) no
Fe2 C60 C101 134.0(3) yes
Fe2 C60 C59 68.1(3) yes
C59 C60 C101 127.0(5) no
C56 C60 C101 123.7(4) no
Fe2 C60 C56 69.2(3) yes
C62 C61 C63 117.8(4) no
C56 C61 C62 118.4(4) no
C56 C61 C63 123.9(4) no
C61 C62 C64 121.3(5) no
C61 C63 C65 121.1(5) no
C62 C64 C66 120.9(5) no
C63 C65 C66 121.7(6) no
C64 C66 C65 117.3(5) no
C65 C66 C67 121.9(5) no
C64 C66 C67 120.8(5) no
C66 C67 C68 113.1(5) no
C67 C68 C69 112.8(5) no
C68 C69 C70 112.0(5) no
C57 C71 C73 118.9(4) no
C72 C71 C73 118.4(5) no
C57 C71 C72 122.6(4) no
C71 C72 C74 120.9(5) no
C71 C73 C75 120.4(5) no
C72 C74 C76 121.7(5) no
C73 C75 C76 121.8(6) no
C74 C76 C75 116.6(5) no
C74 C76 C77 121.6(6) no
C75 C76 C77 121.7(6) no
C76 C77 C78 115.8(8) no
C77 C78 C79 108.8(10) no
C78 C79 C80 111.6(12) no
C78 C79 C80B 109.8(13) no
C58 C81 C83 125.6(4) no
C58 C81 C82 116.9(4) no
C82 C81 C83 117.3(4) no
C81 C82 C84 121.3(4) no
C81 C83 C85 120.8(4) no
C82 C84 C86 120.9(5) no
C83 C85 C86 121.4(4) no
C84 C86 C87 119.5(4) no
C84 C86 C85 118.3(4) no
C85 C86 C87 122.2(4) no
C86 C87 C88 112.2(4) no
C87 C88 C89 114.4(5) no
C88 C89 C90 110.4(5) no
C59 C91 C92 121.8(4) no
C59 C91 C93 119.3(4) no
C92 C91 C93 118.8(5) no
C91 C92 C94 119.8(5) no
C91 C93 C95 121.4(5) no
C92 C94 C96 121.6(5) no
C93 C95 C96 120.6(5) no
C94 C96 C97 121.4(5) no
C94 C96 C95 117.9(5) no
C95 C96 C97 120.7(5) no
C96 C97 C98 113.5(5) no
C97 C98 C99 116.2(5) no
C98 C99 C100 116.0(7) no
C60 C101 C103 121.1(5) no
C102 C101 C103 117.5(5) no
C60 C101 C102 121.3(4) no
C101 C102 C104 121.1(5) no
C101 C103 C105 121.2(5) no
C102 C104 C106 121.2(6) no
C103 C105 C106 120.9(5) no
C104 C106 C107 121.3(5) no
C105 C106 C107 120.6(5) no
C104 C106 C105 118.1(5) no
C6 C7 H7 120.00 no
C9 C7 H7 120.00 no
C106 C107 C108 116.3(6) no
C10A C108 C107 105.6(10) no
C107 C108 C109 118.2(9) no
C10 C8 H8 120.00 no
C6 C8 H8 120.00 no
C108 C109 C110 114.0(11) no
C11 C9 H9 119.00 no
C7 C9 H9 119.00 no
C11 C10 H10 119.00 no
C8 C10 H10 119.00 no
C10B C10A H10I 101.00 no
C10B C10A H10H 101.00 no
H10H C10A H10I 105.00 no
C108 C10A H10I 102.00 no
C108 C10A H10H 102.00 no
C10A C10B H10L 110.00 no
H10K C10B H10L 110.00 no
C10A C10B H10K 109.00 no
H10J C10B H10L 109.00 no
C10A C10B H10J 109.00 no
H10J C10B H10K 110.00 no
C11 C12 H30A 108.00 no
C11 C12 H30D 109.00 no
C13B C12 H30C 110.00 no
C13B C12 H30D 109.00 no
H30C C12 H30D 108.00 no
H30A C12 H30B 107.00 no
C11 C12 H30B 108.00 no
C13 C12 H30A 108.00 no
C13 C12 H30B 108.00 no
C11 C12 H30C 110.00 no
H13A C13 H13B 107.00 no
C12 C13 H13A 108.00 no
C14 C13 H13B 108.00 no
C14 C13 H13A 108.00 no
C12 C13 H13B 108.00 no
C12 C13B H13D 108.00 no
C12 C13B H13C 108.00 no
C14B C13B H13C 108.00 no
C14B C13B H13D 108.00 no
H13C C13B H13D 107.00 no
C15 C14 H14B 109.00 no
C15 C14 H14A 109.00 no
C13 C14 H14A 109.00 no
C13 C14 H14B 109.00 no
H14A C14 H14B 108.00 no
H14C C14B H14D 108.00 no
C15B C14B H14D 110.00 no
C13B C14B H14C 110.00 no
C13B C14B H14D 110.00 no
C15B C14B H14C 110.00 no
H15A C15 H15C 109.00 no
C14 C15 H15C 110.00 no
H15A C15 H15B 110.00 no
C14 C15 H15B 110.00 no
C14 C15 H15A 109.00 no
H15B C15 H15C 109.00 no
H15D C15B H15E 110.00 no
H15E C15B H15F 109.00 no
C14B C15B H15E 109.00 no
C14B C15B H15F 109.00 no
H15D C15B H15F 109.00 no
C14B C15B H15D 109.00 no
C19 C17 H17 120.00 no
C16 C17 H17 120.00 no
C16 C18 H18 120.00 no
C20 C18 H18 119.00 no
C17 C19 H19 119.00 no
C21 C19 H19 119.00 no
C21 C20 H20 119.00 no
C18 C20 H20 119.00 no
C21 C22 H32X 108.00 no
H32W C22 H32Y 135.00 no
H32W C22 H32X 107.00 no
C21 C22 H32W 108.00 no
C21 C22 H32Z 109.00 no
C23 C22 H32W 108.00 no
H32Y C22 H32Z 108.00 no
C21 C22 H32Y 109.00 no
C23B C22 H32Y 109.00 no
C23B C22 H32Z 109.00 no
C23 C22 H32Z 129.00 no
C23 C22 H32X 108.00 no
C23 C22 H32Y 76.00 no
H32X C22 H32Z 75.00 no
C23B C22 H32X 136.00 no
C23B C22 H32W 79.00 no
H23A C23 H23B 108.00 no
C22 C23 H23B 109.00 no
C22 C23 H23C 121.00 no
H23B C23 H23C 84.00 no
C24 C23 H23B 109.00 no
C22 C23 H23A 109.00 no
C23B C23 H23B 145.00 no
C24 C23 H23C 116.00 no
C23B C23 H23C 62.00 no
C24 C23 H23A 109.00 no
C22 C23B H23A 119.00 no
C23 C23B H23C 63.00 no
C23 C23B H23D 160.00 no
H23C C23B H23D 107.00 no
C23 C23B H23A 77.00 no
C22 C23B H23C 108.00 no
C24B C23B H23C 108.00 no
C22 C23B H23D 108.00 no
H23A C23B H23D 95.00 no
C24B C23B H23A 107.00 no
C24B C23B H23D 108.00 no
H24A C24 H24B 108.00 no
C23 C24 H24B 110.00 no
C23 C24 H24C 147.00 no
C25 C24 H24A 109.00 no
H24A C24 H24C 53.00 no
C23 C24 H24A 109.00 no
C25 C24 H24C 62.00 no
C24B C24 H24C 62.00 no
C24B C24 H24B 151.00 no
C25 C24 H24B 109.00 no
H24B C24 H24C 103.00 no
C25 C24B H24C 46.00 no
C25 C24B H24D 65.00 no
C25B C24B H24C 110.00 no
C25 C24B H24A 95.00 no
C25B C24B H24A 60.00 no
H24A C24B H24D 139.00 no
H24C C24B H24D 108.00 no
C25B C24B H24D 110.00 no
C24 C24B H24D 119.00 no
C23B C24B H24D 110.00 no
H24A C24B H24C 52.00 no
C23B C24B H24A 111.00 no
C23B C24B H24C 110.00 no
C24 C24B H24A 60.00 no
H25A C25 H25B 110.00 no
H24C C25 H25C 126.00 no
H25A C25 H25C 110.00 no
H24C C25 H25B 106.00 no
H24C C25 H25A 95.00 no
C24B C25 H25B 72.00 no
C24B C25 H25C 136.00 no
C24 C25 H25A 110.00 no
C24 C25 H25B 109.00 no
C24 C25 H25C 109.00 no
H25B C25 H25C 109.00 no
C24B C25 H25A 111.00 no
C24B C25B H25D 110.00 no
H25D C25B H25E 109.00 no
H25E C25B H25F 109.00 no
H24A C25B H25E 87.00 no
H25D C25B H25F 110.00 no
C24B C25B H25E 109.00 no
H24A C25B H25F 140.00 no
H24A C25B H25D 98.00 no
C24B C25B H25F 109.00 no
C26 C27 H27 120.00 no
C29 C27 H27 119.00 no
C26 C28 H28 119.00 no
C30 C28 H28 120.00 no
C31 C29 H29 120.00 no
C27 C29 H29 120.00 no
C28 C30 H30 119.00 no
C31 C30 H30 119.00 no
C33 C32 H32B 109.00 no
C33 C32 H32A 109.00 no
C31 C32 H32B 109.00 no
H32A C32 H32B 108.00 no
C31 C32 H32A 109.00 no
C32 C33 H33B 109.00 no
C34 C33 H33A 109.00 no
H33A C33 H33B 108.00 no
C32 C33 H33A 109.00 no
C34 C33 H33B 109.00 no
C33 C34 H34A 109.00 no
C33 C34 H34B 109.00 no
H34A C34 H34B 108.00 no
C35 C34 H34A 109.00 no
C35 C34 H34B 109.00 no
C34 C35 H35C 109.00 no
C34 C35 H35B 110.00 no
H35B C35 H35C 110.00 no
H35A C35 H35C 109.00 no
C34 C35 H35A 109.00 no
H35A C35 H35B 109.00 no
C39 C37 H37 119.00 no
C36 C37 H37 119.00 no
C40 C38 H38 120.00 no
C36 C38 H38 120.00 no
C41 C39 H39 119.00 no
C37 C39 H39 119.00 no
C38 C40 H40 118.00 no
C41 C40 H40 118.00 no
C41 C42 H42A 106.00 no
C41 C42 H42B 106.00 no
H42A C42 H42B 106.00 no
C43 C42 H42B 106.00 no
C43 C42 H42A 106.00 no
C44 C43 H43A 108.00 no
H43A C43 H43B 107.00 no
C42 C43 H43B 108.00 no
C42 C43 H43A 109.00 no
C44 C43 H43B 109.00 no
H44A C44 H44B 107.00 no
C43 C44 H44B 107.00 no
C45 C44 H44B 107.00 no
C43 C44 H44A 107.00 no
C45 C44 H44A 107.00 no
C44 C45 H45C 109.00 no
C44 C45 H45B 109.00 no
H45B C45 H45C 109.00 no
C44 C45 H45A 110.00 no
H45A C45 H45B 110.00 no
H45A C45 H45C 109.00 no
C49 C47 H47 119.00 no
C46 C47 H47 120.00 no
C46 C48 H48 120.00 no
C50 C48 H48 119.00 no
C47 C49 H49 119.00 no
C51 C49 H49 119.00 no
C51 C50 H50 119.00 no
C48 C50 H50 119.00 no
C51 C52 H52B 109.00 no
C51 C52 H52A 109.00 no
H52A C52 H52B 108.00 no
C53 C52 H52A 109.00 no
C53 C52 H52B 109.00 no
C54 C53 H30E 108.00 no
C54 C53 H30F 108.00 no
H30E C53 H30F 107.00 no
C54B C53 H30G 104.00 no
C52 C53 H30G 106.00 no
C52 C53 H30H 106.00 no
H30G C53 H30H 106.00 no
C54B C53 H30H 105.00 no
C52 C53 H30F 108.00 no
C52 C53 H30E 108.00 no
C55 C54 H54B 109.00 no
H54A C54 H54B 108.00 no
C55 C54 H54A 109.00 no
C53 C54 H54A 109.00 no
C53 C54 H54B 109.00 no
H54C C54B H54D 108.00 no
C55B C54B H54C 110.00 no
C53 C54B H54C 110.00 no
C53 C54B H54D 110.00 no
C55B C54B H54D 110.00 no
H55B C55 H55C 110.00 no
H55A C55 H55C 110.00 no
C54 C55 H55B 109.00 no
C54 C55 H55C 110.00 no
H55A C55 H55B 109.00 no
C54 C55 H55A 109.00 no
H55E C55B H55F 110.00 no
H55D C55B H55E 109.00 no
C54B C55B H55E 109.00 no
H55D C55B H55F 110.00 no
C54B C55B H55D 109.00 no
C54B C55B H55F 110.00 no
C64 C62 H62 119.00 no
C61 C62 H62 119.00 no
C65 C63 H63 119.00 no
C61 C63 H63 120.00 no
C66 C64 H64 120.00 no
C62 C64 H64 120.00 no
C66 C65 H65 119.00 no
C63 C65 H65 119.00 no
C66 C67 H67A 109.00 no
C68 C67 H67A 109.00 no
C68 C67 H67B 109.00 no
H67A C67 H67B 108.00 no
C66 C67 H67B 109.00 no
C69 C68 H68B 109.00 no
C67 C68 H68A 109.00 no
C67 C68 H68B 109.00 no
H68A C68 H68B 108.00 no
C69 C68 H68A 109.00 no
C68 C69 H69A 109.00 no
H69A C69 H69B 108.00 no
C70 C69 H69A 109.00 no
C68 C69 H69B 109.00 no
C70 C69 H69B 109.00 no
H70A C70 H70C 110.00 no
H70A C70 H70B 110.00 no
C69 C70 H70A 109.00 no
C69 C70 H70C 110.00 no
H70B C70 H70C 109.00 no
C69 C70 H70B 109.00 no
C74 C72 H72 119.00 no
C71 C72 H72 120.00 no
C71 C73 H73 120.00 no
C75 C73 H73 120.00 no
C76 C74 H74 119.00 no
C72 C74 H74 119.00 no
C76 C75 H75 119.00 no
C73 C75 H75 119.00 no
H77A C77 H77B 107.00 no
C78 C77 H77B 108.00 no
C76 C77 H77A 108.00 no
C78 C77 H77A 108.00 no
C76 C77 H77B 109.00 no
C77 C78 H78A 110.00 no
H78A C78 H78B 108.00 no
C79 C78 H78B 110.00 no
C77 C78 H78B 110.00 no
C79 C78 H78A 110.00 no
C80 C79 H30J 109.00 no
C80B C79 H30L 104.00 no
C78 C79 H30L 111.00 no
H30K C79 H30L 111.00 no
C80 C79 H30I 109.00 no
C78 C79 H30K 112.00 no
C78 C79 H30I 109.00 no
C80B C79 H30K 107.00 no
C78 C79 H30J 109.00 no
H30I C79 H30J 108.00 no
C79 C80 H80B 109.00 no
C79 C80 H80A 109.00 no
H80A C80 H80B 109.00 no
H80A C80 H80C 109.00 no
C79 C80 H80C 110.00 no
H80B C80 H80C 110.00 no
H80E C80B H80F 109.00 no
H80D C80B H80F 109.00 no
C79 C80B H80D 109.00 no
H80D C80B H80E 109.00 no
C79 C80B H80E 110.00 no
C79 C80B H80F 110.00 no
C81 C82 H82 119.00 no
C84 C82 H82 119.00 no
C85 C83 H83 120.00 no
C81 C83 H83 120.00 no
C86 C84 H84 120.00 no
C82 C84 H84 120.00 no
C83 C85 H85 119.00 no
C86 C85 H85 119.00 no
C88 C87 H87B 109.00 no
H87A C87 H87B 108.00 no
C86 C87 H87A 109.00 no
C88 C87 H87A 109.00 no
C86 C87 H87B 109.00 no
H88A C88 H88B 108.00 no
C87 C88 H88A 109.00 no
C89 C88 H88A 109.00 no
C89 C88 H88B 109.00 no
C87 C88 H88B 109.00 no
C90 C89 H89B 109.00 no
H89A C89 H89B 108.00 no
C88 C89 H89A 110.00 no
C90 C89 H89A 110.00 no
C88 C89 H89B 110.00 no
H90A C90 H90C 109.00 no
H90A C90 H90B 109.00 no
C89 C90 H90A 110.00 no
C89 C90 H90B 110.00 no
C89 C90 H90C 110.00 no
H90B C90 H90C 109.00 no
C94 C92 H92 120.00 no
C91 C92 H92 120.00 no
C95 C93 H93 119.00 no
C91 C93 H93 119.00 no
C96 C94 H94 119.00 no
C92 C94 H94 119.00 no
C93 C95 H95 120.00 no
C96 C95 H95 120.00 no
C96 C97 H97A 109.00 no
C96 C97 H97B 109.00 no
H97A C97 H97B 108.00 no
C98 C97 H97B 109.00 no
C98 C97 H97A 109.00 no
C97 C98 H98B 108.00 no
C97 C98 H98A 108.00 no
H98A C98 H98B 107.00 no
C99 C98 H98A 108.00 no
C99 C98 H98B 108.00 no
H99A C99 H99B 107.00 no
C98 C99 H99B 108.00 no
C100 C99 H99B 108.00 no
C100 C99 H99A 108.00 no
C98 C99 H99A 108.00 no
H10B C100 H10C 109.00 no
C99 C100 H10B 109.00 no
C99 C100 H10A 110.00 no
H10A C100 H10C 109.00 no
C99 C100 H10C 109.00 no
H10A C100 H10B 110.00 no
C101 C102 H102 120.00 no
C104 C102 H102 119.00 no
C105 C103 H103 119.00 no
C101 C103 H103 119.00 no
C106 C104 H104 119.00 no
C102 C104 H104 119.00 no
C103 C105 H105 120.00 no
C106 C105 H105 120.00 no
C108 C107 H10D 108.00 no
C108 C107 H10E 108.00 no
C106 C107 H10D 108.00 no
C106 C107 H10E 108.00 no
H10D C107 H10E 107.00 no
C109 C108 H30N 108.00 no
C109 C108 H30M 108.00 no
C107 C108 H30N 108.00 no
C107 C108 H30P 112.00 no
C107 C108 H30M 108.00 no
H30M C108 H30N 107.00 no
C107 C108 H30O 111.00 no
H30O C108 H30P 109.00 no
C10A C108 H30O 110.00 no
C10A C108 H30P 110.00 no
C110 C109 H10F 109.00 no
H10F C109 H10G 108.00 no
C108 C109 H10G 109.00 no
C110 C109 H10G 109.00 no
C108 C109 H10F 109.00 no
H11B C110 H11C 109.00 no
C109 C110 H11B 109.00 no
C109 C110 H11A 109.00 no
C109 C110 H11C 110.00 no
H11A C110 H11B 109.00 no
H11A C110 H11C 110.00 no
C17B C17A C178 106.4(18) no
C18B C18A C188 122(2) no
C198 C19B C200 110.7(18) no
Fe1 C221 O1 176.6(5) yes
C21B C21A C217 125.2(15) no
C21B C21A C218 80.9(16) no
C21B C21A C219 62.6(17) no
C21B C21A C220 47.9(16) no
C217 C21A C218 60.9(12) no
C217 C21A C219 148(2) no
C217 C21A C220 149(2) no
C218 C21A C219 94(2) no
C218 C21A C220 129(2) no
C219 C21A C220 62(2) no
C21A C21B C21C 123.6(16) no
C21A C21B C220 78(2) no
C21C C21B C218 132.0(13) no
C21C C21B C219 89.6(14) no
C21C C21B C220 72(2) no
C219 C21B C220 72(2) no
C218 C21B C220 120(2) no
C218 C21B C219 57.3(11) no
C21B C21C C220 48.3(13) no
Fe1 C222 O2 177.2(4) yes
Fe2 C223 O3 179.0(5) yes
Fe2 C224 O4 175.5(5) yes
Fe3 C111 C115 72.6(3) yes
C112 C111 C116 126.6(4) no
Fe3 C111 C116 128.3(3) yes
C112 C111 C115 108.2(4) no
Fe3 C111 C112 68.7(3) yes
C115 C111 C116 125.1(5) no
Fe3 C112 C126 132.8(3) yes
C111 C112 C126 126.5(4) no
C113 C112 C126 124.0(5) no
C111 C112 C113 108.6(4) no
Fe3 C112 C111 71.6(2) yes
Fe3 C112 C113 70.3(2) yes
C112 C113 C114 107.6(5) no
C112 C113 C136 126.7(4) no
C114 C113 C136 125.6(4) no
Fe3 C113 C114 70.3(3) yes
Fe3 C113 C136 128.2(3) yes
Fe3 C113 C112 70.2(3) yes
Fe3 C114 C113 69.6(2) yes
Fe3 C114 C115 73.3(3) yes
C115 C114 C146 125.3(4) no
Fe3 C114 C146 133.2(3) yes
C113 C114 C115 108.4(4) no
C113 C114 C146 125.0(5) no
Fe3 C115 C111 68.8(3) yes
Fe3 C115 C114 67.5(3) yes
Fe3 C115 C156 135.1(3) yes
C114 C115 C156 125.2(4) no
C111 C115 C156 127.1(5) no
C111 C115 C114 107.2(4) no
C154 C15C H15M 110.00 no
H15K C15C H15M 110.00 no
H15K C15C H30Q 110.00 no
H15K C15C H15L 109.00 no
C154 C15C H15L 109.00 no
H15M C15C H30Q 128.00 no
C154 C15C H15K 109.00 no
H15L C15C H15M 109.00 no
H15L C15C H30Q 87.00 no
C111 C116 C117 122.7(4) no
C111 C116 C118 119.0(4) no
C117 C116 C118 118.1(5) no
C116 C117 C119 119.4(5) no
H17E C17A H17F 109.00 no
C178 C17A H17F 110.00 no
C17B C17A H17E 110.00 no
C17B C17A H17F 111.00 no
C178 C17A H17E 110.00 no
H17G C17B H17I 109.00 no
H17H C17B H17I 109.00 no
H17G C17B H17H 110.00 no
C17A C17B H17G 109.00 no
C17A C17B H17H 110.00 no
C17A C17B H17I 109.00 no
C116 C118 C120 120.2(5) no
C188 C18A H18Z 107.00 no
H18D C18A H18Z 107.00 no
C188 C18A H18D 107.00 no
C18B C18A H18Z 107.00 no
C18B C18A H18D 107.00 no
C18A C18B H18F 109.00 no
H18E C18B H18F 109.00 no
C18A C18B H18E 109.00 no
H18F C18B H18G 110.00 no
C18A C18B H18G 109.00 no
H18E C18B H18G 110.00 no
C117 C119 C121 122.7(6) no
C200 C19B H19F 110.00 no
H19E C19B H19F 108.00 no
C200 C19B H19E 109.00 no
C198 C19B H19F 110.00 no
C198 C19B H19E 110.00 no
C118 C120 C121 122.4(5) no
C119 C121 C122 120.9(6) no
C119 C121 C120 117.3(5) no
C120 C121 C122 121.8(6) no
C21B C21A H21I 106.00 no
C219 C21A H21G 54.00 no
C219 C21A H21H 100.00 no
C217 C21A H21H 106.00 no
C217 C21A H21I 106.00 no
C218 C21A H21G 117.00 no
C218 C21A H21H 166.00 no
C218 C21A H21I 83.00 no
C21B C21A H21H 106.00 no
H21H C21A H21I 106.00 no
C217 C21A H21G 118.00 no
C219 C21A H21I 47.00 no
C220 C21A H21G 86.00 no
C220 C21A H21H 60.00 no
C220 C21A H21I 105.00 no
H21G C21A H21H 72.00 no
C21B C21A H21G 114.00 no
C21A C21B H22Z 121.00 no
C21C C21B H21J 106.00 no
C21C C21B H21K 107.00 no
C21C C21B H22Z 56.00 no
C218 C21B H21J 122.00 no
C218 C21B H21K 64.00 no
C218 C21B H22Z 163.00 no
H21J C21B H22Z 52.00 no
H21K C21B H22Z 131.00 no
C21A C21B H21K 106.00 no
C219 C21B H21K 112.00 no
C219 C21B H22Z 113.00 no
C220 C21B H21J 71.00 no
C220 C21B H21K 176.00 no
H21J C21B H21K 106.00 no
C219 C21B H21J 132.00 no
C21A C21B H21J 106.00 no
C21B C21C H21N 110.00 no
C21B C21C H22Z 48.00 no
C21B C21C H21M 109.00 no
C220 C21C H21M 126.00 no
C220 C21C H21N 61.00 no
C220 C21C H21L 124.00 no
C21B C21C H21L 110.00 no
H21L C21C H21M 109.00 no
H21L C21C H21N 109.00 no
H21L C21C H22Z 90.00 no
H21M C21C H21N 110.00 no
H21M C21C H22Z 156.00 no
H21N C21C H22Z 76.00 no
C121 C122 C123 114.2(6) no
C122 C123 C124 118.4(8) no
C123 C124 C125 113.0(11) no
C112 C126 C128 123.8(4) no
C112 C126 C127 118.3(4) no
C127 C126 C128 117.7(4) no
C126 C127 C129 121.6(5) no
C126 C128 C130 120.4(5) no
C127 C129 C131 121.4(5) no
C128 C130 C131 121.7(4) no
C129 C131 C130 117.2(5) no
C129 C131 C132 120.1(5) no
C130 C131 C132 122.7(4) no
C131 C132 C133 112.6(4) no
C132 C133 C134 115.3(5) no
C133 C134 C135 111.6(6) no
C113 C136 C138 123.2(4) no
C137 C136 C138 117.0(5) no
C113 C136 C137 119.6(4) no
C136 C137 C139 121.2(5) no
C136 C138 C140 121.1(5) no
C137 C139 C141 122.0(5) no
C138 C140 C141 121.8(5) no
C139 C141 C142 121.8(5) no
C140 C141 C142 121.2(5) no
C139 C141 C140 116.8(5) no
C141 C142 C143 112.0(6) no
C142 C143 C144 115.5(7) no
C143 C144 C145 110.3(8) no
C114 C146 C147 125.1(4) no
C114 C146 C148 117.8(4) no
C147 C146 C148 117.1(4) no
C146 C147 C149 120.4(5) no
C146 C148 C150 121.9(5) no
C147 C149 C151 121.8(5) no
C148 C150 C151 120.8(5) no
C149 C151 C152 121.3(5) no
C150 C151 C152 120.9(4) no
C149 C151 C150 117.8(5) no
C151 C152 C153 113.5(4) no
C152 C153 C154 113.8(5) no
C153 C154 C155 111.3(7) no
C15C C154 C153 111.9(6) no
C15C C154 C155 121.6(9) no
C115 C156 C157 122.0(5) no
C115 C156 C158 119.6(5) no
C157 C156 C158 118.2(5) no
C156 C157 C159 119.7(5) no
C156 C158 C160 120.2(6) no
C157 C159 C161 122.2(6) no
C158 C160 C161 121.3(6) no
C160 C161 C162 118.5(6) no
C159 C161 C160 118.3(5) no
C159 C161 C162 123.2(7) no
C161 C162 C163 118.4(7) no
C162 C163 C164 116.9(8) no
C163 C164 C165 120.6(8) no
C170 C166 C171 124.7(5) no
Fe4 C166 C170 69.3(2) yes
Fe4 C166 C171 133.4(3) yes
C167 C166 C171 126.1(4) no
C167 C166 C170 108.8(4) no
Fe4 C166 C167 68.8(2) yes
Fe4 C167 C166 72.1(3) yes
C166 C167 C168 106.7(4) no
C166 C167 C181 127.5(4) no
C168 C167 C181 125.3(5) no
Fe4 C167 C168 69.2(2) yes
Fe4 C167 C181 130.1(3) yes
C167 C168 C191 126.5(5) no
Fe4 C168 C167 70.8(2) yes
Fe4 C168 C169 69.9(3) yes
C167 C168 C169 108.4(4) no
C169 C168 C191 124.8(4) no
Fe4 C168 C191 130.1(3) yes
C168 C169 C201 126.6(4) no
Fe4 C169 C201 131.9(3) yes
Fe4 C169 C168 70.5(2) yes
Fe4 C169 C170 71.3(2) yes
C170 C169 C201 124.9(5) no
C168 C169 C170 107.6(4) no
C166 C170 C169 108.4(4) no
C169 C170 C211 123.6(4) no
Fe4 C170 C211 133.1(3) yes
C166 C170 C211 127.1(4) no
Fe4 C170 C169 68.9(3) yes
Fe4 C170 C166 72.4(3) yes
C166 C171 C172 120.2(4) no
C172 C171 C173 118.7(4) no
C166 C171 C173 121.0(4) no
C171 C172 C174 120.8(5) no
C171 C173 C175 119.7(5) no
C172 C174 C176 121.7(5) no
C173 C175 C176 121.3(5) no
C174 C176 C177 120.0(5) no
C174 C176 C175 117.8(5) no
C175 C176 C177 122.1(6) no
C176 C177 C178 115.1(6) no
C177 C178 C179 117.1(8) no
C17A C178 C177 107.5(14) no
C178 C179 C180 115.9(10) no
C167 C181 C182 122.5(5) no
C167 C181 C183 119.3(5) no
C182 C181 C183 118.2(6) no
C181 C182 C184 120.5(7) no
C181 C183 C185 120.4(6) no
C182 C184 C186 122.9(7) no
C183 C185 C186 121.3(7) no
C185 C186 C187 124.4(8) no
C184 C186 C185 116.7(7) no
C184 C186 C187 118.9(9) no
C186 C187 C188 115.0(10) no
C187 C188 C189 116.9(12) no
C18A C188 C187 143.5(16) no
C188 C189 C190 111.7(15) no
C192 C191 C193 117.3(5) no
C168 C191 C192 123.2(4) no
C168 C191 C193 119.2(4) no
C191 C192 C194 120.6(5) no
C191 C193 C195 121.6(5) no
C192 C194 C196 121.6(5) no
C193 C195 C196 121.4(5) no
C194 C196 C195 117.5(5) no
C194 C196 C197 124.0(6) no
C195 C196 C197 118.5(5) no
C196 C197 C198 121.4(9) no
C19B C198 C197 121.1(17) no
C197 C198 C199 110.5(10) no
C198 C199 C200 111.3(12) no
C169 C201 C202 123.7(4) no
C169 C201 C203 117.8(4) no
C202 C201 C203 118.2(4) no
C201 C202 C204 119.8(4) no
C201 C203 C205 120.9(4) no
C202 C204 C206 122.3(4) no
C203 C205 C206 121.2(5) no
C204 C206 C207 123.1(4) no
C204 C206 C205 117.7(4) no
C205 C206 C207 119.3(4) no
C206 C207 C208 112.4(4) no
C207 C208 C209 115.4(5) no
C208 C209 C210 114.2(6) no
C212 C211 C213 117.9(5) no
C170 C211 C213 119.6(4) no
C170 C211 C212 122.4(4) no
C211 C212 C214 120.7(5) no
C211 C213 C215 120.8(5) no
C212 C214 C216 121.7(5) no
C213 C215 C216 120.6(5) no
C215 C216 C217 120.9(6) no
C214 C216 C215 118.2(5) no
C214 C216 C217 120.9(6) no
C21A C217 C218 46.2(10) no
C216 C217 C218 124.1(10) no
C21A C217 C216 105.4(9) no
C116 C117 H117 120.00 no
C119 C117 H117 120.00 no
C21B C218 C217 116.6(12) no
C21B C218 C219 47.4(9) no
C217 C218 C219 105.5(13) no
C21A C218 C217 73.0(14) no
C120 C118 H118 120.00 no
C21A C218 C21B 56.9(13) no
C116 C118 H118 120.00 no
C21A C219 C21B 82.1(19) no
C218 C219 C220 120.6(19) no
C117 C119 H119 119.00 no
C21A C219 C218 51.3(17) no
C121 C119 H119 119.00 no
C21B C219 C220 54.7(17) no
C21A C219 C220 89(2) no
C21B C219 C218 75.3(12) no
C121 C120 H120 119.00 no
C21A C220 C21C 101(2) no
C21B C220 C219 53.6(15) no
C118 C120 H120 119.00 no
C21A C220 C21B 54.6(15) no
C21C C220 C219 77(2) no
C21B C220 C21C 60.0(18) no
C121 C122 H12A 109.00 no
C123 C122 H12B 109.00 no
H12A C122 H12B 108.00 no
C121 C122 H12B 109.00 no
C123 C122 H12A 109.00 no
H12C C123 H12D 107.00 no
C122 C123 H12D 108.00 no
C124 C123 H12C 108.00 no
C122 C123 H12C 108.00 no
C124 C123 H12D 108.00 no
C123 C124 H12F 109.00 no
C125 C124 H12E 109.00 no
C123 C124 H12E 109.00 no
H12E C124 H12F 108.00 no
C125 C124 H12F 109.00 no
H12H C125 H12I 109.00 no
H12G C125 H12I 110.00 no
C124 C125 H12G 110.00 no
Fe3 C225 O5 177.7(4) yes
H12G C125 H12H 110.00 no
C124 C125 H12I 109.00 no
C124 C125 H12H 109.00 no
Fe3 C226 O6 177.0(4) yes
Fe4 C227 O7 177.3(5) yes
C126 C127 H127 119.00 no
C129 C127 H127 119.00 no
Fe4 C228 O8 177.1(4) yes
C130 C128 H128 120.00 no
C126 C128 H128 120.00 no
C127 C129 H129 119.00 no
C131 C129 H129 119.00 no
C131 C130 H130 119.00 no
C128 C130 H130 119.00 no
C133 C132 H13W 109.00 no
C133 C132 H13X 109.00 no
H13W C132 H13X 108.00 no
C131 C132 H13X 109.00 no
C131 C132 H13W 109.00 no
C134 C133 H13Z 108.00 no
H13Y C133 H13Z 108.00 no
C132 C133 H13Z 109.00 no
C134 C133 H13Y 108.00 no
C132 C133 H13Y 108.00 no
C133 C134 H13E 109.00 no
C133 C134 H13F 109.00 no
H13E C134 H13F 108.00 no
C135 C134 H13E 109.00 no
C135 C134 H13F 109.00 no
C134 C135 H13H 109.00 no
C134 C135 H13I 109.00 no
H13G C135 H13H 109.00 no
H13G C135 H13I 110.00 no
C134 C135 H13G 109.00 no
H13H C135 H13I 109.00 no
C139 C137 H137 119.00 no
C136 C137 H137 119.00 no
C136 C138 H138 120.00 no
C140 C138 H138 119.00 no
C137 C139 H139 119.00 no
C141 C139 H139 119.00 no
C138 C140 H140 119.00 no
C141 C140 H140 119.00 no
C143 C142 H14S 109.00 no
C141 C142 H14R 109.00 no
H14R C142 H14S 108.00 no
C143 C142 H14R 109.00 no
C141 C142 H14S 109.00 no
C142 C143 H14F 108.00 no
C142 C143 H14E 108.00 no
H14E C143 H14F 108.00 no
C144 C143 H14E 109.00 no
C144 C143 H14F 108.00 no
C143 C144 H14G 110.00 no
C145 C144 H14H 110.00 no
C143 C144 H14H 110.00 no
C145 C144 H14G 110.00 no
H14G C144 H14H 108.00 no
C144 C145 H14K 110.00 no
H14I C145 H14J 109.00 no
H14J C145 H14K 109.00 no
C144 C145 H14J 109.00 no
H14I C145 H14K 109.00 no
C144 C145 H14I 110.00 no
C146 C147 H147 120.00 no
C149 C147 H147 120.00 no
C150 C148 H148 119.00 no
C146 C148 H148 119.00 no
C147 C149 H149 119.00 no
C151 C149 H149 119.00 no
C151 C150 H150 119.00 no
C148 C150 H150 120.00 no
H15W C152 H15X 108.00 no
C153 C152 H15X 109.00 no
C151 C152 H15W 109.00 no
C151 C152 H15X 109.00 no
C153 C152 H15W 109.00 no
C154 C153 H15Y 109.00 no
C154 C153 H15Z 109.00 no
H15Y C153 H15Z 108.00 no
C152 C153 H15Z 109.00 no
C152 C153 H15Y 109.00 no
H30Q C154 H30R 108.00 no
H30Q C154 H30S 125.00 no
H30Q C154 H30T 95.00 no
C15C C154 H30R 91.00 no
C15C C154 H30S 109.00 no
C15C C154 H30T 109.00 no
C153 C154 H30Q 109.00 no
C153 C154 H30R 109.00 no
C153 C154 H30S 109.00 no
C153 C154 H30T 109.00 no
C155 C154 H30Q 109.00 no
C155 C154 H30R 109.00 no
C155 C154 H30S 91.00 no
H30S C154 H30T 108.00 no
H30R C154 H30T 125.00 no
H15J C155 H30T 87.00 no
C154 C155 H15I 110.00 no
C154 C155 H15J 110.00 no
C154 C155 H15H 109.00 no
H15I C155 H30T 129.00 no
H15H C155 H15J 109.00 no
H15H C155 H30T 109.00 no
H15H C155 H15I 109.00 no
H15I C155 H15J 110.00 no
C159 C157 H157 120.00 no
C156 C157 H157 120.00 no
C156 C158 H158 120.00 no
C160 C158 H158 120.00 no
C157 C159 H159 119.00 no
C161 C159 H159 119.00 no
C158 C160 H160 119.00 no
C161 C160 H160 119.00 no
C161 C162 H16A 108.00 no
C161 C162 H16B 108.00 no
C163 C162 H16B 108.00 no
H16A C162 H16B 107.00 no
C163 C162 H16A 108.00 no
C162 C163 H16R 108.00 no
C162 C163 H16S 108.00 no
C164 C163 H16S 108.00 no
H16R C163 H16S 107.00 no
C164 C163 H16R 108.00 no
C163 C164 H16C 107.00 no
C163 C164 H16D 107.00 no
C165 C164 H16C 107.00 no
C165 C164 H16D 107.00 no
H16C C164 H16D 107.00 no
C164 C165 H16E 110.00 no
C164 C165 H16F 110.00 no
H16F C165 H16G 109.00 no
H16E C165 H16G 109.00 no
H16E C165 H16F 109.00 no
C164 C165 H16G 110.00 no
C171 C172 H172 120.00 no
C174 C172 H172 120.00 no
C171 C173 H173 120.00 no
C175 C173 H173 120.00 no
C172 C174 H174 119.00 no
C176 C174 H174 119.00 no
C176 C175 H175 119.00 no
C173 C175 H175 119.00 no
C178 C177 H17B 108.00 no
H17A C177 H17B 108.00 no
C176 C177 H17B 108.00 no
C178 C177 H17A 108.00 no
C176 C177 H17A 109.00 no
C17A C178 H30X 110.00 no
H30W C178 H30X 109.00 no
H30U C178 H30V 107.00 no
C17A C178 H30W 110.00 no
C177 C178 H30U 108.00 no
C177 C178 H30V 108.00 no
C177 C178 H30W 110.00 no
C177 C178 H30X 110.00 no
C179 C178 H30U 108.00 no
C179 C178 H30V 108.00 no
C180 C179 H17D 108.00 no
H17C C179 H17D 107.00 no
C178 C179 H17D 108.00 no
C180 C179 H17C 108.00 no
C178 C179 H17C 108.00 no
C179 C180 H18A 109.00 no
C179 C180 H18B 109.00 no
H18B C180 H18C 110.00 no
C179 C180 H18C 109.00 no
H18A C180 H18B 110.00 no
H18A C180 H18C 110.00 no
C181 C182 H182 120.00 no
C184 C182 H182 120.00 no
C185 C183 H183 120.00 no
C181 C183 H183 120.00 no
C182 C184 H184 119.00 no
C186 C184 H184 119.00 no
C186 C185 H185 119.00 no
C183 C185 H185 119.00 no
C186 C187 H18V 109.00 no
C188 C187 H18W 109.00 no
C186 C187 H18W 109.00 no
C188 C187 H18V 108.00 no
H18V C187 H18W 107.00 no
C187 C188 H32G 101.00 no
C187 C188 H32H 101.00 no
C189 C188 H32F 108.00 no
H32E C188 H32F 107.00 no
C189 C188 H32E 108.00 no
C187 C188 H32E 108.00 no
C187 C188 H32F 108.00 no
H32G C188 H32H 105.00 no
C18A C188 H32G 102.00 no
C18A C188 H32H 100.00 no
C188 C189 H18X 109.00 no
C190 C189 H18Y 109.00 no
C188 C189 H18Y 109.00 no
C190 C189 H18X 109.00 no
H18X C189 H18Y 108.00 no
H19V C190 H19X 109.00 no
H19W C190 H19X 109.00 no
C189 C190 H19V 109.00 no
C189 C190 H19W 109.00 no
H19V C190 H19W 110.00 no
C189 C190 H19X 109.00 no
C194 C192 H192 120.00 no
C191 C192 H192 120.00 no
C191 C193 H193 119.00 no
C195 C193 H193 119.00 no
C196 C194 H194 119.00 no
C192 C194 H194 119.00 no
C193 C195 H195 119.00 no
C196 C195 H195 119.00 no
C196 C197 H19A 107.00 no
C196 C197 H19B 107.00 no
H19A C197 H19B 107.00 no
C198 C197 H19A 107.00 no
C198 C197 H19B 107.00 no
C197 C198 H31B 109.00 no
C197 C198 H31C 107.00 no
C197 C198 H31D 107.00 no
C199 C198 H31A 110.00 no
C197 C198 H31A 110.00 no
C19B C198 H31D 106.00 no
H31C C198 H31D 107.00 no
H31A C198 H31B 108.00 no
C19B C198 H31C 108.00 no
C199 C198 H31B 110.00 no
C198 C199 H19C 109.00 no
C198 C199 H19D 109.00 no
H19C C199 H19D 108.00 no
C200 C199 H19C 109.00 no
C200 C199 H19D 109.00 no
C199 C200 H31K 109.00 no
H31I C200 H31J 109.00 no
H31I C200 H31K 109.00 no
H31J C200 H31K 109.00 no
C199 C200 H31I 109.00 no
C199 C200 H31J 109.00 no
C19B C200 H31M 110.00 no
C19B C200 H31N 109.00 no
H31L C200 H31M 110.00 no
H31L C200 H31N 109.00 no
H31M C200 H31N 109.00 no
C19B C200 H31L 109.00 no
C201 C202 H202 120.00 no
C204 C202 H202 120.00 no
C201 C203 H203 119.00 no
C205 C203 H203 120.00 no
C206 C204 H204 119.00 no
C202 C204 H204 119.00 no
C203 C205 H205 119.00 no
C206 C205 H205 119.00 no
C206 C207 H20A 109.00 no
C208 C207 H20A 109.00 no
C208 C207 H20B 109.00 no
H20A C207 H20B 108.00 no
C206 C207 H20B 109.00 no
C207 C208 H20D 108.00 no
C209 C208 H20C 108.00 no
C207 C208 H20C 109.00 no
H20C C208 H20D 107.00 no
C209 C208 H20D 108.00 no
H20E C209 H20F 108.00 no
C210 C209 H20E 109.00 no
C210 C209 H20F 109.00 no
C208 C209 H20E 109.00 no
C208 C209 H20F 109.00 no
C209 C210 H21C 109.00 no
H21A C210 H21B 110.00 no
C209 C210 H21B 109.00 no
C209 C210 H21A 109.00 no
H21A C210 H21C 109.00 no
H21B C210 H21C 109.00 no
C214 C212 H212 120.00 no
C211 C212 H212 120.00 no
C211 C213 H213 120.00 no
C215 C213 H213 120.00 no
C212 C214 H214 119.00 no
C216 C214 H214 119.00 no
C216 C215 H215 120.00 no
C213 C215 H215 120.00 no
H31G C217 H31H 109.00 no
C21A C217 H31G 110.00 no
C21A C217 H31H 110.00 no
C216 C217 H31E 106.00 no
C21A C217 H31E 147.00 no
C21A C217 H31F 73.00 no
C218 C217 H31F 106.00 no
C218 C217 H31G 123.00 no
C218 C217 H31H 64.00 no
C216 C217 H31F 106.00 no
C216 C217 H31G 111.00 no
C216 C217 H31H 111.00 no
C218 C217 H31E 106.00 no
H31F C217 H31H 140.00 no
H31E C217 H31G 66.00 no
H31E C217 H31H 48.00 no
H31E C217 H31F 107.00 no
C21A C218 H21E 134.00 no
C21A C218 H21D 112.00 no
C219 C218 H21E 111.00 no
C219 C218 H31H 144.00 no
H21D C218 H21E 109.00 no
H21D C218 H21I 140.00 no
C21A C218 H31H 114.00 no
C21B C218 H21D 64.00 no
C21B C218 H21E 132.00 no
C21B C218 H21I 77.00 no
C21B C218 H31H 146.00 no
C217 C218 H21D 111.00 no
C217 C218 H21E 111.00 no
C217 C218 H21I 92.00 no
C219 C218 H21D 111.00 no
H21E C218 H31H 80.00 no
H21I C218 H31H 121.00 no
H21D C218 H31H 96.00 no
H21E C218 H21I 92.00 no
C220 C219 H21F 107.00 no
C218 C219 H21H 95.00 no
C218 C219 H21I 70.00 no
C218 C219 H21F 107.00 no
C218 C219 H21G 107.00 no
C21A C219 H21F 158.00 no
C21A C219 H21G 81.00 no
C21A C219 H21I 75.00 no
C21B C219 H21F 95.00 no
C21B C219 H21G 156.00 no
C21B C219 H21H 93.00 no
C21B C219 H21I 145.00 no
H21F C219 H21G 107.00 no
H21F C219 H21H 158.00 no
H21F C219 H21I 97.00 no
H21G C219 H21H 63.00 no
C220 C219 H21G 107.00 no
C220 C219 H21H 62.00 no
C220 C219 H21I 148.00 no
H21H C219 H21I 88.00 no
H22Y C220 H22Z 110.00 no
H22X C220 H22Y 109.00 no
H22X C220 H22Z 109.00 no
C21A C220 H21J 77.00 no
C21A C220 H22X 129.00 no
C21A C220 H22Y 82.00 no
C21A C220 H22Z 113.00 no
C21B C220 H22X 143.00 no
C21B C220 H22Y 108.00 no
C21B C220 H22Z 60.00 no
C21C C220 H21J 83.00 no
C21C C220 H22X 85.00 no
C21C C220 H22Y 160.00 no
C21C C220 H22Z 51.00 no
C219 C220 H21J 91.00 no
C219 C220 H22X 109.00 no
C219 C220 H22Y 110.00 no
C219 C220 H22Z 110.00 no
H21J C220 H22X 153.00 no
H21J C220 H22Y 78.00 no
Cl1 C229 Cl2 96.6(8) yes
Cl1 C229 H22A 113.00 no
Cl1 C229 H22B 112.00 no
Cl2 C229 H22A 112.00 no
Cl2 C229 H22B 112.00 no
H22A C229 H22B 110.00 no
Cl3 C230 Cl4 95.9(6) yes
Cl3 C230 H23E 113.00 no
Cl3 C230 H23F 113.00 no
Cl4 C230 H23E 112.00 no
Cl4 C230 H23F 113.00 no
H23E C230 H23F 110.00 no

loop_
_geom_bond_atom_site_label_1
_geom_bond_atom_site_label_2
_geom_bond_distance
_geom_bond_publ_flag
Te1 Fe1 2.6226(8) yes
Te1 Fe2 2.6160(12) yes
Te2 Fe3 2.6153(12) yes
Te2 Fe4 2.6223(8) yes
Fe1 C3 2.185(4) yes
Fe1 C4 2.150(5) yes
Fe1 C5 2.108(4) yes
Fe1 C221 1.769(5) yes
Fe1 C222 1.757(5) yes
Fe1 C1 2.114(5) yes
Fe1 C2 2.154(5) yes
Fe2 C58 2.132(4) yes
Fe2 C59 2.110(5) yes
Fe2 C60 2.171(5) yes
Fe2 C223 1.760(5) yes
Fe2 C224 1.790(6) yes
Fe2 C56 2.132(4) yes
Fe2 C57 2.116(5) yes
Fe3 C115 2.197(5) yes
Fe3 C225 1.757(5) yes
Fe3 C226 1.756(6) yes
Fe3 C111 2.147(5) yes
Fe3 C112 2.107(4) yes
Fe3 C113 2.109(4) yes
Fe3 C114 2.119(4) yes
Fe4 C166 2.179(4) yes
Fe4 C167 2.135(4) yes
Fe4 C168 2.113(5) yes
Fe4 C169 2.106(4) yes
Fe4 C170 2.137(5) yes
Fe4 C227 1.743(5) yes
Fe4 C228 1.758(5) yes
Cl1 C229 1.864(15) yes
Cl2 C229 1.882(17) yes
Cl3 C230 1.879(14) yes
Cl4 C230 1.878(14) yes
O1 C221 1.142(7) yes
O2 C222 1.158(6) yes
O3 C223 1.151(6) yes
O4 C224 1.139(7) yes
O5 C225 1.155(6) yes
O6 C226 1.149(7) yes
O7 C227 1.178(7) yes
O8 C228 1.143(7) yes
C1 C6 1.488(7) no
C1 C5 1.426(7) no
C1 C2 1.457(6) no
C2 C3 1.445(7) no
C2 C16 1.473(7) no
C3 C26 1.474(6) no
C3 C4 1.439(6) no
C4 C5 1.448(6) no
C4 C36 1.476(7) no
C5 C46 1.475(6) no
C6 C8 1.400(7) no
C6 C7 1.395(7) no
C7 C9 1.397(8) no
C8 C10 1.404(8) no
C9 C11 1.342(8) no
C10 C11 1.387(10) no
C10A C10B 1.49(3) no
C10A C108 1.58(2) no
C11 C12 1.514(10) no
C12 C13 1.498(16) no
C12 C13B 1.550(14) no
C13 C14 1.54(2) no
C13B C14B 1.55(3) no
C14 C15 1.55(2) no
C14B C15B 1.58(3) no
C16 C17 1.396(7) no
C16 C18 1.401(7) no
C17 C19 1.392(7) no
C18 C20 1.389(8) no
C19 C21 1.396(7) no
C20 C21 1.398(8) no
C21 C22 1.492(8) no
C22 C23B 1.605(12) no
C22 C23 1.429(15) no
C23 C23B 0.90(2) no
C23 C24 1.50(2) no
C23B C24B 1.52(2) no
C24 C25 1.39(2) no
C24 C24B 1.10(2) no
C24B C25 1.71(3) no
C24B C25B 1.46(3) no
C26 C28 1.370(8) no
C26 C27 1.412(7) no
C27 C29 1.392(7) no
C28 C30 1.396(7) no
C29 C31 1.400(11) no
C30 C31 1.372(8) no
C31 C32 1.516(8) no
C32 C33 1.519(10) no
C33 C34 1.538(10) no
C34 C35 1.526(13) no
C36 C37 1.404(7) no
C36 C38 1.383(7) no
C37 C39 1.367(8) no
C38 C40 1.379(10) no
C39 C41 1.415(10) no
C40 C41 1.406(11) no
C41 C42 1.407(12) no
C42 C43 1.406(16) no
C43 C44 1.407(12) no
C44 C45 1.408(18) no
C46 C47 1.406(7) no
C46 C48 1.391(6) no
C47 C49 1.376(7) no
C48 C50 1.376(6) no
C49 C51 1.376(7) no
C50 C51 1.404(7) no
C51 C52 1.516(7) no
C52 C53 1.529(9) no
C53 C54 1.496(13) no
C53 C54B 1.21(3) no
C54 C55 1.471(18) no
C54B C55B 1.67(5) no
C56 C57 1.468(6) no
C56 C60 1.426(7) no
C56 C61 1.475(6) no
C57 C58 1.424(6) no
C57 C71 1.486(7) no
C58 C59 1.456(8) no
C58 C81 1.473(6) no
C59 C91 1.495(7) no
C59 C60 1.437(6) no
C60 C101 1.490(7) no
C61 C63 1.406(7) no
C61 C62 1.384(7) no
C62 C64 1.395(7) no
C63 C65 1.371(8) no
C64 C66 1.400(8) no
C65 C66 1.402(8) no
C66 C67 1.525(8) no
C67 C68 1.506(10) no
C68 C69 1.547(8) no
C69 C70 1.547(12) no
C71 C72 1.380(7) no
C71 C73 1.402(7) no
C72 C74 1.382(8) no
C73 C75 1.367(8) no
C74 C76 1.390(8) no
C75 C76 1.412(8) no
C76 C77 1.457(10) no
C77 C78 1.460(15) no
C78 C79 1.549(15) no
C79 C80B 1.43(3) no
C79 C80 1.41(2) no
C81 C83 1.398(6) no
C81 C82 1.413(7) no
C82 C84 1.384(7) no
C83 C85 1.387(6) no
C84 C86 1.385(7) no
C85 C86 1.397(7) no
C86 C87 1.526(7) no
C87 C88 1.523(7) no
C88 C89 1.517(7) no
C89 C90 1.545(9) no
C91 C93 1.385(7) no
C91 C92 1.394(7) no
C92 C94 1.378(8) no
C93 C95 1.390(8) no
C94 C96 1.414(7) no
C95 C96 1.377(8) no
C96 C97 1.505(8) no
C97 C98 1.524(9) no
C98 C99 1.515(9) no
C99 C100 1.432(12) no
C101 C103 1.405(7) no
C101 C102 1.376(8) no
C102 C104 1.392(8) no
C103 C105 1.383(8) no
C104 C106 1.387(8) no
C105 C106 1.380(8) no
C106 C107 1.523(8) no
C7 H7 0.9300 no
C107 C108 1.487(11) no
C108 C109 1.518(16) no
C8 H8 0.9300 no
C109 C110 1.54(2) no
C9 H9 0.9300 no
C10 H10 0.9300 no
C10A H10H 0.9700 no
C10A H10I 0.9700 no
C10B H10J 0.9600 no
C10B H10K 0.9600 no
C10B H10L 0.9600 no
C12 H30A 0.9700 no
C12 H30C 0.9700 no
C12 H30D 0.9700 no
C12 H30B 0.9700 no
C13 H13A 0.9700 no
C13 H13B 0.9700 no
C13B H13C 0.9700 no
C13B H13D 0.9700 no
C14 H14B 0.9700 no
C14 H14A 0.9700 no
C14B H14D 0.9700 no
C14B H14C 0.9700 no
C15 H15B 0.9600 no
C15 H15C 0.9600 no
C15 H15A 0.9600 no
C15B H15D 0.9600 no
C15B H15F 0.9600 no
C15B H15E 0.9600 no
C17 H17 0.9300 no
C18 H18 0.9300 no
C19 H19 0.9300 no
C20 H20 0.9300 no
C22 H32X 0.9700 no
C22 H32Z 0.9700 no
C22 H32Y 0.9700 no
C22 H32W 0.9700 no
C23 H23A 0.9700 no
C23 H23B 0.9700 no
C23 H23C 0.9800 no
C23B H23C 0.9700 no
C23B H23A 0.6100 no
C23B H23D 0.9700 no
C24 H24A 0.9700 no
C24 H24C 0.4400 no
C24 H24B 0.9700 no
C24B H24C 0.9700 no
C24B H24D 0.9700 no
C24B H24A 0.7700 no
C25 H25B 0.9600 no
C25 H25C 0.9600 no
C25 H25A 0.9600 no
C25 H24C 1.2400 no
C25B H25F 0.9600 no
C25B H25E 0.9600 no
C25B H24A 1.2700 no
C25B H25D 0.9600 no
C27 H27 0.9300 no
C28 H28 0.9300 no
C29 H29 0.9300 no
C30 H30 0.9300 no
C32 H32A 0.9700 no
C32 H32B 0.9700 no
C33 H33A 0.9700 no
C33 H33B 0.9700 no
C34 H34B 0.9700 no
C34 H34A 0.9700 no
C35 H35B 0.9600 no
C35 H35C 0.9600 no
C35 H35A 0.9600 no
C37 H37 0.9300 no
C38 H38 0.9300 no
C39 H39 0.9300 no
C40 H40 0.9300 no
C42 H42A 0.9700 no
C42 H42B 0.9700 no
C43 H43B 0.9700 no
C43 H43A 0.9700 no
C44 H44B 0.9700 no
C44 H44A 0.9700 no
C45 H45A 0.9600 no
C45 H45B 0.9600 no
C45 H45C 0.9600 no
C47 H47 0.9300 no
C48 H48 0.9300 no
C49 H49 0.9300 no
C50 H50 0.9300 no
C52 H52A 0.9700 no
C52 H52B 0.9700 no
C53 H30F 0.9700 no
C53 H30E 0.9700 no
C53 H30H 0.9700 no
C53 H30G 0.9700 no
C54 H54A 0.9700 no
C54 H54B 0.9700 no
C54B H54C 0.9700 no
C54B H54D 0.9700 no
C55 H55B 0.9600 no
C55 H55A 0.9600 no
C55 H55C 0.9600 no
C55B H55E 0.9600 no
C55B H55D 0.9600 no
C55B H55F 0.9600 no
C62 H62 0.9300 no
C63 H63 0.9300 no
C64 H64 0.9300 no
C65 H65 0.9300 no
C67 H67A 0.9700 no
C67 H67B 0.9700 no
C68 H68B 0.9700 no
C68 H68A 0.9700 no
C69 H69B 0.9700 no
C69 H69A 0.9700 no
C70 H70B 0.9600 no
C70 H70C 0.9600 no
C70 H70A 0.9600 no
C72 H72 0.9300 no
C73 H73 0.9300 no
C74 H74 0.9300 no
C75 H75 0.9300 no
C77 H77B 0.9700 no
C77 H77A 0.9700 no
C78 H78B 0.9700 no
C78 H78A 0.9700 no
C79 H30I 0.9700 no
C79 H30L 0.9700 no
C79 H30K 0.9700 no
C79 H30J 0.9700 no
C80 H80C 0.9600 no
C80 H80A 0.9600 no
C80 H80B 0.9600 no
C80B H80D 0.9600 no
C80B H80E 0.9600 no
C80B H80F 0.9600 no
C82 H82 0.9300 no
C83 H83 0.9300 no
C84 H84 0.9300 no
C85 H85 0.9300 no
C87 H87B 0.9700 no
C87 H87A 0.9700 no
C88 H88B 0.9700 no
C88 H88A 0.9700 no
C89 H89A 0.9700 no
C89 H89B 0.9700 no
C90 H90A 0.9600 no
C90 H90C 0.9600 no
C90 H90B 0.9600 no
C92 H92 0.9300 no
C93 H93 0.9300 no
C94 H94 0.9300 no
C95 H95 0.9300 no
C97 H97B 0.9700 no
C97 H97A 0.9700 no
C98 H98A 0.9700 no
C98 H98B 0.9700 no
C99 H99B 0.9700 no
C99 H99A 0.9700 no
C100 H10A 0.9600 no
C100 H10B 0.9600 no
C100 H10C 0.9600 no
C102 H102 0.9300 no
C103 H103 0.9300 no
C104 H104 0.9300 no
C105 H105 0.9300 no
C107 H10D 0.9700 no
C107 H10E 0.9700 no
C108 H30N 0.9700 no
C108 H30O 0.9700 no
C108 H30P 0.9700 no
C108 H30M 0.9700 no
C109 H10G 0.9700 no
C109 H10F 0.9700 no
C110 H11A 0.9600 no
C110 H11B 0.9600 no
C110 H11C 0.9600 no
C15C C154 1.585(15) no
C17A C178 1.59(3) no
C17A C17B 1.45(3) no
C18A C18B 1.46(4) no
C18A C188 1.39(3) no
C19B C198 1.52(3) no
C19B C200 1.52(3) no
C21A C219 0.85(3) no
C21A C218 1.17(3) no
C21A C217 1.55(2) no
C21A C21B 1.46(3) no
C21A C220 1.75(4) no
C21B C219 1.31(2) no
C21B C220 1.33(4) no
C21B C218 1.72(2) no
C21B C21C 1.54(2) no
C21C C220 1.69(5) no
C111 C116 1.469(7) no
C111 C112 1.447(8) no
C111 C115 1.438(6) no
C112 C113 1.426(7) no
C112 C126 1.482(6) no
C113 C114 1.448(7) no
C113 C136 1.457(7) no
C114 C146 1.486(7) no
C114 C115 1.449(8) no
C115 C156 1.472(8) no
C15C H15K 0.9600 no
C15C H15L 0.9600 no
C15C H15M 0.9600 no
C15C H30Q 0.7200 no
C116 C117 1.402(7) no
C116 C118 1.416(7) no
C117 C119 1.395(8) no
C17A H17F 0.9700 no
C17A H17E 0.9700 no
C17B H17H 0.9600 no
C17B H17G 0.9600 no
C17B H17I 0.9600 no
C118 C120 1.358(8) no
C18A H18D 0.9700 no
C18A H18Z 0.9700 no
C18B H18G 0.9600 no
C18B H18F 0.9600 no
C18B H18E 0.9600 no
C119 C121 1.365(10) no
C19B H19F 0.9700 no
C19B H19E 0.9700 no
C120 C121 1.398(9) no
C121 C122 1.518(8) no
C21A H21I 0.9700 no
C21A H21H 0.9700 no
C21A H21G 1.1900 no
C21B H21J 0.9700 no
C21B H22Z 1.1800 no
C21B H21K 0.9700 no
C21C H21M 0.9600 no
C21C H21L 0.9600 no
C21C H21N 0.9600 no
C122 C123 1.445(11) no
C123 C124 1.528(15) no
C124 C125 1.465(18) no
C126 C127 1.395(7) no
C126 C128 1.396(6) no
C127 C129 1.385(7) no
C128 C130 1.402(7) no
C129 C131 1.395(7) no
C130 C131 1.395(7) no
C131 C132 1.517(7) no
C132 C133 1.513(7) no
C133 C134 1.528(8) no
C134 C135 1.529(11) no
C136 C137 1.402(7) no
C136 C138 1.408(7) no
C137 C139 1.377(8) no
C138 C140 1.373(8) no
C139 C141 1.390(8) no
C140 C141 1.405(8) no
C141 C142 1.527(10) no
C142 C143 1.562(12) no
C143 C144 1.489(12) no
C144 C145 1.483(13) no
C146 C147 1.381(7) no
C146 C148 1.397(7) no
C147 C149 1.391(8) no
C148 C150 1.372(7) no
C149 C151 1.377(7) no
C150 C151 1.377(8) no
C151 C152 1.514(7) no
C152 C153 1.523(9) no
C153 C154 1.523(8) no
C154 C155 1.550(17) no
C156 C157 1.410(7) no
C156 C158 1.403(8) no
C157 C159 1.404(8) no
C158 C160 1.401(8) no
C159 C161 1.367(9) no
C160 C161 1.393(9) no
C161 C162 1.501(10) no
C162 C163 1.398(12) no
C163 C164 1.467(13) no
C164 C165 1.450(15) no
C166 C171 1.490(6) no
C166 C167 1.443(8) no
C166 C170 1.417(6) no
C167 C168 1.452(6) no
C167 C181 1.480(7) no
C168 C169 1.430(8) no
C168 C191 1.490(7) no
C169 C201 1.486(6) no
C169 C170 1.443(6) no
C170 C211 1.499(7) no
C171 C173 1.399(7) no
C171 C172 1.382(7) no
C172 C174 1.381(7) no
C173 C175 1.402(8) no
C174 C176 1.387(9) no
C175 C176 1.385(8) no
C176 C177 1.523(8) no
C177 C178 1.469(12) no
C178 C179 1.553(14) no
C179 C180 1.464(17) no
C181 C183 1.384(9) no
C181 C182 1.391(9) no
C182 C184 1.386(11) no
C183 C185 1.407(8) no
C184 C186 1.367(12) no
C185 C186 1.404(12) no
C186 C187 1.500(12) no
C187 C188 1.463(17) no
C188 C189 1.35(2) no
C189 C190 1.49(3) no
C191 C192 1.401(8) no
C191 C193 1.400(7) no
C192 C194 1.389(8) no
C193 C195 1.373(8) no
C194 C196 1.394(7) no
C195 C196 1.391(8) no
C196 C197 1.522(11) no
C197 C198 1.479(13) no
C198 C199 1.514(19) no
C199 C200 1.511(17) no
C201 C202 1.396(6) no
C201 C203 1.388(7) no
C202 C204 1.403(6) no
C203 C205 1.373(7) no
C204 C206 1.350(7) no
C205 C206 1.411(7) no
C206 C207 1.514(7) no
C207 C208 1.513(7) no
C208 C209 1.535(8) no
C209 C210 1.489(8) no
C211 C213 1.396(7) no
C211 C212 1.395(7) no
C212 C214 1.381(8) no
C213 C215 1.385(8) no
C214 C216 1.370(9) no
C215 C216 1.399(8) no
C216 C217 1.537(10) no
C117 H117 0.9300 no
C217 C218 1.420(19) no
C118 H118 0.9300 no
C218 C219 1.50(2) no
C119 H119 0.9300 no
C219 C220 1.54(4) no
C120 H120 0.9300 no
C122 H12A 0.9700 no
C122 H12B 0.9700 no
C123 H12D 0.9700 no
C123 H12C 0.9700 no
C124 H12E 0.9700 no
C124 H12F 0.9700 no
C125 H12I 0.9600 no
C125 H12H 0.9600 no
C125 H12G 0.9600 no
C127 H127 0.9300 no
C128 H128 0.9300 no
C129 H129 0.9300 no
C130 H130 0.9300 no
C132 H13X 0.9700 no
C132 H13W 0.9700 no
C133 H13Z 0.9700 no
C133 H13Y 0.9700 no
C134 H13F 0.9700 no
C134 H13E 0.9700 no
C135 H13I 0.9600 no
C135 H13G 0.9600 no
C135 H13H 0.9600 no
C137 H137 0.9300 no
C138 H138 0.9300 no
C139 H139 0.9300 no
C140 H140 0.9300 no
C142 H14S 0.9700 no
C142 H14R 0.9700 no
C143 H14E 0.9700 no
C143 H14F 0.9700 no
C144 H14G 0.9700 no
C144 H14H 0.9700 no
C145 H14J 0.9600 no
C145 H14I 0.9600 no
C145 H14K 0.9600 no
C147 H147 0.9300 no
C148 H148 0.9300 no
C149 H149 0.9300 no
C150 H150 0.9300 no
C152 H15X 0.9700 no
C152 H15W 0.9700 no
C153 H15Z 0.9700 no
C153 H15Y 0.9700 no
C154 H30R 0.9700 no
C154 H30Q 0.9700 no
C154 H30T 0.9700 no
C154 H30S 0.9700 no
C155 H30T 0.6900 no
C155 H15I 0.9600 no
C155 H15H 0.9600 no
C155 H15J 0.9600 no
C157 H157 0.9300 no
C158 H158 0.9300 no
C159 H159 0.9300 no
C160 H160 0.9300 no
C162 H16B 0.9700 no
C162 H16A 0.9700 no
C163 H16R 0.9700 no
C163 H16S 0.9700 no
C164 H16C 0.9700 no
C164 H16D 0.9700 no
C165 H16G 0.9600 no
C165 H16F 0.9600 no
C165 H16E 0.9600 no
C172 H172 0.9300 no
C173 H173 0.9300 no
C174 H174 0.9300 no
C175 H175 0.9300 no
C177 H17A 0.9700 no
C177 H17B 0.9700 no
C178 H30X 0.9700 no
C178 H30V 0.9700 no
C178 H30W 0.9700 no
C178 H30U 0.9700 no
C179 H17D 0.9700 no
C179 H17C 0.9700 no
C180 H18C 0.9600 no
C180 H18A 0.9600 no
C180 H18B 0.9600 no
C182 H182 0.9300 no
C183 H183 0.9300 no
C184 H184 0.9300 no
C185 H185 0.9300 no
C187 H18W 0.9700 no
C187 H18V 0.9700 no
C188 H32F 0.9700 no
C188 H32G 0.9700 no
C188 H32E 0.9700 no
C188 H32H 0.9700 no
C189 H18X 0.9700 no
C189 H18Y 0.9700 no
C190 H19X 0.9600 no
C190 H19W 0.9600 no
C190 H19V 0.9600 no
C192 H192 0.9300 no
C193 H193 0.9300 no
C194 H194 0.9300 no
C195 H195 0.9300 no
C197 H19A 0.9700 no
C197 H19B 0.9700 no
C198 H31C 0.9700 no
C198 H31D 0.9700 no
C198 H31B 0.9700 no
C198 H31A 0.9700 no
C199 H19D 0.9700 no
C199 H19C 0.9700 no
C200 H31J 0.9600 no
C200 H31N 0.9600 no
C200 H31I 0.9600 no
C200 H31M 0.9600 no
C200 H31K 0.9600 no
C200 H31L 0.9600 no
C202 H202 0.9300 no
C203 H203 0.9300 no
C204 H204 0.9300 no
C205 H205 0.9300 no
C207 H20B 0.9700 no
C207 H20A 0.9700 no
C208 H20D 0.9700 no
C208 H20C 0.9700 no
C209 H20E 0.9700 no
C209 H20F 0.9700 no
C210 H21A 0.9600 no
C210 H21C 0.9600 no
C210 H21B 0.9600 no
C212 H212 0.9300 no
C213 H213 0.9300 no
C214 H214 0.9300 no
C215 H215 0.9300 no
C217 H31H 0.9700 no
C217 H31E 0.9700 no
C217 H31G 0.9700 no
C217 H31F 0.9700 no
C218 H21E 0.9700 no
C218 H21D 0.9700 no
C219 H21G 0.9700 no
C219 H21F 0.9700 no
C219 H21I 0.7400 no
C220 H22Z 0.9600 no
C220 H22X 0.9600 no
C220 H22Y 0.9600 no
C229 H22B 0.9700 no
C229 H22A 0.9700 no
C230 H23E 0.9700 no
C230 H23F 0.9700 no

loop_
_geom_hbond_atom_site_label_D
_geom_hbond_atom_site_label_H
_geom_hbond_atom_site_label_A
_geom_hbond_distance_DH
_geom_hbond_distance_HA
_geom_hbond_distance_DA
_geom_hbond_angle_DHA
_geom_hbond_site_symmetry_A
_geom_hbond_publ_flag
C8 H8 O2 0.9300 2.5800 3.234(6) 127.00 . yes
C135 H13G O8 0.9600 2.6000 3.313(9) 131.00 4_465 yes
C21B H21K O6 0.9700 2.4900 3.191(16) 130.00 3_655 yes
C192 H192 O8 0.9300 2.5400 3.226(6) 131.00 . yes

loop_
_geom_torsion_atom_site_label_1
_geom_torsion_atom_site_label_2
_geom_torsion_atom_site_label_3
_geom_torsion_atom_site_label_4
_geom_torsion
_geom_torsion_publ_flag
Fe2 Te1 Fe1 C1 -101.0(3) no
Fe2 Te1 Fe1 C2 -107.71(15) no
Fe2 Te1 Fe1 C3 -143.25(14) no
Fe2 Te1 Fe1 C4 -176.89(13) no
Fe2 Te1 Fe1 C5 -177.4(3) no
Fe2 Te1 Fe1 C221 84.51(19) no
Fe2 Te1 Fe1 C222 -6.24(17) no
Fe1 Te1 Fe2 C56 148.76(14) no
Fe1 Te1 Fe2 C57 142.7(3) no
Fe1 Te1 Fe2 C58 -141.0(2) no
Fe1 Te1 Fe2 C59 -141.18(13) no
Fe1 Te1 Fe2 C60 -175.66(13) no
Fe1 Te1 Fe2 C223 -45.86(19) no
Fe1 Te1 Fe2 C224 50.66(16) no
Fe4 Te2 Fe3 C226 -53.77(17) no
Fe3 Te2 Fe4 C166 147.19(15) no
Fe3 Te2 Fe4 C167 111.50(15) no
Fe3 Te2 Fe4 C168 106.9(3) no
Fe3 Te2 Fe4 C169 -178.2(3) no
Fe3 Te2 Fe4 C170 -179.40(14) no
Fe3 Te2 Fe4 C227 -80.47(19) no
Fe3 Te2 Fe4 C228 10.43(17) no
Fe4 Te2 Fe3 C113 -145.4(3) no
Fe4 Te2 Fe3 C111 138.47(13) no
Fe4 Te2 Fe3 C112 138.7(2) no
Fe4 Te2 Fe3 C225 41.66(19) no
Fe4 Te2 Fe3 C114 -152.17(16) no
Fe4 Te2 Fe3 C115 171.79(14) no
C3 Fe1 C1 C5 -80.5(3) no
Te1 Fe1 C1 C2 -10.1(4) no
C3 Fe1 C1 C2 37.3(3) no
C4 Fe1 C1 C2 79.8(3) no
C5 Fe1 C1 C2 117.7(4) no
C221 Fe1 C1 C2 162.9(3) no
C222 Fe1 C1 C2 -103.1(3) no
Te1 Fe1 C1 C5 -127.8(3) no
C2 Fe1 C1 C5 -117.7(4) no
C4 Fe1 C5 C46 -119.3(6) no
C221 Fe1 C5 C46 -23.6(5) no
C222 Fe1 C5 C46 71.9(5) no
C222 Fe1 C3 C26 -92.2(6) no
C222 Fe1 C1 C5 139.2(3) no
Te1 Fe1 C1 C6 111.0(4) no
C2 Fe1 C1 C6 121.1(6) no
C3 Fe1 C1 C6 158.3(5) no
C4 Fe1 C1 C6 -159.2(5) no
C5 Fe1 C1 C6 -121.2(5) no
C221 Fe1 C1 C6 -76.1(5) no
C222 Fe1 C1 C6 18.0(5) no
Te1 Fe1 C5 C46 -118.6(4) no
C1 Fe1 C5 C46 122.4(6) no
C2 Fe1 C5 C46 160.7(5) no
C3 Fe1 C5 C46 -156.5(5) no
C4 Fe1 C2 C16 158.7(5) no
C4 Fe1 C1 C5 -37.9(2) no
C221 Fe1 C1 C5 45.1(4) no
C221 Fe1 C3 C26 78.0(6) no
C4 Fe1 C3 C2 -119.8(4) no
C5 Fe1 C3 C2 -81.7(3) no
C221 Fe1 C3 C2 -159.4(3) no
C222 Fe1 C3 C2 30.4(4) no
Te1 Fe1 C3 C4 -123.3(3) no
C1 Fe1 C3 C4 81.6(3) no
C2 Fe1 C3 C4 119.8(4) no
C5 Fe1 C3 C4 38.2(3) no
C221 Fe1 C3 C4 -39.5(4) no
C222 Fe1 C3 C4 150.3(3) no
Te1 Fe1 C3 C26 -5.8(5) no
C1 Fe1 C3 C26 -160.9(5) no
C5 Fe1 C2 C16 -157.6(5) no
C222 Fe1 C2 C16 -37.2(5) no
C1 Fe1 C3 C2 -38.3(3) no
C221 Fe1 C4 C36 27.0(5) no
Te1 Fe1 C2 C1 174.0(3) no
C3 Fe1 C2 C1 -118.2(4) no
C4 Fe1 C2 C1 -81.6(3) no
C5 Fe1 C2 C1 -37.9(3) no
C222 Fe1 C2 C1 82.5(3) no
Te1 Fe1 C2 C3 -67.8(2) no
C1 Fe1 C2 C3 118.2(4) no
C4 Fe1 C2 C3 36.6(2) no
C5 Fe1 C2 C3 80.3(3) no
C222 Fe1 C2 C3 -159.3(3) no
Te1 Fe1 C2 C16 54.4(4) no
C2 Fe1 C3 C26 -122.6(6) no
Te1 Fe1 C3 C2 116.9(2) no
C5 Fe1 C3 C26 155.7(5) no
Te1 Fe1 C5 C1 119.1(3) no
C2 Fe1 C4 C36 -161.1(5) no
C2 Fe1 C5 C1 38.3(3) no
C3 Fe1 C5 C1 81.1(3) no
C4 Fe1 C5 C1 118.3(4) no
C221 Fe1 C5 C1 -146.0(3) no
C222 Fe1 C5 C1 -50.5(3) no
Te1 Fe1 C5 C4 0.8(4) no
C1 Fe1 C5 C4 -118.3(4) no
C2 Fe1 C5 C4 -80.0(3) no
C3 Fe1 C5 C4 -37.2(3) no
C221 Fe1 C5 C4 95.7(3) no
C1 Fe1 C2 C16 -119.7(6) no
C4 Fe1 C3 C26 117.5(6) no
C3 Fe1 C4 C36 -124.4(5) no
C5 Fe1 C4 C36 117.4(5) no
C5 Fe1 C4 C3 -118.2(4) no
C221 Fe1 C4 C3 151.4(3) no
Te1 Fe1 C4 C5 -179.6(2) no
C1 Fe1 C4 C5 37.7(3) no
Te1 Fe1 C4 C3 62.2(3) no
C1 Fe1 C4 C3 -80.6(3) no
C2 Fe1 C4 C3 -36.7(3) no
C1 Fe1 C4 C36 155.1(5) no
C222 Fe1 C5 C4 -168.8(3) no
C3 Fe1 C2 C16 122.1(5) no
Te1 Fe1 C4 C36 -62.2(4) no
C3 Fe1 C4 C5 118.2(4) no
C2 Fe1 C4 C5 81.5(3) no
C221 Fe1 C4 C5 -90.4(3) no
C58 Fe2 C59 C91 -120.6(5) no
C223 Fe2 C60 C101 -83.0(5) no
C60 Fe2 C57 C71 -158.0(4) no
C59 Fe2 C58 C81 121.8(6) no
Te1 Fe2 C56 C60 68.5(2) no
C60 Fe2 C59 C91 122.9(6) no
C59 Fe2 C60 C101 -120.9(6) no
C60 Fe2 C58 C81 160.1(6) no
C58 Fe2 C56 C57 37.1(3) no
C59 Fe2 C56 C57 81.0(3) no
C60 Fe2 C56 C57 116.8(4) no
Te1 Fe2 C57 C56 9.1(4) no
C57 Fe2 C58 C81 -119.2(6) no
C57 Fe2 C56 C60 -116.8(4) no
Te1 Fe2 C56 C57 -174.7(2) no
C223 Fe2 C58 C81 29.2(5) no
C224 Fe2 C60 C101 86.4(6) no
C223 Fe2 C59 C91 -28.6(5) no
C58 Fe2 C60 C101 -160.2(5) no
C59 Fe2 C57 C71 159.0(4) no
C56 Fe2 C58 C81 -157.5(6) no
C224 Fe2 C58 C81 -72.4(5) no
Te1 Fe2 C58 C57 -119.3(3) no
C56 Fe2 C58 C57 -38.3(3) no
C59 Fe2 C58 C57 -119.1(4) no
C60 Fe2 C58 C57 -80.7(3) no
C223 Fe2 C58 C57 148.4(3) no
C224 Fe2 C56 C57 -85.3(3) no
C57 Fe2 C59 C91 -157.5(5) no
C223 Fe2 C60 C59 37.9(4) no
C223 Fe2 C57 C71 79.7(5) no
C224 Fe2 C57 C71 -21.2(4) no
C57 Fe2 C60 C101 156.7(5) no
C58 Fe2 C57 C71 121.2(5) no
Te1 Fe2 C58 C81 121.6(4) no
C56 Fe2 C57 C71 -120.3(5) no
C56 Fe2 C59 C91 158.3(5) no
Te1 Fe2 C59 C91 59.3(4) no
C224 Fe2 C60 C59 -152.7(3) no
C59 Fe2 C57 C56 -80.7(3) no
C60 Fe2 C57 C56 -37.8(3) no
C223 Fe2 C57 C56 -160.1(3) no
C224 Fe2 C58 C57 46.7(4) no
Te1 Fe2 C58 C59 -0.2(4) no
C56 Fe2 C58 C59 80.8(3) no
C223 Fe2 C59 C60 -151.6(3) no
C58 Fe2 C57 C56 -118.6(4) no
C56 Fe2 C60 C101 117.3(5) no
C224 Fe2 C58 C59 165.8(3) no
Te1 Fe2 C57 C71 -111.2(4) no
C57 Fe2 C59 C60 79.6(3) no
C58 Fe2 C59 C60 116.5(4) no
C56 Fe2 C57 C58 118.6(4) no
C57 Fe2 C58 C59 119.1(4) no
Te1 Fe2 C60 C101 1.1(5) no
C58 Fe2 C56 C60 -79.7(3) no
C59 Fe2 C56 C60 -35.8(3) no
C224 Fe2 C57 C56 99.1(3) no
Te1 Fe2 C57 C58 127.6(3) no
C57 Fe2 C60 C59 -82.4(3) no
C57 Fe2 C56 C61 119.7(6) no
C59 Fe2 C57 C58 37.8(3) no
C223 Fe2 C58 C59 -92.6(3) no
C224 Fe2 C57 C58 -142.3(3) no
C58 Fe2 C60 C59 -39.3(3) no
C56 Fe2 C59 C60 35.4(3) no
Te1 Fe2 C56 C61 -55.0(5) no
C56 Fe2 C60 C59 -121.8(4) no
Te1 Fe2 C59 C58 179.9(2) no
C60 Fe2 C58 C59 38.3(2) no
C223 Fe2 C57 C58 -41.5(4) no
C224 Fe2 C56 C61 34.4(6) no
C224 Fe2 C56 C60 157.9(3) no
Te1 Fe2 C60 C59 122.0(3) no
Te1 Fe2 C60 C56 -116.2(2) no
C60 Fe2 C56 C61 -123.5(6) no
C58 Fe2 C56 C61 156.8(6) no
C60 Fe2 C57 C58 80.8(3) no
C56 Fe2 C59 C58 -81.1(3) no
Te1 Fe2 C59 C60 -63.6(3) no
C224 Fe2 C60 C56 -30.9(4) no
C223 Fe2 C60 C56 159.7(3) no
C59 Fe2 C56 C61 -159.3(6) no
C223 Fe2 C59 C58 92.0(3) no
C60 Fe2 C59 C58 -116.5(4) no
C59 Fe2 C60 C56 121.8(4) no
C57 Fe2 C60 C56 39.4(2) no
C57 Fe2 C59 C58 -36.9(2) no
C58 Fe2 C60 C56 82.6(3) no
C226 Fe3 C111 C115 -81.8(6) no
C112 Fe3 C113 C136 -121.7(5) no
Te2 Fe3 C115 C114 115.9(2) no
C111 Fe3 C113 C136 -159.5(4) no
C114 Fe3 C113 C136 120.3(5) no
C225 Fe3 C112 C126 -29.2(6) no
C226 Fe3 C114 C146 -35.5(6) no
C114 Fe3 C111 C115 -36.7(3) no
Te2 Fe3 C111 C116 -59.8(4) no
C113 Fe3 C111 C115 -80.6(3) no
C112 Fe3 C111 C116 120.4(5) no
C225 Fe3 C113 C112 42.7(4) no
C115 Fe3 C112 C126 -160.2(6) no
C113 Fe3 C112 C111 -118.4(4) no
C114 Fe3 C113 C112 -118.0(4) no
C115 Fe3 C113 C112 -80.2(3) no
C226 Fe3 C113 C136 20.1(4) no
Te2 Fe3 C112 C111 -0.3(4) no
Te2 Fe3 C113 C112 -128.3(3) no
C225 Fe3 C111 C115 150.5(3) no
C112 Fe3 C111 C115 -118.3(4) no
C226 Fe3 C112 C126 71.4(6) no
C115 Fe3 C113 C136 158.1(4) no
C112 Fe3 C114 C146 -157.2(6) no
C115 Fe3 C114 C146 123.1(6) no
C226 Fe3 C115 C156 -87.7(6) no
C111 Fe3 C113 C112 -37.9(3) no
Te2 Fe3 C113 C136 110.0(4) no
C114 Fe3 C111 C116 -158.0(5) no
C114 Fe3 C112 C111 -80.1(3) no
C115 Fe3 C112 C111 -37.1(3) no
C113 Fe3 C114 C146 -119.4(7) no
C113 Fe3 C112 C126 118.6(7) no
C113 Fe3 C111 C116 158.1(5) no
Te2 Fe3 C111 C115 61.6(3) no
Te2 Fe3 C111 C112 179.8(2) no
C115 Fe3 C111 C112 118.3(4) no
C225 Fe3 C113 C136 -78.9(5) no
C111 Fe3 C114 C146 159.3(6) no
C111 Fe3 C112 C126 -123.1(6) no
C114 Fe3 C112 C126 156.8(6) no
C114 Fe3 C115 C156 -118.0(6) no
C225 Fe3 C115 C156 82.2(5) no
C226 Fe3 C113 C114 -100.3(3) no
C226 Fe3 C114 C115 -158.6(3) no
Te2 Fe3 C115 C111 -123.9(3) no
C225 Fe3 C112 C111 93.9(3) no
C113 Fe3 C115 C156 -156.6(6) no
C226 Fe3 C111 C112 36.4(7) no
C113 Fe3 C111 C112 37.6(2) no
C114 Fe3 C111 C112 81.6(3) no
C226 Fe3 C115 C111 150.6(3) no
Te2 Fe3 C115 C156 -2.1(5) no
C111 Fe3 C115 C156 121.8(6) no
C112 Fe3 C115 C156 160.0(6) no
C226 Fe3 C112 C113 -47.1(4) no
Te2 Fe3 C112 C126 -123.3(5) no
Te2 Fe3 C114 C146 54.5(5) no
C225 Fe3 C113 C114 160.8(3) no
C113 Fe3 C114 C115 117.5(4) no
C111 Fe3 C115 C114 -120.3(4) no
C112 Fe3 C115 C111 38.2(3) no
C113 Fe3 C115 C111 81.7(3) no
C114 Fe3 C115 C111 120.3(4) no
C225 Fe3 C115 C111 -39.6(4) no
C225 Fe3 C111 C112 -91.3(3) no
C226 Fe3 C115 C114 30.3(4) no
C114 Fe3 C112 C113 38.3(3) no
C115 Fe3 C112 C113 81.3(3) no
C225 Fe3 C112 C113 -147.7(3) no
C226 Fe3 C111 C116 156.8(5) no
C112 Fe3 C113 C114 118.0(4) no
C115 Fe3 C113 C114 37.8(3) no
C112 Fe3 C114 C115 79.8(3) no
C111 Fe3 C112 C113 118.4(4) no
C112 Fe3 C114 C113 -37.8(3) no
C115 Fe3 C111 C116 -121.4(6) no
C225 Fe3 C111 C116 29.1(5) no
C112 Fe3 C115 C114 -82.1(3) no
Te2 Fe3 C114 C113 173.9(3) no
C111 Fe3 C114 C113 -81.4(3) no
C111 Fe3 C113 C114 80.2(3) no
Te2 Fe3 C112 C113 118.1(3) no
Te2 Fe3 C114 C115 -68.6(3) no
C111 Fe3 C114 C115 36.2(3) no
C226 Fe3 C114 C113 83.9(3) no
C115 Fe3 C114 C113 -117.5(4) no
C226 Fe3 C112 C111 -165.5(3) no
C225 Fe3 C115 C114 -159.8(3) no
Te2 Fe3 C113 C114 -10.3(4) no
C113 Fe3 C115 C114 -38.6(3) no
C226 Fe3 C113 C112 141.7(3) no
C227 Fe4 C169 C168 146.2(3) no
C228 Fe4 C169 C168 50.5(3) no
C166 Fe4 C167 C168 116.4(4) no
C227 Fe4 C170 C166 -152.0(3) no
C167 Fe4 C166 C171 120.2(6) no
C167 Fe4 C168 C191 -122.0(6) no
C167 Fe4 C170 C166 36.2(3) no
C167 Fe4 C168 C169 118.9(4) no
Te2 Fe4 C170 C211 62.1(4) no
C166 Fe4 C170 C211 124.7(5) no
C169 Fe4 C170 C166 118.4(4) no
C168 Fe4 C170 C211 -155.2(5) no
Te2 Fe4 C169 C170 -1.8(4) no
C166 Fe4 C168 C169 80.6(3) no
Te2 Fe4 C170 C169 179.0(2) no
C169 Fe4 C167 C168 37.4(3) no
C170 Fe4 C169 C168 -117.3(3) no
C168 Fe4 C170 C166 80.1(3) no
C170 Fe4 C168 C169 38.4(2) no
C228 Fe4 C169 C201 -71.6(6) no
C169 Fe4 C168 C191 119.1(5) no
C167 Fe4 C170 C211 160.9(5) no
C166 Fe4 C168 C191 -160.4(5) no
C168 Fe4 C169 C170 117.3(3) no
C227 Fe4 C168 C169 -44.7(4) no
C167 Fe4 C169 C170 79.7(3) no
C166 Fe4 C169 C170 36.8(3) no
C169 Fe4 C166 C167 82.9(3) no
C170 Fe4 C167 C168 80.9(3) no
C228 Fe4 C166 C171 89.6(6) no
C228 Fe4 C168 C167 101.3(3) no
Te2 Fe4 C168 C169 125.8(3) no
Te2 Fe4 C170 C166 -62.6(3) no
C169 Fe4 C166 C171 -156.9(6) no
C170 Fe4 C166 C167 121.1(4) no
C170 Fe4 C168 C191 157.5(5) no
C166 Fe4 C167 C181 -124.4(5) no
C228 Fe4 C169 C170 167.9(3) no
Te2 Fe4 C168 C191 -115.1(4) no
C227 Fe4 C170 C169 89.6(3) no
C167 Fe4 C170 C169 -82.2(3) no
C166 Fe4 C170 C169 -118.4(4) no
C168 Fe4 C170 C169 -38.3(3) no
C170 Fe4 C167 C181 -159.9(5) no
C227 Fe4 C168 C167 -163.7(3) no
C170 Fe4 C167 C166 -35.5(2) no
C228 Fe4 C167 C166 159.1(3) no
Te2 Fe4 C166 C171 3.6(5) no
C166 Fe4 C169 C168 -80.5(3) no
C167 Fe4 C169 C168 -37.7(2) no
C228 Fe4 C166 C170 -151.8(3) no
C227 Fe4 C169 C170 -96.5(3) no
C169 Fe4 C170 C211 -116.9(5) no
Te2 Fe4 C169 C201 118.7(4) no
Te2 Fe4 C167 C181 -56.7(4) no
C228 Fe4 C167 C168 -84.5(3) no
C167 Fe4 C169 C201 -159.8(6) no
C168 Fe4 C169 C201 -122.1(6) no
C227 Fe4 C166 C171 -80.1(6) no
C169 Fe4 C167 C166 -79.1(3) no
C169 Fe4 C168 C167 -118.9(4) no
C170 Fe4 C168 C167 -80.5(3) no
Te2 Fe4 C167 C168 -175.9(3) no
C169 Fe4 C166 C170 -38.2(3) no
C227 Fe4 C166 C170 38.6(4) no
C228 Fe4 C167 C181 34.7(5) no
C170 Fe4 C166 C171 -118.7(6) no
C227 Fe4 C170 C211 -27.3(4) no
C166 Fe4 C169 C201 157.4(6) no
C228 Fe4 C168 C169 -139.7(3) no
C168 Fe4 C167 C181 119.2(6) no
C169 Fe4 C167 C181 156.5(5) no
C170 Fe4 C169 C201 120.6(6) no
Te2 Fe4 C167 C166 67.7(2) no
C166 Fe4 C168 C167 -38.4(3) no
C167 Fe4 C166 C170 -121.1(4) no
C168 Fe4 C166 C170 -81.9(3) no
C168 Fe4 C166 C171 159.4(6) no
C228 Fe4 C168 C191 -20.7(5) no
C227 Fe4 C166 C167 159.7(3) no
C228 Fe4 C166 C167 -30.7(4) no
C168 Fe4 C167 C166 -116.4(4) no
Te2 Fe4 C166 C167 -116.6(2) no
C168 Fe4 C166 C167 39.2(3) no
C227 Fe4 C168 C191 74.3(5) no
Te2 Fe4 C169 C168 -119.1(3) no
Te2 Fe4 C168 C167 6.9(4) no
Te2 Fe4 C166 C170 122.3(3) no
C227 Fe4 C169 C201 24.1(5) no
C5 C1 C6 C8 -142.5(5) no
C6 C1 C2 C3 170.3(4) no
C6 C1 C5 C4 -170.7(4) no
Fe1 C1 C6 C8 -47.7(7) no
Fe1 C1 C6 C7 136.3(4) no
C5 C1 C6 C7 41.5(7) no
C6 C1 C2 Fe1 -128.3(5) no
Fe1 C1 C2 C3 -61.4(3) no
C2 C1 C5 C4 0.1(5) no
C2 C1 C6 C8 48.4(7) no
C6 C1 C5 C46 -0.7(7) no
C2 C1 C5 Fe1 -61.9(3) no
C6 C1 C2 C16 -2.4(7) no
C2 C1 C5 C46 170.0(4) no
C5 C1 C2 Fe1 60.9(3) no
Fe1 C1 C2 C16 125.9(4) no
Fe1 C1 C5 C46 -128.1(4) no
C5 C1 C2 C3 -0.5(5) no
C2 C1 C6 C7 -127.7(5) no
C5 C1 C2 C16 -173.2(4) no
C6 C1 C5 Fe1 127.4(5) no
Fe1 C1 C5 C4 61.9(3) no
Fe1 C2 C16 C18 -43.9(7) no
C1 C2 C16 C18 -135.8(5) no
C1 C2 C3 C4 0.8(5) no
Fe1 C2 C3 C26 128.1(5) no
C1 C2 C3 Fe1 59.4(3) no
C1 C2 C16 C17 45.7(7) no
C16 C2 C3 C4 173.5(4) no
C16 C2 C3 C26 0.2(7) no
Fe1 C2 C16 C17 137.6(4) no
C16 C2 C3 Fe1 -127.9(4) no
Fe1 C2 C3 C4 -58.6(3) no
C1 C2 C3 C26 -172.5(4) no
C3 C2 C16 C18 52.9(7) no
C3 C2 C16 C17 -125.7(5) no
C2 C3 C26 C27 38.6(7) no
C4 C3 C26 C27 -133.7(5) no
Fe1 C3 C26 C28 -51.0(7) no
C2 C3 C4 Fe1 58.7(3) no
Fe1 C3 C4 C5 -59.5(3) no
C26 C3 C4 C5 172.8(4) no
C2 C3 C4 C5 -0.8(5) no
C2 C3 C26 C28 -146.7(5) no
C26 C3 C4 C36 4.4(7) no
Fe1 C3 C4 C36 132.1(5) no
C26 C3 C4 Fe1 -127.8(5) no
Fe1 C3 C26 C27 134.4(5) no
C4 C3 C26 C28 41.0(7) no
C2 C3 C4 C36 -169.2(4) no
Fe1 C4 C5 C1 -61.2(3) no
C36 C4 C5 C1 169.3(4) no
C3 C4 C5 Fe1 61.6(3) no
C3 C4 C36 C37 43.9(6) no
Fe1 C4 C5 C46 128.5(4) no
C5 C4 C36 C38 57.9(6) no
C3 C4 C5 C1 0.5(5) no
Fe1 C4 C36 C38 -34.5(7) no
C36 C4 C5 Fe1 -129.5(4) no
C3 C4 C5 C46 -169.9(4) no
C36 C4 C5 C46 -1.0(7) no
C3 C4 C36 C38 -135.4(5) no
C5 C4 C36 C37 -122.7(5) no
Fe1 C4 C36 C37 144.8(4) no
Fe1 C5 C46 C48 -34.0(7) no
C1 C5 C46 C48 62.3(7) no
C4 C5 C46 C48 -129.1(5) no
C1 C5 C46 C47 -115.9(5) no
C4 C5 C46 C47 52.6(6) no
Fe1 C5 C46 C47 147.8(4) no
C7 C6 C8 C10 -1.1(7) no
C1 C6 C8 C10 -177.2(5) no
C8 C6 C7 C9 0.0(7) no
C1 C6 C7 C9 176.2(4) no
C6 C7 C9 C11 0.6(8) no
C6 C8 C10 C11 1.7(8) no
C7 C9 C11 C10 0.0(8) no
C7 C9 C11 C12 179.8(6) no
C8 C10 C11 C9 -1.1(9) no
C8 C10 C11 C12 179.1(6) no
C10 C11 C12 C13 66.3(10) no
C9 C11 C12 C13 -113.5(9) no
C11 C12 C13 C14 -178.8(10) no
C12 C13 C14 C15 -158.0(13) no
C2 C16 C18 C20 -177.7(5) no
C18 C16 C17 C19 -1.5(7) no
C2 C16 C17 C19 177.1(4) no
C17 C16 C18 C20 0.9(7) no
C16 C17 C19 C21 1.2(8) no
C16 C18 C20 C21 0.1(8) no
C17 C19 C21 C22 -179.7(5) no
C17 C19 C21 C20 -0.2(8) no
C18 C20 C21 C22 179.0(5) no
C18 C20 C21 C19 -0.5(8) no
C20 C21 C22 C23B -72.1(9) no
C19 C21 C22 C23 70.8(10) no
C19 C21 C22 C23B 107.4(8) no
C20 C21 C22 C23 -108.7(9) no
C21 C22 C23B C23 -107.2(14) no
C21 C22 C23B C24B 176.2(11) no
C21 C22 C23 C24 -179.1(10) no
C23B C22 C23 C24 92.6(18) no
C21 C22 C23 C23B 88.3(14) no
C23 C22 C23B C24B -76.6(17) no
C22 C23 C24 C25 179.1(14) no
C22 C23 C24 C24B -96.9(15) no
C23B C23 C24 C25 -95.5(19) no
C22 C23 C23B C24B 120.6(10) no
C23B C23 C24 C24B -11.5(18) no
C24 C23 C23B C24B 8.3(13) no
C24 C23 C23B C22 -112.3(12) no
C23 C23B C24B C25 38.1(17) no
C22 C23B C24B C25B -72(2) no
C23 C23B C24B C25B -131.4(19) no
C22 C23B C24B C24 48.2(17) no
C22 C23B C24B C25 97.6(14) no
C23 C23B C24B C24 -11.4(18) no
C23 C24 C24B C23B 6.8(11) no
C23 C24 C24B C25B 117(2) no
C23 C24 C25 C24B 83.9(17) no
C23 C24 C24B C25 -111.7(15) no
C25 C24 C24B C25B -131(2) no
C25 C24 C24B C23B 118.5(13) no
C23B C24B C25 C24 -69.0(16) no
C25B C24B C25 C24 96(3) no
C27 C26 C28 C30 -2.7(8) no
C3 C26 C27 C29 176.6(5) no
C3 C26 C28 C30 -177.4(5) no
C28 C26 C27 C29 1.7(8) no
C26 C27 C29 C31 0.9(9) no
C26 C28 C30 C31 1.1(8) no
C27 C29 C31 C32 178.7(6) no
C27 C29 C31 C30 -2.5(9) no
C28 C30 C31 C29 1.6(9) no
C28 C30 C31 C32 -179.7(6) no
C29 C31 C32 C33 75.6(9) no
C30 C31 C32 C33 -103.1(7) no
C31 C32 C33 C34 -178.6(7) no
C32 C33 C34 C35 -177.1(7) no
C37 C36 C38 C40 1.0(8) no
C38 C36 C37 C39 -0.9(7) no
C4 C36 C37 C39 179.7(4) no
C4 C36 C38 C40 -179.6(5) no
C36 C37 C39 C41 1.3(8) no
C36 C38 C40 C41 -1.6(10) no
C37 C39 C41 C42 176.8(7) no
C37 C39 C41 C40 -1.6(9) no
C38 C40 C41 C39 1.8(11) no
C38 C40 C41 C42 -176.7(8) no
C39 C41 C42 C43 58.0(14) no
C40 C41 C42 C43 -123.6(12) no
C41 C42 C43 C44 -179.6(10) no
C42 C43 C44 C45 75.0(16) no
C48 C46 C47 C49 -0.7(8) no
C5 C46 C48 C50 -177.1(5) no
C47 C46 C48 C50 1.2(8) no
C5 C46 C47 C49 177.7(5) no
C46 C47 C49 C51 -0.3(9) no
C46 C48 C50 C51 -0.8(8) no
C47 C49 C51 C52 -179.8(5) no
C47 C49 C51 C50 0.7(8) no
C48 C50 C51 C52 -179.6(5) no
C48 C50 C51 C49 -0.2(8) no
C49 C51 C52 C53 58.6(7) no
C50 C51 C52 C53 -122.0(6) no
C51 C52 C53 C54 -169.6(7) no
C52 C53 C54 C55 166.9(10) no
C57 C56 C60 C101 169.6(4) no
C57 C56 C60 C59 -4.3(5) no
C61 C56 C60 C101 4.3(7) no
C61 C56 C57 C71 -10.1(7) no
C57 C56 C61 C62 -101.1(6) no
C60 C56 C57 Fe2 62.7(3) no
Fe2 C56 C57 C71 121.9(5) no
Fe2 C56 C60 C101 -129.7(4) no
Fe2 C56 C61 C62 163.0(4) no
Fe2 C56 C61 C63 -18.9(8) no
Fe2 C56 C60 C59 56.5(3) no
C57 C56 C61 C63 76.9(6) no
Fe2 C56 C57 C58 -61.1(3) no
C61 C56 C60 C59 -169.5(4) no
C61 C56 C60 Fe2 134.0(4) no
C60 C56 C61 C63 -120.5(6) no
C60 C56 C57 C58 1.6(5) no
C61 C56 C57 C58 166.9(4) no
C60 C56 C57 C71 -175.5(4) no
C61 C56 C57 Fe2 -132.0(4) no
C60 C56 C61 C62 61.5(6) no
C57 C56 C60 Fe2 -60.8(3) no
C71 C57 C58 Fe2 -122.3(5) no
Fe2 C57 C71 C72 -38.5(6) no
Fe2 C57 C71 C73 146.4(4) no
Fe2 C57 C58 C81 127.9(4) no
C56 C57 C71 C73 55.3(6) no
C56 C57 C58 Fe2 60.7(3) no
C56 C57 C58 C59 1.7(5) no
C71 C57 C58 C59 178.7(4) no
C58 C57 C71 C72 53.9(7) no
C56 C57 C71 C72 -129.6(5) no
Fe2 C57 C58 C59 -59.0(3) no
C58 C57 C71 C73 -121.2(5) no
C56 C57 C58 C81 -171.4(4) no
C71 C57 C58 C81 5.6(7) no
C81 C58 C59 C91 -1.2(7) no
C81 C58 C59 C60 168.6(4) no
Fe2 C58 C81 C82 138.0(4) no
C59 C58 C81 C83 47.6(7) no
C59 C58 C81 C82 -127.3(5) no
C57 C58 C59 Fe2 59.4(3) no
C57 C58 C81 C83 -140.6(5) no
C57 C58 C81 C82 44.5(7) no
C81 C58 C59 Fe2 -127.7(4) no
Fe2 C58 C81 C83 -47.1(8) no
C57 C58 C59 C60 -4.3(5) no
C57 C58 C59 C91 -174.1(4) no
Fe2 C58 C59 C60 -63.8(3) no
Fe2 C58 C59 C91 126.5(4) no
Fe2 C59 C60 C101 129.3(4) no
C58 C59 C60 C101 -168.2(4) no
C58 C59 C60 C56 5.4(5) no
C91 C59 C60 C101 1.5(7) no
Fe2 C59 C91 C93 142.2(4) no
Fe2 C59 C60 C56 -57.1(3) no
C60 C59 C91 C93 -120.0(5) no
C91 C59 C60 Fe2 -127.9(5) no
C60 C59 C91 C92 56.7(7) no
C58 C59 C91 C92 -135.4(5) no
C58 C59 C91 C93 47.9(7) no
C91 C59 C60 C56 175.0(4) no
C58 C59 C60 Fe2 62.5(3) no
Fe2 C59 C91 C92 -41.1(7) no
C59 C60 C101 C102 33.8(7) no
Fe2 C60 C101 C102 128.3(5) no
Fe2 C60 C101 C103 -55.2(7) no
C59 C60 C101 C103 -149.7(5) no
C56 C60 C101 C102 -138.9(5) no
C56 C60 C101 C103 37.6(6) no
C62 C61 C63 C65 -0.5(8) no
C56 C61 C63 C65 -178.6(6) no
C63 C61 C62 C64 -1.1(8) no
C56 C61 C62 C64 177.1(5) no
C61 C62 C64 C66 1.0(8) no
C61 C63 C65 C66 2.3(10) no
C62 C64 C66 C65 0.7(8) no
C62 C64 C66 C67 -176.1(6) no
C63 C65 C66 C67 174.5(6) no
C63 C65 C66 C64 -2.3(10) no
C64 C66 C67 C68 68.5(8) no
C65 C66 C67 C68 -108.2(7) no
C66 C67 C68 C69 -179.5(6) no
C67 C68 C69 C70 178.2(6) no
C73 C71 C72 C74 -1.9(7) no
C72 C71 C73 C75 0.3(8) no
C57 C71 C73 C75 175.6(5) no
C57 C71 C72 C74 -177.0(5) no
C71 C72 C74 C76 -0.1(8) no
C71 C73 C75 C76 3.4(9) no
C72 C74 C76 C77 179.8(6) no
C72 C74 C76 C75 3.6(9) no
C73 C75 C76 C74 -5.3(10) no
C73 C75 C76 C77 178.5(7) no
C74 C76 C77 C78 -84.1(10) no
C75 C76 C77 C78 91.9(11) no
C76 C77 C78 C79 178.1(9) no
C77 C78 C79 C80 167.7(15) no
C58 C81 C82 C84 176.0(5) no
C83 C81 C82 C84 0.7(8) no
C58 C81 C83 C85 -176.0(5) no
C82 C81 C83 C85 -1.1(8) no
C81 C82 C84 C86 -0.6(8) no
C81 C83 C85 C86 1.4(8) no
C82 C84 C86 C87 -177.8(5) no
C82 C84 C86 C85 0.8(8) no
C83 C85 C86 C87 177.3(5) no
C83 C85 C86 C84 -1.3(8) no
C85 C86 C87 C88 -113.8(5) no
C84 C86 C87 C88 64.7(6) no
C86 C87 C88 C89 -173.4(5) no
C87 C88 C89 C90 -177.8(5) no
C59 C91 C93 C95 175.6(4) no
C92 C91 C93 C95 -1.2(7) no
C93 C91 C92 C94 0.9(7) no
C59 C91 C92 C94 -175.8(5) no
C91 C92 C94 C96 -0.1(8) no
C91 C93 C95 C96 0.6(7) no
C92 C94 C96 C97 179.4(5) no
C92 C94 C96 C95 -0.5(8) no
C93 C95 C96 C97 -179.7(5) no
C93 C95 C96 C94 0.2(7) no
C94 C96 C97 C98 -106.7(7) no
C95 C96 C97 C98 73.2(7) no
C96 C97 C98 C99 -178.4(6) no
C97 C98 C99 C100 179.7(7) no
C60 C101 C103 C105 -175.1(4) no
C103 C101 C102 C104 1.4(7) no
C102 C101 C103 C105 1.5(7) no
C60 C101 C102 C104 178.0(5) no
C101 C102 C104 C106 -1.6(9) no
C101 C103 C105 C106 -4.2(8) no
C102 C104 C106 C105 -1.1(9) no
C102 C104 C106 C107 -178.9(5) no
C103 C105 C106 C107 -178.2(5) no
C103 C105 C106 C104 4.0(8) no
C105 C106 C107 C108 -98.9(7) no
C104 C106 C107 C108 78.8(8) no
C106 C107 C108 C109 177.9(8) no
C107 C108 C109 C110 176.4(9) no
C219 C21A C220 C21B 77(2) no
C220 C21A C218 C219 57(3) no
C21B C21A C220 C219 -77(2) no
C219 C21A C218 C21B -61.4(17) no
C217 C21A C218 C219 -159(2) no
C219 C21A C218 C217 159(2) no
C21B C21A C220 C21C -40.8(16) no
C21B C21A C218 C217 -139.3(13) no
C220 C21A C219 C218 -132(2) no
C21B C21A C217 C216 174.7(16) no
C218 C21A C217 C216 122.7(13) no
C220 C21A C21B C21C 58(2) no
C21B C21A C218 C219 61.4(17) no
C218 C21A C220 C219 -71(3) no
C220 C21A C218 C21B -4(2) no
C218 C21A C220 C21C -35(4) no
C21B C21A C219 C218 -77.5(16) no
C217 C21A C220 C21B -91(4) no
C220 C21A C21B C219 76(3) no
C219 C21A C21B C220 -76(3) no
C220 C21A C218 C217 -144(3) no
C219 C21A C220 C21C 36(2) no
C218 C21A C220 C21B 6(3) no
C217 C21A C218 C21B 139.3(13) no
C217 C21A C219 C218 36(3) no
C217 C21A C21B C218 -44.2(14) no
C220 C21A C21B C218 175(2) no
C219 C21A C21B C21C -18(2) no
C218 C21A C21B C220 -175(2) no
C21B C21A C219 C220 54.5(17) no
C218 C21A C219 C220 132(2) no
C217 C21A C21B C219 -144(3) no
C217 C21A C21B C21C -161.8(16) no
C219 C21A C217 C216 81(4) no
C219 C21A C21B C218 100(2) no
C217 C21A C21B C220 140(3) no
C218 C21A C21B C21C -117.6(18) no
C217 C21A C220 C219 -168(4) no
C217 C21A C219 C220 168(4) no
C220 C21A C217 C218 117(4) no
C220 C21A C219 C21B -54.5(17) no
C217 C21A C219 C21B 113(4) no
C218 C21A C21B C219 -100(2) no
C21B C21A C217 C218 52.0(18) no
C217 C21A C220 C21C -131(3) no
C219 C21A C217 C218 -42(4) no
C220 C21A C217 C216 -120(4) no
C218 C21A C219 C21B 77.5(16) no
C220 C21B C218 C219 -38(3) no
C21A C21B C218 C217 44.2(16) no
C21C C21B C219 C220 71(2) no
C21C C21B C218 C21A 97(2) no
C218 C21B C219 C220 -146(2) no
C220 C21B C219 C21A 94(3) no
C21C C21B C218 C219 54.0(19) no
C21C C21B C220 C219 -95.8(16) no
C21C C21B C220 C21A -132.1(17) no
C21C C21B C218 C217 140.8(17) no
C21A C21B C21C C220 -60(2) no
C21A C21B C219 C218 52.0(17) no
C218 C21B C220 C219 33(2) no
C218 C21B C220 C21A -3.6(19) no
C218 C21B C220 C21C 128.5(18) no
C21A C21B C220 C219 36.2(13) no
C21A C21B C220 C21C 132.1(17) no
C21A C21B C218 C219 -42.7(17) no
C220 C21B C218 C21A 5(3) no
C21A C21B C219 C220 -94(3) no
C218 C21B C219 C21A -52.0(17) no
C219 C21B C220 C21C 95.8(16) no
C21C C21B C219 C21A 165.0(19) no
C218 C21B C21C C220 -114(3) no
C220 C21B C219 C218 146(2) no
C21C C21B C219 C218 -143.0(13) no
C219 C21B C220 C21A -36.2(13) no
C220 C21B C218 C217 49(3) no
C219 C21B C21C C220 -71(2) no
C219 C21B C218 C21A 42.7(17) no
C219 C21B C218 C217 86.9(16) no
C21B C21C C220 C21A 38.0(14) no
C21B C21C C220 C219 55.3(14) no
C112 C111 C115 C114 -3.1(5) no
C112 C111 C115 Fe3 -59.7(3) no
Fe3 C111 C115 C114 56.6(3) no
Fe3 C111 C112 C113 -60.9(3) no
C112 C111 C115 C156 169.1(4) no
C115 C111 C116 C118 119.3(5) no
C112 C111 C116 C118 -55.2(7) no
C116 C111 C115 C114 -178.4(4) no
Fe3 C111 C116 C118 -145.6(4) no
C116 C111 C115 Fe3 125.0(4) no
C116 C111 C115 C156 -6.2(7) no
C115 C111 C116 C117 -55.1(7) no
C112 C111 C116 C117 130.4(5) no
Fe3 C111 C116 C117 40.0(7) no
Fe3 C111 C115 C156 -131.2(5) no
C115 C111 C112 C126 -167.7(4) no
C116 C111 C112 Fe3 -122.6(4) no
Fe3 C111 C112 C126 130.1(4) no
C116 C111 C112 C126 7.6(7) no
C116 C111 C112 C113 176.5(4) no
C115 C111 C112 C113 1.3(5) no
C115 C111 C112 Fe3 62.2(3) no
Fe3 C112 C113 C114 -60.7(3) no
C126 C112 C113 C136 -5.6(7) no
Fe3 C112 C113 C136 123.5(5) no
C111 C112 C113 Fe3 61.7(3) no
Fe3 C112 C126 C127 -136.6(5) no
C126 C112 C113 Fe3 -129.0(4) no
C113 C112 C126 C127 -42.5(7) no
C111 C112 C126 C128 -50.7(7) no
C111 C112 C126 C127 124.8(5) no
C111 C112 C113 C136 -174.8(4) no
C111 C112 C113 C114 1.1(5) no
C126 C112 C113 C114 170.3(4) no
C113 C112 C126 C128 142.0(5) no
Fe3 C112 C126 C128 47.9(8) no
C114 C113 C136 C138 130.9(5) no
C136 C113 C114 C146 5.6(7) no
C112 C113 C136 C138 -54.0(7) no
C114 C113 C136 C137 -54.8(7) no
Fe3 C113 C114 C115 -63.5(3) no
Fe3 C113 C114 C146 129.1(5) no
C112 C113 C114 C115 -3.0(5) no
C112 C113 C114 Fe3 60.6(3) no
C136 C113 C114 C115 173.0(4) no
Fe3 C113 C136 C137 -146.8(4) no
C112 C113 C114 C146 -170.3(4) no
C136 C113 C114 Fe3 -123.5(4) no
Fe3 C113 C136 C138 38.8(6) no
C112 C113 C136 C137 120.4(5) no
C146 C114 C115 C156 -1.3(7) no
C146 C114 C115 Fe3 -131.5(5) no
C146 C114 C115 C111 171.1(4) no
C113 C114 C115 C111 3.7(5) no
C113 C114 C115 C156 -168.6(4) no
C113 C114 C146 C148 102.0(6) no
Fe3 C114 C115 C111 -57.4(3) no
C115 C114 C146 C148 -63.3(7) no
C115 C114 C146 C147 117.9(6) no
C113 C114 C115 Fe3 61.2(3) no
Fe3 C114 C115 C156 130.2(5) no
Fe3 C114 C146 C147 17.4(9) no
Fe3 C114 C146 C148 -163.8(4) no
C113 C114 C146 C147 -76.8(7) no
C111 C115 C156 C158 -34.0(7) no
Fe3 C115 C156 C157 54.9(7) no
C114 C115 C156 C157 -37.6(7) no
C111 C115 C156 C157 151.5(5) no
Fe3 C115 C156 C158 -130.6(5) no
C114 C115 C156 C158 136.9(5) no
C117 C116 C118 C120 0.6(7) no
C111 C116 C118 C120 -174.1(5) no
C111 C116 C117 C119 173.8(5) no
C118 C116 C117 C119 -0.7(8) no
C116 C117 C119 C121 0.4(8) no
C116 C118 C120 C121 -0.3(8) no
C117 C119 C121 C120 -0.1(8) no
C117 C119 C121 C122 178.4(5) no
C118 C120 C121 C122 -178.5(5) no
C118 C120 C121 C119 0.1(8) no
C119 C121 C122 C123 101.1(8) no
C120 C121 C122 C123 -80.4(8) no
C121 C122 C123 C124 -61.7(10) no
C122 C123 C124 C125 -70.9(11) no
C112 C126 C127 C129 -176.3(5) no
C112 C126 C128 C130 176.9(5) no
C127 C126 C128 C130 1.3(8) no
C128 C126 C127 C129 -0.5(8) no
C126 C127 C129 C131 -0.2(9) no
C126 C128 C130 C131 -1.5(8) no
C127 C129 C131 C132 -179.6(5) no
C127 C129 C131 C130 0.0(8) no
C128 C130 C131 C132 -179.6(5) no
C128 C130 C131 C129 0.8(8) no
C129 C131 C132 C133 -63.7(7) no
C130 C131 C132 C133 116.7(6) no
C131 C132 C133 C134 173.6(5) no
C132 C133 C134 C135 177.5(6) no
C138 C136 C137 C139 0.4(7) no
C113 C136 C137 C139 -174.3(5) no
C137 C136 C138 C140 -1.2(7) no
C113 C136 C138 C140 173.3(5) no
C136 C137 C139 C141 1.5(8) no
C136 C138 C140 C141 0.2(8) no
C137 C139 C141 C142 173.6(5) no
C137 C139 C141 C140 -2.5(8) no
C138 C140 C141 C142 -174.4(5) no
C138 C140 C141 C139 1.6(8) no
C140 C141 C142 C143 72.4(8) no
C139 C141 C142 C143 -103.5(7) no
C141 C142 C143 C144 179.6(7) no
C142 C143 C144 C145 -176.8(7) no
C148 C146 C147 C149 -2.7(8) no
C114 C146 C148 C150 -175.9(5) no
C114 C146 C147 C149 176.0(5) no
C147 C146 C148 C150 2.9(8) no
C146 C147 C149 C151 1.1(9) no
C146 C148 C150 C151 -1.4(8) no
C147 C149 C151 C150 0.6(8) no
C147 C149 C151 C152 -178.3(5) no
C148 C150 C151 C149 -0.4(8) no
C148 C150 C151 C152 178.5(5) no
C150 C151 C152 C153 -76.5(7) no
C149 C151 C152 C153 102.4(6) no
C151 C152 C153 C154 -179.1(5) no
C152 C153 C154 C155 -161.9(8) no
C152 C153 C154 C15C 58.3(8) no
C115 C156 C158 C160 -175.8(5) no
C115 C156 C157 C159 175.8(5) no
C157 C156 C158 C160 -1.1(9) no
C158 C156 C157 C159 1.3(8) no
C156 C157 C159 C161 -0.6(9) no
C156 C158 C160 C161 0.3(10) no
C157 C159 C161 C162 179.9(7) no
C157 C159 C161 C160 -0.2(10) no
C158 C160 C161 C159 0.4(10) no
C158 C160 C161 C162 -179.7(7) no
C160 C161 C162 C163 -131.0(9) no
C159 C161 C162 C163 48.9(14) no
C161 C162 C163 C164 -176.3(10) no
C162 C163 C164 C165 177.4(11) no
C171 C166 C170 C169 -171.0(4) no
Fe4 C166 C171 C173 52.5(7) no
C171 C166 C170 C211 -2.0(7) no
Fe4 C166 C171 C172 -132.3(5) no
C171 C166 C170 Fe4 129.2(4) no
Fe4 C166 C170 C211 -131.2(5) no
C167 C166 C170 Fe4 -57.5(3) no
C170 C166 C171 C172 134.1(5) no
C170 C166 C171 C173 -41.1(7) no
C167 C166 C171 C172 -38.1(7) no
C167 C166 C170 C211 171.3(4) no
C167 C166 C170 C169 2.3(5) no
C171 C166 C167 C181 -1.8(7) no
Fe4 C166 C170 C169 59.9(3) no
C170 C166 C167 C181 -174.9(4) no
C170 C166 C167 C168 -3.1(5) no
C170 C166 C167 Fe4 57.8(3) no
C167 C166 C171 C173 146.8(5) no
C171 C166 C167 Fe4 -129.0(4) no
Fe4 C166 C167 C168 -60.9(3) no
C171 C166 C167 C168 170.0(4) no
Fe4 C166 C167 C181 127.3(4) no
C168 C167 C181 C183 -42.6(7) no
Fe4 C167 C181 C182 47.1(7) no
Fe4 C167 C181 C183 -134.2(4) no
C181 C167 C168 C191 1.0(7) no
C166 C167 C181 C183 127.8(5) no
C168 C167 C181 C182 138.7(5) no
C166 C167 C181 C182 -50.9(7) no
C181 C167 C168 Fe4 -125.1(4) no
C166 C167 C168 C169 2.8(4) no
Fe4 C167 C168 C191 126.2(4) no
C181 C167 C168 C169 174.8(4) no
C166 C167 C168 C191 -171.0(4) no
C166 C167 C168 Fe4 62.8(3) no
Fe4 C167 C168 C169 -60.0(3) no
Fe4 C168 C191 C192 48.8(7) no
Fe4 C168 C191 C193 -137.2(4) no
C191 C168 C169 C201 2.8(7) no
C167 C168 C169 C201 -171.1(4) no
C169 C168 C191 C192 140.9(5) no
C169 C168 C191 C193 -45.1(6) no
C167 C168 C191 C192 -46.2(7) no
C167 C168 C191 C193 127.8(5) no
C191 C168 C169 Fe4 -125.5(4) no
C191 C168 C169 C170 172.5(4) no
C167 C168 C169 Fe4 60.6(3) no
Fe4 C168 C169 C170 -62.0(3) no
C167 C168 C169 C170 -1.4(5) no
Fe4 C168 C169 C201 128.3(4) no
C168 C169 C170 C166 -0.6(5) no
C168 C169 C201 C202 -58.0(7) no
C168 C169 C170 C211 -170.0(4) no
C201 C169 C170 Fe4 -128.6(4) no
C168 C169 C170 Fe4 61.5(3) no
Fe4 C169 C170 C211 128.6(4) no
C170 C169 C201 C202 133.9(5) no
C170 C169 C201 C203 -51.9(6) no
C201 C169 C170 C166 169.4(4) no
C201 C169 C170 C211 0.0(7) no
C168 C169 C201 C203 116.1(5) no
Fe4 C169 C170 C166 -62.0(3) no
Fe4 C169 C201 C203 -147.7(4) no
Fe4 C169 C201 C202 38.1(8) no
C169 C170 C211 C213 117.0(5) no
C169 C170 C211 C212 -59.7(6) no
Fe4 C170 C211 C212 32.1(7) no
Fe4 C170 C211 C213 -151.3(4) no
C166 C170 C211 C213 -50.4(7) no
C166 C170 C211 C212 133.0(5) no
C166 C171 C173 C175 174.5(5) no
C172 C171 C173 C175 -0.7(7) no
C173 C171 C172 C174 -0.4(8) no
C166 C171 C172 C174 -175.6(5) no
C171 C172 C174 C176 -0.6(10) no
C171 C173 C175 C176 2.8(8) no
C172 C174 C176 C175 2.6(10) no
C172 C174 C176 C177 179.5(6) no
C173 C175 C176 C177 179.4(6) no
C173 C175 C176 C174 -3.7(9) no
C175 C176 C177 C178 96.6(9) no
C174 C176 C177 C178 -80.3(9) no
C176 C177 C178 C179 171.2(7) no
C177 C178 C179 C180 179.4(9) no
C182 C181 C183 C185 -0.8(8) no
C167 C181 C183 C185 -179.6(5) no
C167 C181 C182 C184 178.0(6) no
C183 C181 C182 C184 -0.8(9) no
C181 C182 C184 C186 2.2(11) no
C181 C183 C185 C186 1.0(9) no
C182 C184 C186 C185 -1.9(11) no
C182 C184 C186 C187 176.8(8) no
C183 C185 C186 C184 0.3(10) no
C183 C185 C186 C187 -178.3(7) no
C184 C186 C187 C188 156.4(9) no
C185 C186 C187 C188 -25.1(12) no
C186 C187 C188 C189 -71.6(15) no
C187 C188 C189 C190 -163.4(13) no
C168 C191 C192 C194 174.7(5) no
C192 C191 C193 C195 0.9(7) no
C168 C191 C193 C195 -173.5(5) no
C193 C191 C192 C194 0.6(7) no
C191 C192 C194 C196 -1.1(8) no
C191 C193 C195 C196 -1.8(8) no
C192 C194 C196 C195 0.2(8) no
C192 C194 C196 C197 -177.7(7) no
C193 C195 C196 C197 179.3(6) no
C193 C195 C196 C194 1.2(8) no
C195 C196 C197 C198 -159.8(9) no
C194 C196 C197 C198 18.1(13) no
C196 C197 C198 C199 -179.7(10) no
C197 C198 C199 C200 174.8(12) no
C169 C201 C202 C204 173.4(5) no
C203 C201 C202 C204 -0.8(8) no
C169 C201 C203 C205 -174.0(5) no
C202 C201 C203 C205 0.5(8) no
C201 C202 C204 C206 -0.4(8) no
C201 C203 C205 C206 1.0(8) no
C202 C204 C206 C207 -178.4(5) no
C202 C204 C206 C205 1.8(8) no
C203 C205 C206 C204 -2.1(8) no
C203 C205 C206 C207 178.1(5) no
C205 C206 C207 C208 -63.6(7) no
C204 C206 C207 C208 116.6(6) no
C206 C207 C208 C209 170.8(5) no
C207 C208 C209 C210 -172.9(6) no
C170 C211 C212 C214 177.9(5) no
C212 C211 C213 C215 0.0(7) no
C213 C211 C212 C214 1.3(8) no
C170 C211 C213 C215 -176.8(4) no
C211 C212 C214 C216 0.4(10) no
C211 C213 C215 C216 -2.8(8) no
C212 C214 C216 C217 -179.6(7) no
C212 C214 C216 C215 -3.2(10) no
C213 C215 C216 C214 4.4(9) no
C213 C215 C216 C217 -179.2(6) no
C214 C216 C217 C21A 67.3(12) no
C215 C216 C217 C21A -109.1(10) no
C215 C216 C217 C218 -62.0(12) no
C214 C216 C217 C218 114.4(11) no
C216 C217 C218 C21B -115.9(12) no
C216 C217 C218 C219 -66.2(14) no
C21A C217 C218 C21B -37.6(14) no
C21A C217 C218 C219 12.0(13) no
C216 C217 C218 C21A -78.2(15) no
C21B C218 C219 C220 32(2) no
C217 C218 C219 C21A -21(2) no
C217 C218 C219 C21B -112.1(13) no
C217 C218 C219 C220 -80(2) no
C21A C218 C219 C21B -92(2) no
C21A C218 C219 C220 -60(3) no
C21B C218 C219 C21A 92(2) no
C21A C219 C220 C21B -81(2) no
C21A C219 C220 C21C -143(2) no
C21B C219 C220 C21A 81(2) no
C21B C219 C220 C21C -62.2(16) no
C218 C219 C220 C21A 42(2) no
C218 C219 C220 C21B -39(2) no
C218 C219 C220 C21C -101(2) no
